data_1572097
loop_
_publ_author_name
'Chen, Zhao-Nian'
'Zhang, Le-Ping'
'Wu, Huai-Li'
'Qi, Qiao-Yan'
'Yan, Meng'
'Tian, Jia'
'Yang, Guan-Yu'
'Li, Zhan-Ting'
'Yang, Bo'

_publ_section_title
;
 Accurate construction of monolayer, bilayer, sandwich bilayer,
 four-layer, multi-layer and chiral bilayer 2D pillararene-type
 supramolecular networks.
;
_journal_issue 33
_journal_name_full 'Chemical science'
_journal_page_first 13191
_journal_page_last 13200
_journal_paper_doi 10.1039/d4sc03022b
_journal_volume 15
_journal_year 2024
_chemical_absolute_configuration ad
_chemical_formula_moiety
'C181 H161 Co4 N8 O26.5, C186 H163 Co4 N8 O28, C2 H3 O2, C H O2, 1[C3H7NO], 2[H2O], 5[C3H7NO], 1[C3H7NO], 2[H2O], 5[C3H7NO], 1[], 0.5[], 1[C3H7NO], 1[H2O], 1[], 0.5[]'
_chemical_formula_sum 'C409 H429 Co8 N29 O76.5'
_chemical_formula_weight 7446.23
_space_group_crystal_system monoclinic
_space_group_IT_number 4
_space_group_name_Hall 'P 2yb'
_space_group_name_H-M_alt 'P 1 21 1'
_atom_sites_solution_hydrogens mixed
_atom_sites_solution_primary dual
_audit_creation_date 2024-06-18
_audit_creation_method
;
Olex2 1.5
(compiled 2024.02.16 svn.r378c4104 for OlexSys, GUI svn.r6928)
;
_audit_update_record
;
2024-06-25 deposited with the CCDC.	2024-07-04 downloaded from the CCDC.
;
_cell_angle_alpha 90
_cell_angle_beta 90.150(6)
_cell_angle_gamma 90
_cell_formula_units_Z 2
_cell_length_a 18.5576(19)
_cell_length_b 40.892(4)
_cell_length_c 24.167(2)
_cell_measurement_reflns_used 9906
_cell_measurement_temperature 193.00
_cell_measurement_theta_max 50.944
_cell_measurement_theta_min 2.608
_cell_volume 18339(3)
_computing_cell_refinement 'SAINT V8.40B (Bruker, 2019)'
_computing_data_collection 'APEX4 V2022.1-1 (Bruker, 2022)'
_computing_data_reduction 'SAINT V8.40B (Bruker, 2019)'
_computing_molecular_graphics 'Olex2 1.5 (Dolomanov et al., 2009)'
_computing_publication_material 'Olex2 1.5 (Dolomanov et al., 2009)'
_computing_structure_refinement 'SHELXL 2019/3 (Sheldrick, 2015)'
_computing_structure_solution 'SHELXT  (Sheldrick, 2015)'
_diffrn_ambient_temperature 193.00
_diffrn_detector CPAD
_diffrn_detector_area_resol_mean 7.41
_diffrn_detector_type 'Bruker PHOTON II'
_diffrn_measured_fraction_theta_full 0.998
_diffrn_measured_fraction_theta_max 0.992
_diffrn_measurement_device 'four-circle diffractometer'
_diffrn_measurement_device_type 'Bruker D8 VENTURE Metaljet PHOTON II'
_diffrn_measurement_method '\w and \f shutterless scans'
_diffrn_measurement_specimen_support 'nylon loop'
_diffrn_radiation_monochromator 'Helios Multi-layer Optic'
_diffrn_radiation_probe x-ray
_diffrn_radiation_type GaK\a
_diffrn_radiation_wavelength 1.34139
_diffrn_reflns_av_R_equivalents 0.1246
_diffrn_reflns_av_unetI/netI 0.2317
_diffrn_reflns_Laue_measured_fraction_full 0.998
_diffrn_reflns_Laue_measured_fraction_max 0.992
_diffrn_reflns_limit_h_max 16
_diffrn_reflns_limit_h_min -18
_diffrn_reflns_limit_k_max 40
_diffrn_reflns_limit_k_min -34
_diffrn_reflns_limit_l_max 23
_diffrn_reflns_limit_l_min -24
_diffrn_reflns_number 84763
_diffrn_reflns_point_group_measured_fraction_full 0.999
_diffrn_reflns_point_group_measured_fraction_max 0.992
_diffrn_reflns_theta_full 42.120
_diffrn_reflns_theta_max 42.120
_diffrn_reflns_theta_min 0.940
_diffrn_source MetalJet
_diffrn_source_current 2.86
_diffrn_source_power 0.19931339999999997
_diffrn_source_type 'Liquid Metal source'
_diffrn_source_voltage 69.69
_exptl_absorpt_coefficient_mu 2.383
_exptl_absorpt_correction_T_max 0.7501
_exptl_absorpt_correction_T_min 0.5246
_exptl_absorpt_correction_type multi-scan
_exptl_absorpt_process_details
;
SADABS-2016/2 (Bruker,2016/2) was used for absorption correction.
wR2(int) was 0.1101 before and 0.0727 after correction.
The Ratio of minimum to maximum transmission is 0.6994.
The \l/2 correction factor is Not present.
;
_exptl_crystal_colour pink
_exptl_crystal_colour_primary pink
_exptl_crystal_density_diffrn 1.348
_exptl_crystal_description block
_exptl_crystal_F_000 7828
_exptl_crystal_size_max 0.12
_exptl_crystal_size_mid 0.1
_exptl_crystal_size_min 0.08
_refine_diff_density_max 0.955
_refine_diff_density_min -0.750
_refine_diff_density_rms 0.104
_refine_ls_abs_structure_details
;
 Twinning involves inversion, so Flack parameter cannot be determined
;
_refine_ls_extinction_method none
_refine_ls_goodness_of_fit_ref 1.248
_refine_ls_hydrogen_treatment constr
_refine_ls_matrix_type fullcycle
_refine_ls_number_parameters 3865
_refine_ls_number_reflns 35136
_refine_ls_number_restraints 7263
_refine_ls_restrained_S_all 1.236
_refine_ls_R_factor_all 0.2205
_refine_ls_R_factor_gt 0.1129
_refine_ls_shift/su_max 0.001
_refine_ls_shift/su_mean 0.000
_refine_ls_structure_factor_coef Fsqd
_refine_ls_weighting_details 'w=1/[\s^2^(Fo^2^)+(0.0800P)^2^+40.0000P] where P=(Fo^2^+2Fc^2^)/3'
_refine_ls_weighting_scheme calc
_refine_ls_wR_factor_gt 0.2609
_refine_ls_wR_factor_ref 0.3069
_reflns_Friedel_coverage 0.964
_reflns_Friedel_fraction_full 0.999
_reflns_Friedel_fraction_max 0.992
_reflns_number_gt 18874
_reflns_number_total 35136
_reflns_threshold_expression 'I > 2\s(I)'
_cod_data_source_file d4sc03022b2.cif
_cod_data_source_block p21_sq_sq
_cod_depositor_comments
;
The following automatic conversions were performed:

data item '_diffrn_radiation_probe' value 'X-ray' was changed to
'x-ray' in accordance with the
/home/data/users/saulius/crontab/automatic-downloads/rss-feeds/RSC/lib/dictionaries/cif_core.dic
dictionary named 'cif_core.dic' version 2.4.2 last updated on
2011-04-26.

Automatic conversion script
Id: cif_fix_values 8170 2020-07-09 18:12:32Z antanas 

 Adding full bibliography for 1572083--1572100.cif.
;
_cod_original_formula_sum 'C409 H429 Co8 N29 O76.50'
_cod_database_code 1572097
_shelx_shelxl_version_number 2019/3
_shelx_space_group_comment
;
The symmetry employed for this shelxl refinement is uniquely defined
by the following loop, which should always be used as a source of
symmetry information in preference to the above space-group names.
They are only intended as comments.
;
_shelx_estimated_absorpt_t_max 0.832
_shelx_estimated_absorpt_t_min 0.763
_olex2_refinement_description
;
1. Twinned data refinement
 Scales: 0.27(2)
 0.368(12) 0.094(12) 0.273(12)
2. Fixed Uiso
 At 1.2 times of:
  All C(H,H) groups, H61 of C61, H58 of C58, H60 of C60, H69 of C69, H78 of
  C78, H81 of C81, H62 of C62, H55 of C55, H65 of C65, H51 of C51, H66 of C66,
  H57 of C57, H63 of C63, H72 of C72, H52 of C52, H54 of C54, H12 of C12, H13
  of C13, H14 of C14, H3 of C3, H6 of C6, H8 of C8, H9 of C9, H17 of C17, H11
  of C11, H19 of C19, H20 of C20, H16 of C16, H22 of C22, H23 of C23, H47 of
  C47, H27 of C27, H25 of C25, H24 of C24, H35 of C35, H40 of C40, H32 of C32,
  H46 of C46, H43 of C43, H50 of C50, H49 of C49, H28 of C28, H3 of C3, H17 of
  C17, H16 of C16, H20 of C20, H25 of C25, H27 of C27, H22 of C22, H28 of C28,
  H19 of C19, H8 of C8, H14 of C14, H12 of C12, H23 of C23, H13 of C13, H6 of
  C6, H9 of C9, H11 of C11, H24 of C24, H55 of C55, H57 of C57, H58 of C58, H60
  of C60, H46 of C46, H62 of C62, H63 of C63, H32 of C32, H61 of C61, H47 of
  C47, H49 of C49, H65 of C65, H43 of C43, H40 of C40, H52 of C52, H35 of C35,
  H50 of C50, H51 of C51, H54 of C54, H72 of C72, H3 of C3, H8 of C8, H9 of C9,
  H12 of C12, H13 of C13, H11 of C11, H6 of C6, H69 of C69, H66 of C66, H78 of
  C78, H81 of C81, H25 of C25, H20 of C20, H22 of C22, H28 of C28, H17 of C17,
  H32 of C32, H35 of C35, H19 of C19, H23 of C23, H27 of C27, H24 of C24, H16
  of C16, H14 of C14, H72 of C72, H58 of C58, H54 of C54, H62 of C62, H60 of
  C60, H46 of C46, H40 of C40, H52 of C52, H57 of C57, H61 of C61, H65 of C65,
  H66 of C66, H63 of C63, H47 of C47, H50 of C50, H49 of C49, H51 of C51, H69
  of C69, H55 of C55, H43 of C43, H24 of C24, H9 of C9, H13 of C13, H3 of C3,
  H14 of C14, H22 of C22, H8 of C8, H17 of C17, H12 of C12, H11 of C11, H81 of
  C81, H16 of C16, H19 of C19, H78 of C78, H6 of C6, H23 of C23, H20 of C20,
  H25 of C25, H43 of C43, H47 of C47, H28 of C28, H49 of C49, H32 of C32, H50
  of C50, H27 of C27, H35 of C35, H51 of C51, H46 of C46, H52 of C52, H54 of
  C54, H55 of C55, H40 of C40, H81 of C81, H60 of C60, H72 of C72, H66 of C66,
  H62 of C62, H61 of C61, H63 of C63, H65 of C65, H69 of C69, H57 of C57, H78
  of C78, {H2A,H2B,H2C} of C2, H1 of C1, {H2A,H2B,H2C} of C2, {H2A,H2B,H2C} of
  C2, All O(H,H) groups
 At 1.5 times of:
  {H74A,H74B,H74C} of C74, {H83A,H83B,H83C} of C83, {H75A,H75B,H75C} of C75,
  {H36A,H36B,H36C} of C36, {H37A,H37B,H37C} of C37, {H84A,H84B,H84C} of C84,
  {H36A,H36B,H36C} of C36, {H37A,H37B,H37C} of C37, {H75A,H75B,H75C} of C75,
  {H74A,H74B,H74C} of C74, {H84A,H84B,H84C} of C84, {H83A,H83B,H83C} of C83,
  {H37A,H37B,H37C} of C37, {H36A,H36B,H36C} of C36, {H74A,H74B,H74C} of C74,
  {H75A,H75B,H75C} of C75, {H84A,H84B,H84C} of C84, {H83A,H83B,H83C} of C83,
  {H37A,H37B,H37C} of C37, {H36A,H36B,H36C} of C36, {H84A,H84B,H84C} of C84,
  {H75A,H75B,H75C} of C75, {H83A,H83B,H83C} of C83, {H74A,H74B,H74C} of C74,
  {H2A,H2B,H2C} of C2, {H2A,H2B,H2C} of C2, {H2A,H2B,H2C} of C2, {H2A,H2B,H2C}
  of C2, {H2A,H2B,H2C} of C2, {H2A,H2B,H2C} of C2, {H2A,H2B,H2C} of C2, {H2A,
  H2B,H2C} of C2, {H2A,H2B,H2C} of C2, {H2A,H2B,H2C} of C2, {H2A,H2B,H2C} of C2,
   H1 of C1
3. Restrained distances
 C4_1-C7_1 = C1_1-C18_1 = C10_1-C15_1 = C21_1-C26_1
 C4_2-C7_2 = C1_2-C18_2 = C10_2-C15_2 = C21_2-C26_2
 C4_3-C7_3 = C1_3-C18_3 = C10_3-C15_3 = C21_3-C26_3
 C4_4-C7_4 = C1_4-C18_4 = C10_4-C15_4 = C21_4-C26_4
 1.54 with sigma of 0.01
 C80_1-C85_1 = C2_1-C85_1
 C80_2-C85_2 = C2_2-C85_2
 C80_3-C85_3 = C2_3-C85_3
 C80_4-C85_4 = C2_4-C85_4
 1.5 with sigma of 0.01
 C79_1-O6_1 = O6_1-C83_1 = C82_1-O5_1 = O5_1-C84_1 = C70_1-O4_1 = O4_1-C75_1 =
 C73_1-O3_1 = C74_1-O3_1
 C79_2-O6_2 = O6_2-C83_2 = C82_2-O5_2 = O5_2-C84_2 = C70_2-O4_2 = O4_2-C75_2 =
 C73_2-O3_2 = C74_2-O3_2
 C79_3-O6_3 = O6_3-C83_3 = C82_3-O5_3 = O5_3-C84_3 = C70_3-O4_3 = O4_3-C75_3 =
 C73_3-O3_3 = C74_3-O3_3
 C79_4-O6_4 = O6_4-C83_4 = C82_4-O5_4 = O5_4-C84_4 = C70_4-O4_4 = O4_4-C75_4 =
 C73_4-O3_4 = C74_4-O3_4
 1.43 with sigma of 0.01
 O2_1-C34_1 = O2_1-C37_1 = O1_1-C31_1 = O1_1-C36_1
 O2_2-C34_2 = O2_2-C37_2 = O1_2-C31_2 = O1_2-C36_2
 O2_3-C34_3 = O2_3-C37_3 = O1_3-C31_3 = O1_3-C36_3
 O2_4-C34_4 = O2_4-C37_4 = O1_4-C31_4 = O1_4-C36_4
 1.43 with sigma of 0.01
 H2B-H3B_$1
 2.1 with sigma of 0.01
 C1_5-C2_5
 C1_6-C2_6
 C1_7-C2_7
 C1_8-C2_8
 C1_9-C2_9
 C1_10-C2_10
 C1_12-C2_12
 C1_13-C2_13
 C1_14-C2_14
 C1_15-C2_15
 C1_18-C2_18
 C1_19-C2_19
 C1_20-C2_20
 C1_21-C2_21
 with sigma of 0.02
 C1_5-O1_5 \\sim C1_5-O2_5
 C1_6-O1_6 \\sim C1_6-O2_6
 C1_7-O1_7 \\sim C1_7-O2_7
 C1_8-O1_8 \\sim C1_8-O2_8
 C1_9-O1_9 \\sim C1_9-O2_9
 C1_10-O1_10 \\sim C1_10-O2_10
 C1_11-O1_11 \\sim C1_11-O2_11
 C1_12-O1_12 \\sim C1_12-O2_12
 C1_13-O1_13 \\sim C1_13-O2_13
 C1_14-O1_14 \\sim C1_14-O2_14
 C1_15-O1_15 \\sim C1_15-O2_15
 C1_18-O1_18 \\sim C1_18-O2_18
 C1_19-O1_19 \\sim C1_19-O2_19
 C1_20-O1_20 \\sim C1_20-O2_20
 C1_21-O1_21 \\sim C1_21-O2_21
 C1_22-O1_22 \\sim C1_22-O2_22
 with sigma of 0.02
 O1_5-O2_5
 O1_6-O2_6
 O1_7-O2_7
 O1_8-O2_8
 O1_9-O2_9
 O1_10-O2_10
 O1_11-O2_11
 O1_12-O2_12
 O1_13-O2_13
 O1_14-O2_14
 O1_15-O2_15
 O1_18-O2_18
 O1_19-O2_19
 O1_20-O2_20
 O1_21-O2_21
 O1_22-O2_22
 with sigma of 0.04
 O1_5-C2_5 \\sim C2_5-O2_5
 O1_6-C2_6 \\sim C2_6-O2_6
 O1_7-C2_7 \\sim C2_7-O2_7
 O1_8-C2_8 \\sim C2_8-O2_8
 O1_9-C2_9 \\sim C2_9-O2_9
 O1_10-C2_10 \\sim C2_10-O2_10
 O1_11-O2_11
 O1_12-C2_12 \\sim C2_12-O2_12
 O1_13-C2_13 \\sim C2_13-O2_13
 O1_14-C2_14 \\sim C2_14-O2_14
 O1_15-C2_15 \\sim C2_15-O2_15
 O1_18-C2_18 \\sim C2_18-O2_18
 O1_19-C2_19 \\sim C2_19-O2_19
 O1_20-C2_20 \\sim C2_20-O2_20
 O1_21-C2_21 \\sim C2_21-O2_21
 O1_22-O2_22
 with sigma of 0.04
 C21_1-C25_1 \\sim C21_1-C27_1 \\sim C26_1-C22_1 \\sim C26_1-C20_1
 C21_2-C25_2 \\sim C21_2-C27_2 \\sim C26_2-C22_2 \\sim C26_2-C20_2
 C21_3-C25_3 \\sim C21_3-C27_3 \\sim C26_3-C22_3 \\sim C26_3-C20_3
 C21_4-C25_4 \\sim C21_4-C27_4 \\sim C26_4-C22_4 \\sim C26_4-C20_4
 with sigma of 0.01
 C44_1-C61_1 \\sim C44_1-C57_1 \\sim C56_1-C39_1 \\sim C56_1-C43_1 \\sim
C59_1-C63_1 \\sim C59_1-
 C65_1 \\sim C64_1-C58_1 \\sim C64_1-C60_1
 C44_2-C61_2 \\sim C44_2-C57_2 \\sim C56_2-C39_2 \\sim C56_2-C43_2 \\sim
C59_2-C63_2 \\sim C59_2-
 C65_2 \\sim C64_2-C58_2 \\sim C64_2-C60_2
 C44_3-C61_3 \\sim C44_3-C57_3 \\sim C56_3-C39_3 \\sim C56_3-C43_3 \\sim
C59_3-C63_3 \\sim C59_3-
 C65_3 \\sim C64_3-C58_3 \\sim C64_3-C60_3
 C44_4-C61_4 \\sim C44_4-C57_4 \\sim C56_4-C39_4 \\sim C56_4-C43_4 \\sim
C59_4-C63_4 \\sim C59_4-
 C65_4 \\sim C64_4-C58_4 \\sim C64_4-C60_4
 with sigma of 0.01
 C41_1-C46_1 \\sim C41_1-C50_1 \\sim C45_1-C40_1 \\sim C45_1-C42_1
 C41_2-C46_2 \\sim C41_2-C50_2 \\sim C45_2-C40_2 \\sim C45_2-C42_2
 C41_3-C46_3 \\sim C41_3-C50_3 \\sim C45_3-C40_3 \\sim C45_3-C42_3
 C41_4-C46_4 \\sim C41_4-C50_4 \\sim C45_4-C40_4 \\sim C45_4-C42_4
 with sigma of 0.02
 O3_1-C72_1 \\sim O3_1-C68_1 \\sim O4_1-C71_1 \\sim O4_1-C69_1
 O3_2-C72_2 \\sim O3_2-C68_2 \\sim O4_2-C71_2 \\sim O4_2-C69_2
 O3_3-C72_3 \\sim O3_3-C68_3 \\sim O4_3-C71_3 \\sim O4_3-C69_3
 O3_4-C72_4 \\sim O3_4-C68_4 \\sim O4_4-C71_4 \\sim O4_4-C69_4
 with sigma of 0.01
 C82_1-C84_1 \\sim C79_1-C83_1
 C82_2-C84_2 \\sim C79_2-C83_2
 C82_3-C84_3 \\sim C79_3-C83_3
 C82_4-C84_4 \\sim C79_4-C83_4
 with sigma of 0.01
 C5_1-C29_1 \\sim C29_1-C30_1
 C5_2-C29_2 \\sim C29_2-C30_2
 C5_3-C29_3 \\sim C29_3-C30_3
 C5_4-C29_4 \\sim C29_4-C30_4
 with sigma of 0.01
 C29_1-C35_1 \\sim C29_1-C31_1
 C29_2-C35_2 \\sim C29_2-C31_2
 C29_3-C35_3 \\sim C29_3-C31_3
 C29_4-C35_4 \\sim C29_4-C31_4
 with sigma of 0.01
4. Restrained planarity
 O1_5, O2_5, C1_5, C2_5
 O1_6, O2_6, C1_6, C2_6
 O1_7, O2_7, C1_7, C2_7
 O1_8, O2_8, C1_8, C2_8
 O1_9, O2_9, C1_9, C2_9
 O1_10, O2_10, C1_10, C2_10
 O1_12, O2_12, C1_12, C2_12
 O1_13, O2_13, C1_13, C2_13
 O1_14, O2_14, C1_14, C2_14
 O1_15, O2_15, C1_15, C2_15
 O1_18, O2_18, C1_18, C2_18
 O1_19, O2_19, C1_19, C2_19
 O1_20, O2_20, C1_20, C2_20
 O1_21, O2_21, C1_21, C2_21
 with sigma of 0.1
 C48_1, C51_1, C52_1, C53_1, C54_1, C55_1, N3_1
 C48_2, C51_2, C52_2, C53_2, C54_2, C55_2, N3_2
 C48_3, C51_3, C52_3, C53_3, C54_3, C55_3, N3_3
 C48_4, C51_4, C52_4, C53_4, C54_4, C55_4, N3_4
 with sigma of 0.01
 C45_1, C46_1, C47_1, C48_1, C49_1, C50_1, C53_1
 C45_2, C46_2, C47_2, C48_2, C49_2, C50_2, C53_2
 C45_3, C46_3, C47_3, C48_3, C49_3, C50_3, C53_3
 C45_4, C46_4, C47_4, C48_4, C49_4, C50_4, C53_4
 with sigma of 0.01
5. Uiso/Uaniso restraints and constraints
All non-hydrogen atoms have similar U: within 1A with sigma of 0.04 and sigma
for terminal atoms of 0.08 within 1A
All non-hydrogen atoms have similar U: within 2A with sigma of 0.01 and sigma
for terminal atoms of 0.02 within 2A
Uanis(C64_4) \\sim Ueq: with sigma of 0.01 and sigma for terminal atoms of 0.02
Uanis(O1) \\sim Ueq, Uanis(O2) \\sim Ueq, Uanis(O3) \\sim Ueq: with sigma of
0.01 and sigma for terminal atoms of 0.02
Uanis(C4_3) \\sim Ueq, Uanis(C64_3) \\sim Ueq: with sigma of 0.01 and sigma for
terminal atoms of 0.02
Uanis(C54_2) \\sim Ueq: with sigma of 0.007 and sigma for terminal atoms of
0.014
Uanis(C8_3) \\sim Ueq: with sigma of 0.007 and sigma for terminal atoms of 0.014
Uanis(C47_3) \\sim Ueq: with sigma of 0.007 and sigma for terminal atoms of
0.014
Uanis(C13_4) \\sim Ueq: with sigma of 0.007 and sigma for terminal atoms of
0.014
Uanis(C58_4) \\sim Ueq: with sigma of 0.007 and sigma for terminal atoms of
0.014
Uanis(C21_3) \\sim Ueq: with sigma of 0.007 and sigma for terminal atoms of
0.014
6. Rigid body (RIGU) restrains
 O1_5, O2_5, C1_5, C2_5
 O1_6, O2_6, C1_6, C2_6
 O1_7, O2_7, C1_7, C2_7
 O1_8, O2_8, C1_8, C2_8
 O1_9, O2_9, C1_9, C2_9
 O1_10, O2_10, C1_10, C2_10
 O1_12, O2_12, C1_12, C2_12
 O1_13, O2_13, C1_13, C2_13
 O1_14, O2_14, C1_14, C2_14
 O1_15, O2_15, C1_15, C2_15
 O1_18, O2_18, C1_18, C2_18
 O1_19, O2_19, C1_19, C2_19
 O1_20, O2_20, C1_20, C2_20
 O1_21, O2_21, C1_21, C2_21
 with sigma for 1-2 distances of 0.004 and sigma for 1-3 distances of 0.004
7. Same fragment restrains
{O1_6, O2_6, C1_6, C2_6}
{O1_7, O2_7, C1_7, C2_7}
{O1_8, O2_8, C1_8, C2_8}
{O1_9, O2_9, C1_9, C2_9}
{O1_10, O2_10, C1_10, C2_10}
{O1_12, O2_12, C1_12, C2_12}
{O1_13, O2_13, C1_13, C2_13}
{O1_14, O2_14, C1_14, C2_14}
{O1_15, O2_15, C1_15, C2_15}
{O1_18, O2_18, C1_18, C2_18}
{O1_19, O2_19, C1_19, C2_19}
{O1_20, O2_20, C1_20, C2_20}
{O1_21, O2_21, C1_21, C2_21}
as
{O1_5, O2_5, C1_5, C2_5} sigma for 1-2: 0.02 1-3: 0.04
{C1_2, C2_2, C3_2, C4_2, C5_2, C6_2, C7_2, C8_2, C9_2, C10_2, C11_2, C12_2,
C13_2, C14_2, C15_2, C16_2, C17_2, N1_2, C18_2, C19_2, C20_2, C21_2, C22_2,
C23_2, C24_2, C25_2, C26_2, C27_2, C28_2, N2_2, O1_2, O2_2, O3_2, O4_2, O5_2,
O6_2, C29_2, C30_2, C31_2, C32_2, C33_2, C34_2, C35_2, C36_2, C37_2, C38_2,
C39_2, C40_2, C41_2, C42_2, C43_2, C44_2, C45_2, C46_2, C47_2, C48_2, C49_2,
C50_2, C51_2, C52_2, C53_2, C54_2, C55_2, N3_2, C56_2, C57_2, C58_2, C59_2,
C60_2, C61_2, C62_2, C63_2, C64_2, C65_2, C66_2, N4_2, C67_2, C68_2, C69_2,
C70_2, C71_2, C72_2, C73_2, C74_2, C75_2, C76_2, C77_2, C78_2, C79_2, C80_2,
C81_2, C82_2, C83_2, C84_2, C85_2}
{C1_3, C2_3, C3_3, C4_3, C5_3, C6_3, C7_3, C8_3, C9_3, C10_3, C11_3, C12_3,
C13_3, C14_3, C15_3, C16_3, C17_3, N1_3, C18_3, C19_3, C20_3, C21_3, C22_3,
C23_3, C24_3, C25_3, C26_3, C27_3, C28_3, N2_3, O1_3, O2_3, O3_3, O4_3, O5_3,
O6_3, C29_3, C30_3, C31_3, C32_3, C33_3, C34_3, C35_3, C36_3, C37_3, C38_3,
C39_3, C40_3, C41_3, C42_3, C43_3, C44_3, C45_3, C46_3, C47_3, C48_3, C49_3,
C50_3, C51_3, C52_3, C53_3, C54_3, C55_3, N3_3, C56_3, C57_3, C58_3, C59_3,
C60_3, C61_3, C62_3, C63_3, C64_3, C65_3, C66_3, N4_3, C67_3, C68_3, C69_3,
C70_3, C71_3, C72_3, C73_3, C74_3, C75_3, C76_3, C77_3, C78_3, C79_3, C80_3,
C81_3, C82_3, C83_3, C84_3, C85_3}
{C1_4, C2_4, C3_4, C4_4, C5_4, C6_4, C7_4, C8_4, C9_4, C10_4, C11_4, C12_4,
C13_4, C14_4, C15_4, C16_4, C17_4, N1_4, C18_4, C19_4, C20_4, C21_4, C22_4,
C23_4, C24_4, C25_4, C26_4, C27_4, C28_4, N2_4, O1_4, O2_4, O3_4, O4_4, O5_4,
O6_4, C29_4, C30_4, C31_4, C32_4, C33_4, C34_4, C35_4, C36_4, C37_4, C38_4,
C39_4, C40_4, C41_4, C42_4, C43_4, C44_4, C45_4, C46_4, C47_4, C48_4, C49_4,
C50_4, C51_4, C52_4, C53_4, C54_4, C55_4, N3_4, C56_4, C57_4, C58_4, C59_4,
C60_4, C61_4, C62_4, C63_4, C64_4, C65_4, C66_4, N4_4, C67_4, C68_4, C69_4,
C70_4, C71_4, C72_4, C73_4, C74_4, C75_4, C76_4, C77_4, C78_4, C79_4, C80_4,
C81_4, C82_4, C83_4, C84_4, C85_4}
as
{C1_1, C2_1, C3_1, C4_1, C5_1, C6_1, C7_1, C8_1, C9_1, C10_1, C11_1, C12_1,
C13_1, C14_1, C15_1, C16_1, C17_1, N1_1, C18_1, C19_1, C20_1, C21_1, C22_1,
C23_1, C24_1, C25_1, C26_1, C27_1, C28_1, N2_1, O1_1, O2_1, O3_1, O4_1, O5_1,
O6_1, C29_1, C30_1, C31_1, C32_1, C33_1, C34_1, C35_1, C36_1, C37_1, C38_1,
C39_1, C40_1, C41_1, C42_1, C43_1, C44_1, C45_1, C46_1, C47_1, C48_1, C49_1,
C50_1, C51_1, C52_1, C53_1, C54_1, C55_1, N3_1, C56_1, C57_1, C58_1, C59_1,
C60_1, C61_1, C62_1, C63_1, C64_1, C65_1, C66_1, N4_1, C67_1, C68_1, C69_1,
C70_1, C71_1, C72_1, C73_1, C74_1, C75_1, C76_1, C77_1, C78_1, C79_1, C80_1,
C81_1, C82_1, C83_1, C84_1, C85_1} sigma for 1-2: 0.01 1-3: 0.04
8. Others
 Fixed Sof: O3(0.5) H3A(0.5) H3B(0.5)
9.a Riding coordinates:
 O3(H3A,H3B), C16(H16), C46(H46)
9.b Secondary CH2 refined with riding coordinates:
 O1(H1A,H1B), C29(H29A,H29B), C38(H38A,H38B), C67(H67A,H67B), C76(H76A,H76B),
 C85(H85A,H85B), C29(H29A,H29B), C38(H38A,H38B), C67(H67A,H67B), C76(H76A,H76B),
  C85(H85A,H85B), C29(H29A,H29B), C38(H38A,H38B), C67(H67A,H67B), C76(H76A,
 H76B), C85(H85A,H85B), C29(H29A,H29B), C38(H38A,H38B), C67(H67A,H67B),
 C76(H76A,H76B), C85(H85A,H85B)
9.c Me refined with riding coordinates:
 C36(H36A,H36B,H36C), C37(H37A,H37B,H37C), C74(H74A,H74B,H74C), C75(H75A,H75B,
 H75C), C83(H83A,H83B,H83C), C84(H84A,H84B,H84C), C36(H36A,H36B,H36C), C37(H37A,
 H37B,H37C), C74(H74A,H74B,H74C), C75(H75A,H75B,H75C), C83(H83A,H83B,H83C),
 C84(H84A,H84B,H84C), C36(H36A,H36B,H36C), C37(H37A,H37B,H37C), C74(H74A,H74B,
 H74C), C75(H75A,H75B,H75C), C83(H83A,H83B,H83C), C84(H84A,H84B,H84C), C36(H36A,
 H36B,H36C), C37(H37A,H37B,H37C), C74(H74A,H74B,H74C), C75(H75A,H75B,H75C),
 C83(H83A,H83B,H83C), C84(H84A,H84B,H84C), C2(H2A,H2B,H2C), C2(H2A,H2B,H2C),
 C2(H2A,H2B,H2C), C2(H2A,H2B,H2C), C2(H2A,H2B,H2C), C2(H2A,H2B,H2C), C2(H2A,H2B,
 H2C), C2(H2A,H2B,H2C), C2(H2A,H2B,H2C), C2(H2A,H2B,H2C), C2(H2A,H2B,H2C),
 C2(H2A,H2B,H2C), C2(H2A,H2B,H2C), C2(H2A,H2B,H2C)
9.d Aromatic/amide H refined with riding coordinates:
 C3(H3), C6(H6), C8(H8), C9(H9), C11(H11), C12(H12), C13(H13), C14(H14),
 C16(H16), C17(H17), C19(H19), C20(H20), C22(H22), C23(H23), C24(H24), C25(H25),
  C27(H27), C28(H28), C32(H32), C35(H35), C40(H40), C43(H43), C46(H46),
 C47(H47), C49(H49), C50(H50), C51(H51), C52(H52), C54(H54), C55(H55), C57(H57),
  C58(H58), C60(H60), C61(H61), C62(H62), C63(H63), C65(H65), C66(H66),
 C69(H69), C72(H72), C78(H78), C81(H81), C3(H3), C6(H6), C8(H8), C9(H9),
 C11(H11), C12(H12), C13(H13), C14(H14), C16(H16), C17(H17), C19(H19), C20(H20),
  C22(H22), C23(H23), C24(H24), C25(H25), C27(H27), C28(H28), C32(H32),
 C35(H35), C40(H40), C43(H43), C46(H46), C47(H47), C49(H49), C50(H50), C51(H51),
  C52(H52), C54(H54), C55(H55), C57(H57), C58(H58), C60(H60), C61(H61),
 C62(H62), C63(H63), C65(H65), C66(H66), C69(H69), C72(H72), C78(H78), C81(H81),
  C3(H3), C6(H6), C8(H8), C9(H9), C11(H11), C12(H12), C13(H13), C14(H14),
 C16(H16), C17(H17), C19(H19), C20(H20), C22(H22), C23(H23), C24(H24), C25(H25),
  C27(H27), C28(H28), C32(H32), C35(H35), C40(H40), C43(H43), C46(H46),
 C47(H47), C49(H49), C50(H50), C51(H51), C52(H52), C54(H54), C55(H55), C57(H57),
  C58(H58), C60(H60), C61(H61), C62(H62), C63(H63), C65(H65), C66(H66),
 C69(H69), C72(H72), C78(H78), C81(H81), C3(H3), C6(H6), C8(H8), C9(H9),
 C11(H11), C12(H12), C13(H13), C14(H14), C17(H17), C19(H19), C20(H20), C22(H22),
  C23(H23), C24(H24), C25(H25), C27(H27), C28(H28), C32(H32), C35(H35),
 C40(H40), C43(H43), C47(H47), C49(H49), C50(H50), C51(H51), C52(H52), C54(H54),
  C55(H55), C57(H57), C60(H60), C61(H61), C62(H62), C63(H63), C65(H65),
 C66(H66), C69(H69), C72(H72), C78(H78), C81(H81), C1(H1), C1(H1)
9.e Fitted hexagon refined as free rotating group:
 C1(C2,C3,C4,C5,C6), C7(C8,C9,C10,C11,C12), C13(C14,C15,C16,C17,N1), C18(C19,
 C20,C21,C22,C23), C24(C25,C26,C27,C28,N2), C30(C31,C32,C33,C34,C35), C39(C40,
 C41,C42,C43,C44), C45(C46,C47,C48,C49,C50), C51(C52,C53,C54,C55,N3), C56(C57,
 C58,C59,C60,C61), C62(C63,C64,C65,C66,N4), C68(C69,C70,C71,C72,C73), C77(C78,
 C79,C80,C81,C82), C13(C14,C15,C16,C17,N1), C30(C31,C32,C33,C34,C35), C13(C14,
 C15,C16,C17,N1), C24(C25,C26,C27,C28,N2), C51(C52,C53,C54,C55,N3)
9.f X=CH2 refined with riding coordinates:
 O2(H2A,H2B)
;
_platon_squeeze_special_details
;
A solvent mask was calculated and 1103 electrons were 
found in a volume of 3667\%A^3^ in 9 voids per unit cell. 
This is consistent with the presence of 
1[C3H7NO], 2[H2O], 5[C3H7NO], 1[C3H7NO], 2[H2O], 5[C3H7NO], 1[C3H7NO], 1[H2O],per formula unit 
which account for 1140 electrons 
per unit cell.
;
_platon_squeeze_void_probe_radius 1.20
_olex2_submission_special_instructions 'No special instructions were received'
_site XU

loop_
_space_group_symop_operation_xyz
'x, y, z'
'-x, y+1/2, -z'

loop_
_atom_site_label
_atom_site_type_symbol
_atom_site_fract_x
_atom_site_fract_y
_atom_site_fract_z
_atom_site_U_iso_or_equiv
_atom_site_adp_type
_atom_site_occupancy
_atom_site_site_symmetry_order
_atom_site_calc_flag
_atom_site_refinement_flags_posn
_atom_site_refinement_flags_adp
_atom_site_refinement_flags_occupancy
_atom_site_disorder_assembly
_atom_site_disorder_group
Co1 Co 0.883130 0.466410 0.262570 0.0843(17) Uani 1 1 d . U . . .
Co2 Co 1.373650 0.464640 0.023550 0.150(3) Uani 1 1 d . U . . .
Co3 Co 0.565090 0.517560 1.047570 0.142(3) Uani 1 1 d . U . . .
O1 O 0.445890 0.515530 1.043330 0.150(11) Uani 1 1 d . U . . .
H1A H 0.431308 0.531752 1.015028 0.180 Uiso 1 1 calc R U . . .
H1B H 0.428296 0.523980 1.079228 0.180 Uiso 1 1 calc R U . . .
O2 O 0.548950 0.472590 1.041100 0.206(12) Uani 1 1 d . U . . .
H2A H 0.588588 0.457900 1.040169 0.247 Uiso 1 1 calc R U . . .
H2B H 0.501111 0.464429 1.038743 0.247 Uiso 1 1 calc DR U . . .
O3 O 1.463530 0.411100 0.027050 0.24(4) Uani 0.5 1 d . U P . .
H3A H 1.443780 0.389670 0.027390 0.287 Uiso 0.5 1 d R U P . .
H3B H 1.514290 0.414060 0.027920 0.287 Uiso 0.5 1 d R U P . .
Co4 Co 1.062020 0.514830 0.235130 0.0950(19) Uani 1 1 d . U . . .
Co5 Co 0.790220 0.673690 0.218100 0.0779(16) Uani 1 1 d . U . . .
Co6 Co 0.618160 0.722260 0.241430 0.0718(15) Uani 1 1 d . . . . .
Co7 Co 0.287400 0.682900 1.028630 0.103(2) Uani 1 1 d . . . . .
Co8 Co 0.108470 0.731760 1.013350 0.121(3) Uani 1 1 d . . . . .
C1_1 C 1.354128 0.462143 0.465729 0.067(5) Uani 1 1 d DG U . . .
C2_1 C 1.336669 0.435899 0.499701 0.065(5) Uani 1 1 d DG U . . .
C3_1 C 1.340104 0.439289 0.556877 0.067(6) Uani 1 1 d DG U . . .
H3_1 H 1.328171 0.421353 0.580096 0.081 Uiso 1 1 calc R U . . .
C4_1 C 1.360999 0.468924 0.580081 0.061(5) Uani 1 1 d DG U . . .
C5_1 C 1.378458 0.495168 0.546109 0.070(5) Uani 1 1 d DG U . . .
C6_1 C 1.375023 0.491778 0.488933 0.073(6) Uani 1 1 d DG U . . .
H6_1 H 1.386955 0.509714 0.465714 0.087 Uiso 1 1 calc R U . . .
C7_1 C 1.363448 0.468467 0.643410 0.066(5) Uani 1 1 d DG U . . .
C8_1 C 1.428190 0.472705 0.671561 0.071(6) Uani 1 1 d DG U . . .
H8_1 H 1.471616 0.475785 0.651495 0.085 Uiso 1 1 calc R U . . .
C9_1 C 1.429394 0.472437 0.729070 0.075(6) Uani 1 1 d DG U . . .
H9_1 H 1.473642 0.475334 0.748310 0.090 Uiso 1 1 calc R U . . .
C10_1 C 1.365856 0.467930 0.758430 0.083(6) Uani 1 1 d DG U . . .
C11_1 C 1.301113 0.463692 0.730280 0.075(6) Uani 1 1 d DG U . . .
H11_1 H 1.257688 0.460612 0.750346 0.090 Uiso 1 1 calc R U . . .
C12_1 C 1.299909 0.463960 0.672770 0.073(6) Uani 1 1 d DG U . . .
H12_1 H 1.255660 0.461063 0.653530 0.088 Uiso 1 1 calc R U . . .
C13_1 C 1.429353 0.452912 0.906278 0.130(8) Uani 1 1 d DG U . . .
H13_1 H 1.467400 0.441883 0.924888 0.157 Uiso 1 1 calc R U . . .
C14_1 C 1.426868 0.453210 0.848791 0.121(8) Uani 1 1 d DG U . . .
H14_1 H 1.463217 0.442386 0.828110 0.145 Uiso 1 1 calc R U . . .
C15_1 C 1.371199 0.469347 0.821562 0.101(6) Uani 1 1 d DG U . . .
C16_1 C 1.318015 0.485185 0.851821 0.108(7) Uani 1 1 d DG U . . .
H16_1 H 1.279968 0.496213 0.833212 0.129 Uiso 1 1 calc R U . . .
C17_1 C 1.320499 0.484887 0.909309 0.119(8) Uani 1 1 d DG U . . .
H17_1 H 1.284150 0.495711 0.929990 0.143 Uiso 1 1 calc R U . . .
N1_1 N 1.376167 0.468750 0.936538 0.130(8) Uani 1 1 d DG U . . .
C18_1 C 1.351311 0.461755 0.402529 0.083(6) Uani 1 1 d DG U . . .
C19_1 C 1.287780 0.457083 0.372978 0.090(7) Uani 1 1 d DG U . . .
H19_1 H 1.243635 0.453975 0.392087 0.109 Uiso 1 1 calc R U . . .
C20_1 C 1.288839 0.456960 0.315470 0.090(7) Uani 1 1 d DG U . . .
H20_1 H 1.245418 0.453767 0.295274 0.108 Uiso 1 1 calc R U . . .
C21_1 C 1.353429 0.461508 0.287512 0.096(6) Uani 1 1 d DG U . . .
C22_1 C 1.416960 0.466180 0.317061 0.096(7) Uani 1 1 d DG U . . .
H22_1 H 1.461105 0.469289 0.297953 0.115 Uiso 1 1 calc R U . . .
C23_1 C 1.415902 0.466304 0.374570 0.091(7) Uani 1 1 d DG U . . .
H23_1 H 1.459323 0.469496 0.394766 0.109 Uiso 1 1 calc R U . . .
C24_1 C 1.303846 0.473461 0.135737 0.123(8) Uani 1 1 d DG U . . .
H24_1 H 1.265158 0.482065 0.114430 0.148 Uiso 1 1 calc R U . . .
C25_1 C 1.299283 0.472810 0.193127 0.118(8) Uani 1 1 d DG U . . .
H25_1 H 1.257476 0.480971 0.211044 0.142 Uiso 1 1 calc R U . . .
C26_1 C 1.355890 0.460220 0.224303 0.106(7) Uani 1 1 d DG U . . .
C27_1 C 1.417060 0.448280 0.198090 0.111(8) Uani 1 1 d DG U . . .
H27_1 H 1.455748 0.439675 0.219397 0.133 Uiso 1 1 calc R U . . .
C28_1 C 1.421624 0.448930 0.140699 0.121(8) Uani 1 1 d DG U . . .
H28_1 H 1.463431 0.440769 0.122784 0.145 Uiso 1 1 calc R U . . .
N2_1 N 1.365017 0.461520 0.109523 0.123(8) Uani 1 1 d DG U . . .
O1_1 O 1.288730 0.557490 0.515100 0.072(5) Uani 1 1 d D U . . .
O2_1 O 1.285630 0.558400 0.746450 0.077(5) Uani 1 1 d D U . . .
O3_1 O 1.177990 0.411600 0.792410 0.096(6) Uani 1 1 d D U . . .
O4_1 O 0.992580 0.366340 0.626900 0.094(6) Uani 1 1 d D U . . .
O5_1 O 1.274130 0.318810 0.624260 0.093(6) Uani 1 1 d D U . . .
O6_1 O 1.170760 0.415010 0.479880 0.075(5) Uani 1 1 d D U . . .
C29_1 C 1.403490 0.527550 0.570240 0.069(6) Uani 1 1 d D U . . .
H29A_1 H 1.421027 0.541697 0.539881 0.083 Uiso 1 1 calc R U . . .
H29B_1 H 1.444403 0.523490 0.595698 0.083 Uiso 1 1 calc R U . . .
C30_1 C 1.344022 0.545539 0.601633 0.069(5) Uani 1 1 d DG U . . .
C31_1 C 1.283186 0.556002 0.573008 0.071(5) Uani 1 1 d DG U . . .
C32_1 C 1.222915 0.566648 0.601898 0.073(6) Uani 1 1 d DG U . . .
H32_1 H 1.181337 0.573799 0.582334 0.088 Uiso 1 1 calc R U . . .
C33_1 C 1.223479 0.566831 0.659413 0.070(5) Uani 1 1 d DG U . . .
C34_1 C 1.284314 0.556368 0.688039 0.072(5) Uani 1 1 d DG U . . .
C35_1 C 1.344586 0.545722 0.659150 0.066(6) Uani 1 1 d DG U . . .
H35_1 H 1.386164 0.538571 0.678714 0.079 Uiso 1 1 calc R U . . .
C36_1 C 1.241330 0.579360 0.486710 0.077(9) Uani 1 1 d D U . . .
H36A_1 H 1.250430 0.578157 0.446835 0.116 Uiso 1 1 calc R U . . .
H36B_1 H 1.191261 0.573179 0.494149 0.116 Uiso 1 1 calc R U . . .
H36C_1 H 1.249785 0.601746 0.499672 0.116 Uiso 1 1 calc R U . . .
C37_1 C 1.353080 0.554320 0.774230 0.097(10) Uani 1 1 d D U . . .
H37A_1 H 1.345931 0.556320 0.814251 0.145 Uiso 1 1 calc R U . . .
H37B_1 H 1.372731 0.532653 0.765746 0.145 Uiso 1 1 calc R U . . .
H37C_1 H 1.386847 0.571188 0.761749 0.145 Uiso 1 1 calc R U . . .
C38_1 C 1.151590 0.569860 0.692310 0.072(6) Uani 1 1 d D U . . .
H38A_1 H 1.159386 0.584391 0.724540 0.087 Uiso 1 1 calc R U . . .
H38B_1 H 1.114742 0.580163 0.668285 0.087 Uiso 1 1 calc R U . . .
C39_1 C 1.123428 0.537259 0.712481 0.072(5) Uani 1 1 d DG U . . .
C40_1 C 1.116861 0.533719 0.769449 0.075(6) Uani 1 1 d DG U . . .
H40_1 H 1.125996 0.551795 0.793143 0.090 Uiso 1 1 calc R U . . .
C41_1 C 1.096928 0.503730 0.791748 0.071(5) Uani 1 1 d DG U . . .
C42_1 C 1.083562 0.477281 0.757080 0.070(5) Uani 1 1 d DG U . . .
C43_1 C 1.090129 0.480821 0.700112 0.068(6) Uani 1 1 d DG U . . .
H43_1 H 1.080994 0.462745 0.676418 0.082 Uiso 1 1 calc R U . . .
C44_1 C 1.110061 0.510810 0.677811 0.065(5) Uani 1 1 d DG U . . .
C45_1 C 1.085371 0.501753 0.854198 0.079(6) Uani 1 1 d DG U . . .
C46_1 C 1.127161 0.480900 0.886428 0.090(7) Uani 1 1 d DG U . . .
H46_1 H 1.159434 0.466013 0.869271 0.108 Uiso 1 1 calc R U . . .
C47_1 C 1.121731 0.481828 0.943761 0.095(7) Uani 1 1 d DG U . . .
H47_1 H 1.150293 0.467576 0.965788 0.114 Uiso 1 1 calc R U . . .
C48_1 C 1.074510 0.503610 0.968865 0.098(6) Uani 1 1 d DG U . . .
C49_1 C 1.032719 0.524464 0.936636 0.098(7) Uani 1 1 d DG U . . .
H49_1 H 1.000446 0.539351 0.953794 0.117 Uiso 1 1 calc R U . . .
C50_1 C 1.038149 0.523536 0.879303 0.096(7) Uani 1 1 d DG U . . .
H50_1 H 1.009587 0.537788 0.857276 0.116 Uiso 1 1 calc R U . . .
C51_1 C 1.105806 0.486290 1.120312 0.119(8) Uani 1 1 d DG U . . .
H51_1 H 1.135918 0.472786 1.142473 0.142 Uiso 1 1 calc R U . . .
C52_1 C 1.111430 0.485341 1.062992 0.114(7) Uani 1 1 d DG U . . .
H52_1 H 1.145386 0.471187 1.045977 0.136 Uiso 1 1 calc R U . . .
C53_1 C 1.067371 0.505100 1.030566 0.104(6) Uani 1 1 d DG U . . .
C54_1 C 1.017688 0.525810 1.055461 0.109(7) Uani 1 1 d DG U . . .
H54_1 H 0.987576 0.539314 1.033299 0.131 Uiso 1 1 calc R U . . .
C55_1 C 1.012063 0.526759 1.112782 0.111(8) Uani 1 1 d DG U . . .
H55_1 H 0.978106 0.540913 1.129796 0.133 Uiso 1 1 calc R U . . .
N3_1 N 1.056122 0.507000 1.145208 0.111(7) Uani 1 1 d DG U . . .
C56_1 C 1.107206 0.515372 0.615403 0.062(5) Uani 1 1 d DG U . . .
C57_1 C 1.147810 0.494959 0.581677 0.063(6) Uani 1 1 d DG U . . .
H57_1 H 1.179716 0.479441 0.597726 0.075 Uiso 1 1 calc R U . . .
C58_1 C 1.141732 0.497252 0.524470 0.068(6) Uani 1 1 d DG U . . .
H58_1 H 1.169483 0.483300 0.501420 0.081 Uiso 1 1 calc R U . . .
C59_1 C 1.095048 0.519958 0.500987 0.069(5) Uani 1 1 d DG U . . .
C60_1 C 1.054443 0.540371 0.534712 0.071(6) Uani 1 1 d DG U . . .
H60_1 H 1.022537 0.555889 0.518663 0.085 Uiso 1 1 calc R U . . .
C61_1 C 1.060521 0.538079 0.591920 0.068(6) Uani 1 1 d DG U . . .
H61_1 H 1.032769 0.552030 0.614970 0.081 Uiso 1 1 calc R U . . .
C62_1 C 1.141889 0.514348 0.348544 0.088(7) Uani 1 1 d DG U . . .
H62_1 H 1.182556 0.509416 0.326255 0.106 Uiso 1 1 calc R U . . .
C63_1 C 1.148681 0.515232 0.405817 0.083(6) Uani 1 1 d DG U . . .
H63_1 H 1.193992 0.510903 0.422673 0.099 Uiso 1 1 calc R U . . .
C64_1 C 1.089178 0.522448 0.438429 0.077(6) Uani 1 1 d DG U . . .
C65_1 C 1.022882 0.528782 0.413767 0.084(7) Uani 1 1 d DG U . . .
H65_1 H 0.982215 0.533714 0.436055 0.100 Uiso 1 1 calc R U . . .
C66_1 C 1.016089 0.527898 0.356493 0.088(7) Uani 1 1 d DG U . . .
H66_1 H 0.970778 0.532227 0.339638 0.105 Uiso 1 1 calc R U . . .
N4_1 N 1.075591 0.520682 0.323881 0.093(7) Uani 1 1 d DG U . . .
C67_1 C 1.046450 0.445570 0.774830 0.081(6) Uani 1 1 d D U . . .
H67A_1 H 1.058250 0.441576 0.814229 0.097 Uiso 1 1 calc R U . . .
H67B_1 H 0.993711 0.448935 0.772345 0.097 Uiso 1 1 calc R U . . .
C68_1 C 1.064993 0.415259 0.742671 0.082(6) Uani 1 1 d DG U . . .
C69_1 C 1.019431 0.404458 0.700746 0.079(6) Uani 1 1 d DG U . . .
H69_1 H 0.974043 0.414709 0.695203 0.095 Uiso 1 1 calc R U . . .
C70_1 C 1.040277 0.378660 0.666930 0.082(6) Uani 1 1 d DG U . . .
C71_1 C 1.106686 0.363661 0.675039 0.078(6) Uani 1 1 d DG U . . .
C72_1 C 1.152249 0.374462 0.716964 0.083(6) Uani 1 1 d DG U . . .
H72_1 H 1.197637 0.364211 0.722506 0.100 Uiso 1 1 calc R U . . .
C73_1 C 1.131404 0.400260 0.750781 0.086(6) Uani 1 1 d DG U . . .
C74_1 C 1.244250 0.393500 0.798260 0.110(11) Uani 1 1 d D U . . .
H74A_1 H 1.273236 0.403076 0.828091 0.165 Uiso 1 1 calc R U . . .
H74B_1 H 1.233287 0.370657 0.807157 0.165 Uiso 1 1 calc R U . . .
H74C_1 H 1.271263 0.394465 0.763508 0.165 Uiso 1 1 calc R U . . .
C75_1 C 0.937810 0.387880 0.605090 0.116(12) Uani 1 1 d D U . . .
H75A_1 H 0.908645 0.376094 0.577734 0.175 Uiso 1 1 calc R U . . .
H75B_1 H 0.906847 0.395412 0.635305 0.175 Uiso 1 1 calc R U . . .
H75C_1 H 0.960757 0.406757 0.587425 0.175 Uiso 1 1 calc R U . . .
C76_1 C 1.135470 0.337820 0.636590 0.072(6) Uani 1 1 d D U . . .
H76A_1 H 1.165041 0.322103 0.657985 0.086 Uiso 1 1 calc R U . . .
H76B_1 H 1.094663 0.325664 0.619980 0.086 Uiso 1 1 calc R U . . .
C77_1 C 1.179472 0.352109 0.592299 0.067(5) Uani 1 1 d DG U . . .
C78_1 C 1.150303 0.375898 0.557799 0.070(6) Uani 1 1 d DG U . . .
H78_1 H 1.100769 0.381492 0.560676 0.084 Uiso 1 1 calc R U . . .
C79_1 C 1.193611 0.391503 0.519091 0.068(5) Uani 1 1 d DG U . . .
C80_1 C 1.266087 0.383318 0.514882 0.069(5) Uani 1 1 d DG U . . .
C81_1 C 1.295257 0.359528 0.549381 0.069(6) Uani 1 1 d DG U . . .
H81_1 H 1.344792 0.353935 0.546504 0.083 Uiso 1 1 calc R U . . .
C82_1 C 1.251950 0.343924 0.588089 0.077(5) Uani 1 1 d DG U . . .
C83_1 C 1.095160 0.422550 0.483530 0.091(10) Uani 1 1 d D U . . .
H83A_1 H 1.082626 0.438899 0.455461 0.137 Uiso 1 1 calc R U . . .
H83B_1 H 1.066924 0.402637 0.477224 0.137 Uiso 1 1 calc R U . . .
H83C_1 H 1.084457 0.431247 0.520391 0.137 Uiso 1 1 calc R U . . .
C84_1 C 1.340340 0.324390 0.651880 0.136(13) Uani 1 1 d D U . . .
H84A_1 H 1.351300 0.305753 0.675966 0.204 Uiso 1 1 calc R U . . .
H84B_1 H 1.378852 0.326970 0.624557 0.204 Uiso 1 1 calc R U . . .
H84C_1 H 1.336715 0.344312 0.674242 0.204 Uiso 1 1 calc R U . . .
C85_1 C 1.313550 0.402980 0.476860 0.066(6) Uani 1 1 d D U . . .
H85A_1 H 1.287479 0.406569 0.441587 0.079 Uiso 1 1 calc R U . . .
H85B_1 H 1.357226 0.390010 0.468482 0.079 Uiso 1 1 calc R U . . .
C1_2 C 0.858530 0.462740 0.820250 0.077(5) Uani 1 1 d D U . . .
C2_2 C 0.833900 0.437020 0.788130 0.073(5) Uani 1 1 d D U . . .
C3_2 C 0.841550 0.439960 0.730730 0.069(6) Uani 1 1 d D U . . .
H3_2 H 0.834083 0.421334 0.707930 0.083 Uiso 1 1 calc R U . . .
C4_2 C 0.859770 0.469470 0.706620 0.066(5) Uani 1 1 d D U . . .
C5_2 C 0.883420 0.495380 0.740150 0.063(5) Uani 1 1 d D U . . .
C6_2 C 0.882770 0.491110 0.796750 0.066(6) Uani 1 1 d D U . . .
H6_2 H 0.899540 0.508262 0.819960 0.079 Uiso 1 1 calc R U . . .
C7_2 C 0.863860 0.468800 0.643340 0.068(5) Uani 1 1 d D U . . .
C8_2 C 0.928610 0.472490 0.615900 0.071(6) Uani 1 1 d D U . . .
H8_2 H 0.971711 0.476019 0.636339 0.085 Uiso 1 1 calc R U . . .
C9_2 C 0.930810 0.471040 0.558120 0.076(6) Uani 1 1 d D U . . .
H9_2 H 0.975596 0.470187 0.539224 0.091 Uiso 1 1 calc R U . . .
C10_2 C 0.865890 0.470870 0.528700 0.077(6) Uani 1 1 d D U . . .
C11_2 C 0.800150 0.467270 0.555990 0.073(6) Uani 1 1 d D U . . .
H11_2 H 0.756194 0.466594 0.535785 0.088 Uiso 1 1 calc R U . . .
C12_2 C 0.800360 0.464710 0.613020 0.072(6) Uani 1 1 d D U . . .
H12_2 H 0.756657 0.460100 0.631859 0.087 Uiso 1 1 calc R U . . .
C13_2 C 0.939247 0.455390 0.384252 0.096(7) Uani 1 1 d DG U . . .
H13_2 H 0.981382 0.446662 0.367593 0.115 Uiso 1 1 calc R U . . .
C14_2 C 0.931131 0.454270 0.441382 0.090(7) Uani 1 1 d DG U . . .
H14_2 H 0.967720 0.444777 0.463769 0.108 Uiso 1 1 calc R U . . .
C15_2 C 0.869482 0.467040 0.465757 0.082(6) Uani 1 1 d DG U . . .
C16_2 C 0.815947 0.480930 0.433002 0.087(7) Uani 1 1 d DG U . . .
H16_2 H 0.773813 0.489657 0.449661 0.104 Uiso 1 1 calc R U . . .
C17_2 C 0.824062 0.482050 0.375871 0.092(7) Uani 1 1 d DG U . . .
H17_2 H 0.787473 0.491543 0.353485 0.111 Uiso 1 1 calc R U . . .
N1_2 N 0.885711 0.469280 0.351496 0.098(7) Uani 1 1 d DG U . . .
C18_2 C 0.853700 0.462730 0.883170 0.095(6) Uani 1 1 d D U . . .
C19_2 C 0.828090 0.489200 0.912180 0.103(7) Uani 1 1 d D U . . .
H19_2 H 0.807219 0.507221 0.893201 0.124 Uiso 1 1 calc R U . . .
C20_2 C 0.833030 0.489300 0.969070 0.101(7) Uani 1 1 d D U . . .
H20_2 H 0.812245 0.506804 0.989358 0.121 Uiso 1 1 calc R U . . .
C21_2 C 0.867640 0.464420 0.997100 0.095(6) Uani 1 1 d D U . . .
C22_2 C 0.899570 0.439230 0.967030 0.101(7) Uani 1 1 d D U . . .
H22_2 H 0.931786 0.424373 0.984455 0.121 Uiso 1 1 calc R U . . .
C23_2 C 0.883420 0.436260 0.911170 0.104(7) Uani 1 1 d D U . . .
H23_2 H 0.892585 0.416332 0.892247 0.125 Uiso 1 1 calc R U . . .
C24_2 C 0.828010 0.482340 1.148280 0.093(7) Uani 1 1 d D U . . .
H24_2 H 0.796843 0.496406 1.168368 0.112 Uiso 1 1 calc R U . . .
C25_2 C 0.820160 0.480130 1.091620 0.097(7) Uani 1 1 d D U . . .
H25_2 H 0.778706 0.489062 1.074113 0.116 Uiso 1 1 calc R U . . .
C26_2 C 0.872960 0.464820 1.060130 0.093(6) Uani 1 1 d D U . . .
C27_2 C 0.925230 0.447040 1.087530 0.095(7) Uani 1 1 d D U . . .
H27_2 H 0.961882 0.436202 1.067187 0.114 Uiso 1 1 calc R U . . .
C28_2 C 0.924170 0.445020 1.144780 0.093(7) Uani 1 1 d D U . . .
H28_2 H 0.954757 0.429670 1.162702 0.112 Uiso 1 1 calc R U . . .
N2_2 N 0.879780 0.464740 1.176760 0.096(7) Uani 1 1 d D U . . .
O1_2 O 0.792430 0.558530 0.769700 0.065(5) Uani 1 1 d D U . . .
O2_2 O 0.785460 0.558380 0.539530 0.072(5) Uani 1 1 d D U . . .
O3_2 O 0.684580 0.413310 0.484810 0.089(6) Uani 1 1 d D U . . .
O4_2 O 0.510940 0.365790 0.652280 0.087(6) Uani 1 1 d D U . . .
O5_2 O 0.790830 0.321620 0.662770 0.100(6) Uani 1 1 d D U . . .
O6_2 O 0.663880 0.410280 0.805680 0.086(6) Uani 1 1 d D U . . .
C29_2 C 0.906970 0.527680 0.714440 0.065(6) Uani 1 1 d D U . . .
H29A_2 H 0.947285 0.523546 0.688621 0.078 Uiso 1 1 calc R U . . .
H29B_2 H 0.924850 0.542357 0.744020 0.078 Uiso 1 1 calc R U . . .
C30_2 C 0.845844 0.544750 0.683151 0.068(5) Uani 1 1 d DG U . . .
C31_2 C 0.785673 0.555590 0.711958 0.064(5) Uani 1 1 d DG U . . .
C32_2 C 0.724246 0.565270 0.683288 0.068(6) Uani 1 1 d DG U . . .
H32_2 H 0.683122 0.572679 0.702977 0.081 Uiso 1 1 calc R U . . .
C33_2 C 0.722989 0.564110 0.625810 0.069(5) Uani 1 1 d DG U . . .
C34_2 C 0.783160 0.553270 0.597002 0.070(5) Uani 1 1 d DG U . . .
C35_2 C 0.844588 0.543590 0.625672 0.069(6) Uani 1 1 d DG U . . .
H35_2 H 0.885712 0.536181 0.605983 0.083 Uiso 1 1 calc R U . . .
C36_2 C 0.735020 0.574830 0.797370 0.079(9) Uani 1 1 d D U . . .
H36A_2 H 0.745096 0.575527 0.837179 0.119 Uiso 1 1 calc R U . . .
H36B_2 H 0.730604 0.597180 0.783124 0.119 Uiso 1 1 calc R U . . .
H36C_2 H 0.689874 0.562994 0.790838 0.119 Uiso 1 1 calc R U . . .
C37_2 C 0.853450 0.559690 0.512420 0.078(9) Uani 1 1 d D U . . .
H37A_2 H 0.846020 0.563366 0.472742 0.117 Uiso 1 1 calc R U . . .
H37B_2 H 0.882118 0.577637 0.527893 0.117 Uiso 1 1 calc R U . . .
H37C_2 H 0.878996 0.538968 0.517971 0.117 Uiso 1 1 calc R U . . .
C38_2 C 0.652020 0.569210 0.591870 0.067(6) Uani 1 1 d D U . . .
H38A_2 H 0.615884 0.580250 0.615445 0.081 Uiso 1 1 calc R U . . .
H38B_2 H 0.662031 0.583589 0.559842 0.081 Uiso 1 1 calc R U . . .
C39_2 C 0.621400 0.537120 0.571340 0.063(5) Uani 1 1 d D U . . .
C40_2 C 0.623330 0.532460 0.514630 0.063(6) Uani 1 1 d D U . . .
H40_2 H 0.639848 0.549843 0.491876 0.075 Uiso 1 1 calc R U . . .
C41_2 C 0.602100 0.503400 0.489600 0.061(5) Uani 1 1 d D U . . .
C42_2 C 0.582000 0.477320 0.522650 0.064(5) Uani 1 1 d D U . . .
C43_2 C 0.581010 0.481670 0.578760 0.063(6) Uani 1 1 d D U . . .
H43_2 H 0.562525 0.464552 0.601191 0.075 Uiso 1 1 calc R U . . .
C44_2 C 0.605910 0.510120 0.604740 0.059(5) Uani 1 1 d D U . . .
C45_2 C 0.594850 0.503400 0.427100 0.063(5) Uani 1 1 d D U . . .
C46_2 C 0.627980 0.480290 0.393640 0.069(6) Uani 1 1 d D U . . .
H46_2 H 0.654996 0.463152 0.410247 0.082 Uiso 1 1 calc R U . . .
C47_2 C 0.622370 0.481740 0.335980 0.077(6) Uani 1 1 d D U . . .
H47_2 H 0.645440 0.465643 0.313899 0.093 Uiso 1 1 calc R U . . .
C48_2 C 0.583440 0.506470 0.311000 0.081(6) Uani 1 1 d D U . . .
C49_2 C 0.549460 0.529830 0.344010 0.080(6) Uani 1 1 d D U . . .
H49_2 H 0.521942 0.546809 0.327419 0.096 Uiso 1 1 calc R U . . .
C50_2 C 0.556080 0.528140 0.401510 0.074(6) Uani 1 1 d D U . . .
H50_2 H 0.533454 0.544346 0.423634 0.088 Uiso 1 1 calc R U . . .
C51_2 C 0.621080 0.497170 0.159390 0.112(7) Uani 1 1 d D U . . .
H51_2 H 0.656610 0.487135 0.136822 0.134 Uiso 1 1 calc R U . . .
C52_2 C 0.626170 0.495050 0.216500 0.100(7) Uani 1 1 d D U . . .
H52_2 H 0.665299 0.483490 0.232699 0.120 Uiso 1 1 calc R U . . .
C53_2 C 0.575140 0.509510 0.250380 0.092(6) Uani 1 1 d D U . . .
C54_2 C 0.518650 0.526490 0.225510 0.100(7) Uani 1 1 d D U . . .
H54_2 H 0.483408 0.536828 0.247954 0.120 Uiso 1 1 calc R U . . .
C55_2 C 0.513220 0.528490 0.168290 0.106(7) Uani 1 1 d D U . . .
H55_2 H 0.474123 0.539974 0.151891 0.128 Uiso 1 1 calc R U . . .
N3_2 N 0.564330 0.513880 0.135180 0.115(7) Uani 1 1 d D U . . .
C56_2 C 0.602820 0.513170 0.666490 0.068(5) Uani 1 1 d D U . . .
C57_2 C 0.637840 0.489880 0.700220 0.075(6) Uani 1 1 d D U . . .
H57_2 H 0.664662 0.472752 0.683507 0.090 Uiso 1 1 calc R U . . .
C58_2 C 0.633710 0.491620 0.756620 0.076(6) Uani 1 1 d D U . . .
H58_2 H 0.659448 0.476369 0.778779 0.091 Uiso 1 1 calc R U . . .
C59_2 C 0.591630 0.515830 0.781850 0.078(6) Uani 1 1 d D U . . .
C60_2 C 0.554580 0.538570 0.748740 0.077(6) Uani 1 1 d D U . . .
H60_2 H 0.522757 0.553942 0.765156 0.092 Uiso 1 1 calc R U . . .
C61_2 C 0.564860 0.538400 0.691730 0.077(6) Uani 1 1 d D U . . .
H61_2 H 0.545785 0.555668 0.669850 0.092 Uiso 1 1 calc R U . . .
C62_2 C 0.639520 0.512630 0.933800 0.109(7) Uani 1 1 d D U . . .
H62_2 H 0.682827 0.511263 0.954720 0.131 Uiso 1 1 calc R U . . .
C63_2 C 0.640080 0.506090 0.877860 0.106(7) Uani 1 1 d D U . . .
H63_2 H 0.678937 0.494031 0.862491 0.127 Uiso 1 1 calc R U . . .
C64_2 C 0.584880 0.516820 0.843670 0.094(6) Uani 1 1 d D U . . .
C65_2 C 0.523230 0.528190 0.869570 0.106(7) Uani 1 1 d D U . . .
H65_2 H 0.482712 0.534132 0.847668 0.127 Uiso 1 1 calc R U . . .
C66_2 C 0.519160 0.531130 0.926960 0.110(7) Uani 1 1 d D U . . .
H66_2 H 0.477172 0.540032 0.943575 0.132 Uiso 1 1 calc R U . . .
N4_2 N 0.575660 0.521190 0.959350 0.111(7) Uani 1 1 d D U . . .
C67_2 C 0.550780 0.444790 0.501940 0.071(6) Uani 1 1 d D U . . .
H67A_2 H 0.497516 0.446113 0.502298 0.085 Uiso 1 1 calc R U . . .
H67B_2 H 0.566112 0.441254 0.463192 0.085 Uiso 1 1 calc R U . . .
C68_2 C 0.574270 0.416070 0.536380 0.075(5) Uani 1 1 d D U . . .
C69_2 C 0.532360 0.404080 0.578260 0.077(6) Uani 1 1 d D U . . .
H69_2 H 0.487888 0.414396 0.586795 0.092 Uiso 1 1 calc R U . . .
C70_2 C 0.554410 0.377000 0.608260 0.078(5) Uani 1 1 d D U . . .
C71_2 C 0.623690 0.364060 0.603380 0.078(5) Uani 1 1 d D U . . .
C72_2 C 0.665490 0.375650 0.560050 0.079(6) Uani 1 1 d D U . . .
H72_2 H 0.709029 0.364847 0.550476 0.094 Uiso 1 1 calc R U . . .
C73_2 C 0.643370 0.403110 0.530760 0.079(5) Uani 1 1 d D U . . .
C74_2 C 0.749750 0.396050 0.472460 0.084(10) Uani 1 1 d D U . . .
H74A_2 H 0.772445 0.405752 0.439776 0.125 Uiso 1 1 calc R U . . .
H74B_2 H 0.782783 0.397560 0.504062 0.125 Uiso 1 1 calc R U . . .
H74C_2 H 0.738610 0.373029 0.465093 0.125 Uiso 1 1 calc R U . . .
C75_2 C 0.462570 0.388830 0.677530 0.088(10) Uani 1 1 d D U . . .
H75A_2 H 0.435803 0.378009 0.707254 0.133 Uiso 1 1 calc R U . . .
H75B_2 H 0.490268 0.407121 0.692889 0.133 Uiso 1 1 calc R U . . .
H75C_2 H 0.428681 0.397058 0.649652 0.133 Uiso 1 1 calc R U . . .
C76_2 C 0.651780 0.338100 0.641670 0.078(6) Uani 1 1 d D U . . .
H76A_2 H 0.611006 0.324379 0.654190 0.094 Uiso 1 1 calc R U . . .
H76B_2 H 0.685498 0.323862 0.621064 0.094 Uiso 1 1 calc R U . . .
C77_2 C 0.688760 0.351360 0.689970 0.077(6) Uani 1 1 d D U . . .
C78_2 C 0.654210 0.373420 0.725290 0.078(6) Uani 1 1 d D U . . .
H78_2 H 0.603750 0.376984 0.722445 0.094 Uiso 1 1 calc R U . . .
C79_2 C 0.694620 0.389930 0.764350 0.075(5) Uani 1 1 d D U . . .
C80_2 C 0.767890 0.384680 0.772200 0.078(5) Uani 1 1 d D U . . .
C81_2 C 0.800760 0.360720 0.740040 0.081(6) Uani 1 1 d D U . . .
H81_2 H 0.849138 0.354352 0.747144 0.097 Uiso 1 1 calc R U . . .
C82_2 C 0.761840 0.346280 0.697470 0.085(6) Uani 1 1 d D U . . .
C83_2 C 0.586560 0.412070 0.801910 0.095(10) Uani 1 1 d D U . . .
H83A_2 H 0.568180 0.426348 0.831225 0.143 Uiso 1 1 calc R U . . .
H83B_2 H 0.572766 0.420954 0.765740 0.143 Uiso 1 1 calc R U . . .
H83C_2 H 0.566092 0.390126 0.806198 0.143 Uiso 1 1 calc R U . . .
C84_2 C 0.860130 0.310360 0.680140 0.111(11) Uani 1 1 d D U . . .
H84A_2 H 0.877110 0.293435 0.654595 0.166 Uiso 1 1 calc R U . . .
H84B_2 H 0.894138 0.328695 0.680216 0.166 Uiso 1 1 calc R U . . .
H84C_2 H 0.856700 0.301223 0.717529 0.166 Uiso 1 1 calc R U . . .
C85_2 C 0.810570 0.404750 0.812520 0.076(6) Uani 1 1 d D U . . .
H85A_2 H 0.853748 0.392278 0.824161 0.091 Uiso 1 1 calc R U . . .
H85B_2 H 0.780977 0.408881 0.845821 0.091 Uiso 1 1 calc R U . . .
C1_3 C 1.093760 0.729980 0.455520 0.068(5) Uani 1 1 d D U . . .
C2_3 C 1.071570 0.756550 0.486610 0.068(5) Uani 1 1 d D U . . .
C3_3 C 1.070620 0.752610 0.544220 0.067(6) Uani 1 1 d D U . . .
H3_3 H 1.048833 0.768983 0.566489 0.081 Uiso 1 1 calc R U . . .
C4_3 C 1.100540 0.725550 0.569320 0.059(5) Uani 1 1 d D U . . .
C5_3 C 1.123750 0.699140 0.537140 0.064(5) Uani 1 1 d D U . . .
C6_3 C 1.122040 0.702500 0.480490 0.069(6) Uani 1 1 d D U . . .
H6_3 H 1.140814 0.685459 0.458032 0.083 Uiso 1 1 calc R U . . .
C7_3 C 1.101280 0.725570 0.632680 0.064(5) Uani 1 1 d D U . . .
C8_3 C 1.165610 0.726600 0.660990 0.066(6) Uani 1 1 d D U . . .
H8_3 H 1.209884 0.726536 0.641345 0.079 Uiso 1 1 calc R U . . .
C9_3 C 1.165580 0.727740 0.718760 0.075(6) Uani 1 1 d D U . . .
H9_3 H 1.209661 0.727284 0.738821 0.090 Uiso 1 1 calc R U . . .
C10_3 C 1.099860 0.729560 0.746630 0.080(6) Uani 1 1 d D U . . .
C11_3 C 1.035170 0.733300 0.717390 0.077(6) Uani 1 1 d D U . . .
H11_3 H 0.992270 0.739899 0.735618 0.092 Uiso 1 1 calc R U . . .
C12_3 C 1.035660 0.727050 0.660780 0.075(6) Uani 1 1 d D U . . .
H12_3 H 0.991654 0.723811 0.641369 0.090 Uiso 1 1 calc R U . . .
C13_3 C 1.159161 0.745780 0.894974 0.121(8) Uani 1 1 d DG U . . .
H13_3 H 1.197854 0.756148 0.913885 0.145 Uiso 1 1 calc R U . . .
C14_3 C 1.159476 0.743890 0.837547 0.112(7) Uani 1 1 d DG U . . .
H14_3 H 1.198384 0.752966 0.817210 0.134 Uiso 1 1 calc R U . . .
C15_3 C 1.102862 0.728720 0.809877 0.092(6) Uani 1 1 d DG U . . .
C16_3 C 1.045933 0.715440 0.839633 0.105(7) Uani 1 1 d DG U . . .
H16_3 H 1.007240 0.705072 0.820721 0.126 Uiso 1 1 calc R U . . .
C17_3 C 1.045617 0.717330 0.897059 0.115(8) Uani 1 1 d DG U . . .
H17_3 H 1.006709 0.708254 0.917396 0.138 Uiso 1 1 calc R U . . .
N1_3 N 1.102231 0.732500 0.924730 0.119(7) Uani 1 1 d DG U . . .
C18_3 C 1.089500 0.728900 0.392670 0.073(5) Uani 1 1 d D U . . .
C19_3 C 1.026340 0.733620 0.363490 0.076(6) Uani 1 1 d D U . . .
H19_3 H 0.982716 0.737398 0.382954 0.091 Uiso 1 1 calc R U . . .
C20_3 C 1.025720 0.732920 0.306110 0.080(6) Uani 1 1 d D U . . .
H20_3 H 0.981497 0.734039 0.286310 0.096 Uiso 1 1 calc R U . . .
C21_3 C 1.090420 0.730570 0.278160 0.082(6) Uani 1 1 d D U . . .
C22_3 C 1.153360 0.723750 0.307390 0.086(6) Uani 1 1 d D U . . .
H22_3 H 1.196510 0.718907 0.287977 0.103 Uiso 1 1 calc R U . . .
C23_3 C 1.153280 0.724000 0.364360 0.078(6) Uani 1 1 d D U . . .
H23_3 H 1.196977 0.720811 0.384203 0.093 Uiso 1 1 calc R U . . .
C24_3 C 1.045777 0.713839 0.126958 0.108(7) Uani 1 1 d DG U . . .
H24_3 H 1.011049 0.702000 0.106084 0.129 Uiso 1 1 calc R U . . .
C25_3 C 1.041461 0.714563 0.184357 0.102(7) Uani 1 1 d DG U . . .
H25_3 H 1.003782 0.703219 0.202713 0.122 Uiso 1 1 calc R U . . .
C26_3 C 1.092273 0.731886 0.214899 0.091(6) Uani 1 1 d DG U . . .
C27_3 C 1.147403 0.748484 0.188042 0.096(7) Uani 1 1 d DG U . . .
H27_3 H 1.182131 0.760323 0.208917 0.115 Uiso 1 1 calc R U . . .
C28_3 C 1.151720 0.747760 0.130643 0.109(7) Uani 1 1 d DG U . . .
H28_3 H 1.189398 0.759104 0.112287 0.131 Uiso 1 1 calc R U . . .
N2_3 N 1.100907 0.730438 0.100100 0.110(7) Uani 1 1 d DG U . . .
O1_3 O 1.047470 0.634010 0.506660 0.070(5) Uani 1 1 d D U . . .
O2_3 O 1.019820 0.639510 0.735260 0.086(6) Uani 1 1 d D U . . .
O3_3 O 0.911770 0.779600 0.776660 0.082(6) Uani 1 1 d D U . . .
O4_3 O 0.730120 0.824230 0.609590 0.091(6) Uani 1 1 d D U . . .
O5_3 O 1.014060 0.871840 0.609390 0.084(6) Uani 1 1 d D U . . .
O6_3 O 0.905620 0.777790 0.466140 0.089(6) Uani 1 1 d D U . . .
C29_3 C 1.152350 0.668530 0.565620 0.071(6) Uani 1 1 d D U . . .
H29A_3 H 1.175814 0.654299 0.537853 0.085 Uiso 1 1 calc R U . . .
H29B_3 H 1.189176 0.674855 0.593334 0.085 Uiso 1 1 calc R U . . .
C30_3 C 1.092540 0.649560 0.594130 0.070(5) Uani 1 1 d D U . . .
C31_3 C 1.034310 0.637960 0.563690 0.069(5) Uani 1 1 d D U . . .
C32_3 C 0.973050 0.625280 0.588710 0.066(6) Uani 1 1 d D U . . .
H32_3 H 0.935726 0.615589 0.567305 0.079 Uiso 1 1 calc R U . . .
C33_3 C 0.968000 0.627200 0.646060 0.071(5) Uani 1 1 d D U . . .
C34_3 C 1.027860 0.636210 0.677330 0.075(5) Uani 1 1 d D U . . .
C35_3 C 1.089000 0.648910 0.651830 0.075(6) Uani 1 1 d D U . . .
H35_3 H 1.127876 0.657043 0.673465 0.090 Uiso 1 1 calc R U . . .
C36_3 C 0.989970 0.622700 0.472170 0.089(10) Uani 1 1 d D U . . .
H36A_3 H 1.006774 0.621131 0.433852 0.134 Uiso 1 1 calc R U . . .
H36B_3 H 0.974111 0.601113 0.484861 0.134 Uiso 1 1 calc R U . . .
H36C_3 H 0.949598 0.638101 0.474147 0.134 Uiso 1 1 calc R U . . .
C37_3 C 1.082650 0.645100 0.768030 0.082(9) Uani 1 1 d D U . . .
H37A_3 H 1.069002 0.646869 0.807062 0.123 Uiso 1 1 calc R U . . .
H37B_3 H 1.116253 0.626826 0.763357 0.123 Uiso 1 1 calc R U . . .
H37C_3 H 1.105867 0.665447 0.756189 0.123 Uiso 1 1 calc R U . . .
C38_3 C 0.894100 0.622220 0.676050 0.070(6) Uani 1 1 d D U . . .
H38A_3 H 0.859787 0.611427 0.650478 0.084 Uiso 1 1 calc R U . . .
H38B_3 H 0.901033 0.607731 0.708448 0.084 Uiso 1 1 calc R U . . .
C39_3 C 0.862870 0.654500 0.695010 0.061(5) Uani 1 1 d D U . . .
C40_3 C 0.861630 0.659560 0.752000 0.062(6) Uani 1 1 d D U . . .
H40_3 H 0.878765 0.642776 0.775816 0.074 Uiso 1 1 calc R U . . .
C41_3 C 0.836160 0.688330 0.774950 0.066(5) Uani 1 1 d D U . . .
C42_3 C 0.814520 0.713460 0.740540 0.063(5) Uani 1 1 d D U . . .
C43_3 C 0.825630 0.710110 0.684890 0.058(5) Uani 1 1 d D U . . .
H43_3 H 0.821127 0.728877 0.661968 0.069 Uiso 1 1 calc R U . . .
C44_3 C 0.843270 0.680330 0.660430 0.055(5) Uani 1 1 d D U . . .
C45_3 C 0.823150 0.690600 0.836720 0.072(5) Uani 1 1 d D U . . .
C46_3 C 0.859060 0.713120 0.869700 0.076(6) Uani 1 1 d D U . . .
H46_3 H 0.888221 0.729506 0.853171 0.092 Uiso 1 1 calc R U . . .
C47_3 C 0.852370 0.711710 0.927010 0.077(6) Uani 1 1 d D U . . .
H47_3 H 0.877483 0.727249 0.949017 0.093 Uiso 1 1 calc R U . . .
C48_3 C 0.810190 0.688330 0.952980 0.081(6) Uani 1 1 d D U . . .
C49_3 C 0.774690 0.665800 0.919390 0.083(6) Uani 1 1 d D U . . .
H49_3 H 0.745727 0.649298 0.935793 0.099 Uiso 1 1 calc R U . . .
C50_3 C 0.781140 0.667170 0.862000 0.082(6) Uani 1 1 d D U . . .
H50_3 H 0.756114 0.651664 0.839867 0.098 Uiso 1 1 calc R U . . .
C51_3 C 0.847600 0.699750 1.105570 0.096(7) Uani 1 1 d D U . . .
H51_3 H 0.882626 0.710457 1.127859 0.115 Uiso 1 1 calc R U . . .
C52_3 C 0.852280 0.701150 1.048260 0.089(7) Uani 1 1 d D U . . .
H52_3 H 0.891013 0.712891 1.032029 0.107 Uiso 1 1 calc R U . . .
C53_3 C 0.802130 0.685930 1.013650 0.086(6) Uani 1 1 d D U . . .
C54_3 C 0.746070 0.668960 1.039250 0.086(7) Uani 1 1 d D U . . .
H54_3 H 0.710704 0.658262 1.017268 0.104 Uiso 1 1 calc R U . . .
C55_3 C 0.741580 0.667590 1.096180 0.094(7) Uani 1 1 d D U . . .
H55_3 H 0.702915 0.655926 1.112663 0.112 Uiso 1 1 calc R U . . .
N3_3 N 0.791920 0.682760 1.129990 0.094(7) Uani 1 1 d D U . . .
C56_3 C 0.840170 0.676050 0.598790 0.060(5) Uani 1 1 d D U . . .
C57_3 C 0.874250 0.698920 0.563940 0.068(6) Uani 1 1 d D U . . .
H57_3 H 0.896367 0.717801 0.579353 0.081 Uiso 1 1 calc R U . . .
C58_3 C 0.875550 0.693950 0.507600 0.073(6) Uani 1 1 d D U . . .
H58_3 H 0.908280 0.705837 0.485103 0.087 Uiso 1 1 calc R U . . .
C59_3 C 0.828230 0.671220 0.483640 0.068(5) Uani 1 1 d D U . . .
C60_3 C 0.790920 0.649410 0.518120 0.067(6) Uani 1 1 d D U . . .
H60_3 H 0.760600 0.633130 0.502427 0.080 Uiso 1 1 calc R U . . .
C61_3 C 0.798370 0.651660 0.574980 0.067(6) Uani 1 1 d D U . . .
H61_3 H 0.774531 0.636290 0.598037 0.081 Uiso 1 1 calc R U . . .
C62_3 C 0.865110 0.678800 0.330260 0.073(6) Uani 1 1 d D U . . .
H62_3 H 0.903836 0.685832 0.307548 0.088 Uiso 1 1 calc R U . . .
C63_3 C 0.874420 0.677430 0.386430 0.075(6) Uani 1 1 d D U . . .
H63_3 H 0.920843 0.681678 0.401452 0.090 Uiso 1 1 calc R U . . .
C64_3 C 0.818210 0.670030 0.422210 0.072(5) Uani 1 1 d D U . . .
C65_3 C 0.753620 0.660560 0.398130 0.074(6) Uani 1 1 d D U . . .
H65_3 H 0.715136 0.653096 0.420691 0.088 Uiso 1 1 calc R U . . .
C66_3 C 0.745090 0.661970 0.341040 0.073(6) Uani 1 1 d D U . . .
H66_3 H 0.699198 0.657093 0.325607 0.088 Uiso 1 1 calc R U . . .
N4_3 N 0.800430 0.670140 0.306080 0.074(6) Uani 1 1 d D U . . .
C67_3 C 0.781720 0.745800 0.760120 0.067(6) Uani 1 1 d D U . . .
H67A_3 H 0.728604 0.743581 0.760688 0.081 Uiso 1 1 calc R U . . .
H67B_3 H 0.797933 0.750068 0.798506 0.081 Uiso 1 1 calc R U . . .
C68_3 C 0.801230 0.774610 0.724790 0.068(5) Uani 1 1 d D U . . .
C69_3 C 0.756010 0.786670 0.684660 0.074(6) Uani 1 1 d D U . . .
H69_3 H 0.710557 0.776558 0.678711 0.089 Uiso 1 1 calc R U . . .
C70_3 C 0.775500 0.813300 0.652730 0.080(6) Uani 1 1 d D U . . .
C71_3 C 0.841900 0.828680 0.660010 0.076(6) Uani 1 1 d D U . . .
C72_3 C 0.886950 0.817050 0.701670 0.075(6) Uani 1 1 d D U . . .
H72_3 H 0.931519 0.827676 0.708878 0.090 Uiso 1 1 calc R U . . .
C73_3 C 0.867130 0.790050 0.732690 0.070(5) Uani 1 1 d D U . . .
C74_3 C 0.967070 0.801950 0.794090 0.090(10) Uani 1 1 d D U . . .
H74A_3 H 0.994578 0.792242 0.824615 0.135 Uiso 1 1 calc R U . . .
H74B_3 H 0.999439 0.806437 0.763027 0.135 Uiso 1 1 calc R U . . .
H74C_3 H 0.944919 0.822419 0.806519 0.135 Uiso 1 1 calc R U . . .
C75_3 C 0.663020 0.807850 0.598410 0.086(10) Uani 1 1 d D U . . .
H75A_3 H 0.638605 0.818594 0.567338 0.128 Uiso 1 1 calc R U . . .
H75B_3 H 0.672467 0.784939 0.588997 0.128 Uiso 1 1 calc R U . . .
H75C_3 H 0.632288 0.808861 0.631281 0.128 Uiso 1 1 calc R U . . .
C76_3 C 0.871430 0.853890 0.621130 0.078(6) Uani 1 1 d D U . . .
H76A_3 H 0.830915 0.865754 0.603520 0.093 Uiso 1 1 calc R U . . .
H76B_3 H 0.900227 0.869947 0.642425 0.093 Uiso 1 1 calc R U . . .
C77_3 C 0.916480 0.839500 0.578180 0.075(5) Uani 1 1 d D U . . .
C78_3 C 0.885290 0.819200 0.538270 0.081(6) Uani 1 1 d D U . . .
H78_3 H 0.834672 0.815752 0.537506 0.097 Uiso 1 1 calc R U . . .
C79_3 C 0.929640 0.804170 0.499770 0.078(5) Uani 1 1 d D U . . .
C80_3 C 1.003590 0.809590 0.498130 0.076(5) Uani 1 1 d D U . . .
C81_3 C 1.032990 0.832090 0.535300 0.079(6) Uani 1 1 d D U . . .
H81_3 H 1.083158 0.836705 0.534911 0.095 Uiso 1 1 calc R U . . .
C82_3 C 0.988310 0.847550 0.572620 0.080(5) Uani 1 1 d D U . . .
C83_3 C 0.829320 0.771990 0.470310 0.109(11) Uani 1 1 d D U . . .
H83A_3 H 0.815905 0.753623 0.446357 0.163 Uiso 1 1 calc R U . . .
H83B_3 H 0.817045 0.766770 0.508725 0.163 Uiso 1 1 calc R U . . .
H83C_3 H 0.803065 0.791628 0.458688 0.163 Uiso 1 1 calc R U . . .
C84_3 C 1.089590 0.870490 0.619370 0.109(11) Uani 1 1 d D U . . .
H84A_3 H 1.103308 0.887965 0.645072 0.163 Uiso 1 1 calc R U . . .
H84B_3 H 1.102054 0.849242 0.635525 0.163 Uiso 1 1 calc R U . . .
H84C_3 H 1.115435 0.873334 0.584388 0.163 Uiso 1 1 calc R U . . .
C85_3 C 1.054200 0.789800 0.463170 0.069(6) Uani 1 1 d D U . . .
H85A_3 H 1.099655 0.802175 0.458637 0.083 Uiso 1 1 calc R U . . .
H85B_3 H 1.032573 0.786963 0.425988 0.083 Uiso 1 1 calc R U . . .
C1_4 C 0.340810 0.689510 0.471950 0.074(5) Uani 1 1 d D U . . .
C2_4 C 0.322990 0.715710 0.505920 0.067(5) Uani 1 1 d D U . . .
C3_4 C 0.327900 0.711230 0.563270 0.071(6) Uani 1 1 d D U . . .
H3_4 H 0.322778 0.729590 0.587023 0.085 Uiso 1 1 calc R U . . .
C4_4 C 0.340020 0.680730 0.586120 0.070(5) Uani 1 1 d D U . . .
C5_4 C 0.362400 0.655200 0.551510 0.072(5) Uani 1 1 d D U . . .
C6_4 C 0.359290 0.659660 0.494940 0.074(6) Uani 1 1 d D U . . .
H6_4 H 0.370096 0.641808 0.471214 0.089 Uiso 1 1 calc R U . . .
C7_4 C 0.335740 0.678880 0.649290 0.068(5) Uani 1 1 d D U . . .
C8_4 C 0.293920 0.655230 0.674580 0.069(6) Uani 1 1 d D U . . .
H8_4 H 0.265603 0.640891 0.652527 0.083 Uiso 1 1 calc R U . . .
C9_4 C 0.292810 0.652170 0.732130 0.075(6) Uani 1 1 d D U . . .
H9_4 H 0.272439 0.633468 0.749386 0.090 Uiso 1 1 calc R U . . .
C10_4 C 0.322600 0.677480 0.763470 0.076(5) Uani 1 1 d D U . . .
C11_4 C 0.357810 0.703550 0.738120 0.070(6) Uani 1 1 d D U . . .
H11_4 H 0.374250 0.721500 0.759681 0.084 Uiso 1 1 calc R U . . .
C12_4 C 0.368820 0.703280 0.681510 0.069(6) Uani 1 1 d D U . . .
H12_4 H 0.398377 0.719390 0.664625 0.082 Uiso 1 1 calc R U . . .
C13_4 C 0.239080 0.671620 0.907120 0.095(7) Uani 1 1 d D U . . .
H13_4 H 0.192107 0.669593 0.922272 0.113 Uiso 1 1 calc R U . . .
C14_4 C 0.250650 0.665900 0.850960 0.092(7) Uani 1 1 d D U . . .
H14_4 H 0.214725 0.655251 0.829451 0.110 Uiso 1 1 calc R U . . .
C15_4 C 0.314570 0.675750 0.826500 0.086(6) Uani 1 1 d D U . . .
C16_4 C 0.371220 0.685100 0.860610 0.094(7) Uani 1 1 d D U . . .
H16_4 H 0.412200 0.697130 0.848840 0.112 Uiso 1 1 d R U . . .
C17_4 C 0.356210 0.694450 0.915000 0.100(7) Uani 1 1 d D U . . .
H17_4 H 0.385546 0.709931 0.933811 0.120 Uiso 1 1 calc R U . . .
N1_4 N 0.296780 0.680300 0.940690 0.101(7) Uani 1 1 d D U . . .
C18_4 C 0.340550 0.689530 0.408790 0.078(6) Uani 1 1 d D U . . .
C19_4 C 0.370800 0.713870 0.376890 0.078(6) Uani 1 1 d D U . . .
H19_4 H 0.397153 0.731062 0.393959 0.094 Uiso 1 1 calc R U . . .
C20_4 C 0.362660 0.713190 0.319850 0.076(6) Uani 1 1 d D U . . .
H20_4 H 0.383480 0.730055 0.298089 0.091 Uiso 1 1 calc R U . . .
C21_4 C 0.324810 0.688410 0.294230 0.080(6) Uani 1 1 d D U . . .
C22_4 C 0.294010 0.663910 0.326550 0.089(7) Uani 1 1 d D U . . .
H22_4 H 0.269636 0.646114 0.309523 0.107 Uiso 1 1 calc R U . . .
C23_4 C 0.299170 0.665680 0.383580 0.084(7) Uani 1 1 d D U . . .
H23_4 H 0.273932 0.650295 0.405711 0.101 Uiso 1 1 calc R U . . .
C24_4 C 0.250650 0.669580 0.151270 0.104(7) Uani 1 1 d D U . . .
H24_4 H 0.214058 0.656247 0.135487 0.125 Uiso 1 1 calc R U . . .
C25_4 C 0.256760 0.671490 0.207840 0.098(7) Uani 1 1 d D U . . .
H25_4 H 0.221283 0.661730 0.230799 0.118 Uiso 1 1 calc R U . . .
C26_4 C 0.315130 0.687780 0.231400 0.092(6) Uani 1 1 d D U . . .
C27_4 C 0.363740 0.703160 0.196860 0.098(7) Uani 1 1 d D U . . .
H27_4 H 0.405279 0.713332 0.212160 0.117 Uiso 1 1 calc R U . . .
C28_4 C 0.352530 0.703910 0.140000 0.106(7) Uani 1 1 d D U . . .
H28_4 H 0.383597 0.716389 0.117034 0.127 Uiso 1 1 calc R U . . .
N2_4 N 0.296410 0.686570 0.116960 0.105(7) Uani 1 1 d D U . . .
O1_4 O 0.511950 0.634940 0.516330 0.078(5) Uani 1 1 d D U . . .
O2_4 O 0.537790 0.630940 0.744770 0.076(5) Uani 1 1 d D U . . .
O3_4 O 0.400520 0.776960 0.777840 0.096(6) Uani 1 1 d D U . . .
O4_4 O 0.541950 0.865130 0.642040 0.091(6) Uani 1 1 d D U . . .
O5_4 O 0.249850 0.829230 0.631340 0.103(6) Uani 1 1 d D U . . .
O6_4 O 0.423550 0.779970 0.465430 0.090(6) Uani 1 1 d D U . . .
C29_4 C 0.389200 0.622940 0.575520 0.072(6) Uani 1 1 d D U . . .
H29A_4 H 0.353599 0.614607 0.602504 0.086 Uiso 1 1 calc R U . . .
H29B_4 H 0.393624 0.606633 0.545441 0.086 Uiso 1 1 calc R U . . .
C30_4 C 0.461900 0.627000 0.604070 0.067(5) Uani 1 1 d D U . . .
C31_4 C 0.522100 0.636290 0.573920 0.070(5) Uani 1 1 d D U . . .
C32_4 C 0.586340 0.644710 0.599840 0.067(6) Uani 1 1 d D U . . .
H32_4 H 0.627858 0.649943 0.578699 0.080 Uiso 1 1 calc R U . . .
C33_4 C 0.588700 0.645330 0.657070 0.069(5) Uani 1 1 d D U . . .
C34_4 C 0.529990 0.633830 0.686940 0.068(5) Uani 1 1 d D U . . .
C35_4 C 0.466930 0.624120 0.661290 0.062(6) Uani 1 1 d D U . . .
H35_4 H 0.427898 0.615670 0.682247 0.074 Uiso 1 1 calc R U . . .
C36_4 C 0.569030 0.624500 0.481590 0.109(11) Uani 1 1 d D U . . .
H36A_4 H 0.553037 0.624991 0.442920 0.164 Uiso 1 1 calc R U . . .
H36B_4 H 0.610401 0.639142 0.486295 0.164 Uiso 1 1 calc R U . . .
H36C_4 H 0.583071 0.602157 0.491564 0.164 Uiso 1 1 calc R U . . .
C37_4 C 0.480910 0.639060 0.781860 0.108(11) Uani 1 1 d D U . . .
H37A_4 H 0.496912 0.635403 0.820038 0.161 Uiso 1 1 calc R U . . .
H37B_4 H 0.467781 0.662099 0.777036 0.161 Uiso 1 1 calc R U . . .
H37C_4 H 0.438941 0.625259 0.773999 0.161 Uiso 1 1 calc R U . . .
C38_4 C 0.649390 0.663030 0.690790 0.067(6) Uani 1 1 d D U . . .
H38A_4 H 0.666029 0.648689 0.721254 0.080 Uiso 1 1 calc R U . . .
H38B_4 H 0.690964 0.667514 0.666350 0.080 Uiso 1 1 calc R U . . .
C39_4 C 0.621410 0.694680 0.714290 0.066(5) Uani 1 1 d D U . . .
C40_4 C 0.616690 0.696900 0.771350 0.072(6) Uani 1 1 d D U . . .
H40_4 H 0.629896 0.678494 0.793114 0.086 Uiso 1 1 calc R U . . .
C41_4 C 0.593460 0.724930 0.797720 0.070(5) Uani 1 1 d D U . . .
C42_4 C 0.570210 0.751180 0.765800 0.069(5) Uani 1 1 d D U . . .
C43_4 C 0.571600 0.748890 0.709360 0.067(6) Uani 1 1 d D U . . .
H43_4 H 0.554424 0.766660 0.687710 0.081 Uiso 1 1 calc R U . . .
C44_4 C 0.597670 0.721050 0.682980 0.062(5) Uani 1 1 d D U . . .
C45_4 C 0.593390 0.728020 0.860170 0.085(6) Uani 1 1 d D U . . .
C46_4 C 0.542670 0.711470 0.891260 0.105(7) Uani 1 1 d D U . . .
H46_4 H 0.520010 0.692750 0.875750 0.126 Uiso 1 1 d R U . . .
C47_4 C 0.545670 0.711190 0.948700 0.107(7) Uani 1 1 d D U . . .
H47_4 H 0.510193 0.699318 0.968620 0.129 Uiso 1 1 calc R U . . .
C48_4 C 0.598740 0.727670 0.977800 0.088(6) Uani 1 1 d D U . . .
C49_4 C 0.649800 0.743970 0.946130 0.101(7) Uani 1 1 d D U . . .
H49_4 H 0.687770 0.755269 0.964363 0.121 Uiso 1 1 calc R U . . .
C50_4 C 0.647100 0.744280 0.888280 0.095(7) Uani 1 1 d D U . . .
H50_4 H 0.682815 0.755868 0.868136 0.114 Uiso 1 1 calc R U . . .
C51_4 C 0.555449 0.710377 1.126347 0.091(7) Uani 1 1 d DG U . . .
H51_4 H 0.519264 0.699229 1.146705 0.109 Uiso 1 1 calc R U . . .
C52_4 C 0.552119 0.711255 1.068900 0.088(7) Uani 1 1 d DG U . . .
H52_4 H 0.513658 0.700707 1.049995 0.105 Uiso 1 1 calc R U . . .
C53_4 C 0.605063 0.727567 1.039114 0.088(6) Uani 1 1 d DG U . . .
C54_4 C 0.661337 0.743000 1.066776 0.089(7) Uani 1 1 d DG U . . .
H54_4 H 0.697522 0.754148 1.046418 0.106 Uiso 1 1 calc R U . . .
C55_4 C 0.664668 0.742122 1.124223 0.089(7) Uani 1 1 d DG U . . .
H55_4 H 0.703129 0.752670 1.143128 0.107 Uiso 1 1 calc R U . . .
N3_4 N 0.611724 0.725810 1.154009 0.085(6) Uani 1 1 d DG U . . .
C56_4 C 0.601120 0.720100 0.620580 0.062(5) Uani 1 1 d D U . . .
C57_4 C 0.536230 0.723700 0.590520 0.059(5) Uani 1 1 d D U . . .
H57_4 H 0.491898 0.726584 0.609473 0.071 Uiso 1 1 calc R U . . .
C58_4 C 0.537620 0.723010 0.534180 0.053(5) Uani 1 1 d D U . . .
C59_4 C 0.604070 0.721050 0.506890 0.053(5) Uani 1 1 d D U . . .
C60_4 C 0.670000 0.719370 0.536090 0.060(6) Uani 1 1 d D U . . .
H60_4 H 0.714686 0.717586 0.517239 0.072 Uiso 1 1 calc R U . . .
C61_4 C 0.666860 0.720430 0.593420 0.063(6) Uani 1 1 d D U . . .
H61_4 H 0.710244 0.721393 0.614311 0.075 Uiso 1 1 calc R U . . .
C62_4 C 0.559140 0.704310 0.355990 0.077(6) Uani 1 1 d D U . . .
H62_4 H 0.524192 0.692522 0.335250 0.093 Uiso 1 1 calc R U . . .
C63_4 C 0.556920 0.704030 0.413140 0.067(6) Uani 1 1 d D U . . .
H63_4 H 0.520808 0.691562 0.431269 0.080 Uiso 1 1 calc R U . . .
C64_4 C 0.606080 0.721490 0.444590 0.056(5) Uani 1 1 d D U . . .
C65_4 C 0.660670 0.738010 0.417190 0.065(6) Uani 1 1 d D U . . .
H65_4 H 0.696748 0.749219 0.437708 0.078 Uiso 1 1 calc R U . . .
C66_4 C 0.662540 0.738150 0.359800 0.073(6) Uani 1 1 d D U . . .
H66_4 H 0.699596 0.749901 0.341429 0.087 Uiso 1 1 calc R U . . .
N4_4 N 0.612200 0.721740 0.329120 0.082(6) Uani 1 1 d D U . . .
C67_4 C 0.550310 0.784130 0.791490 0.075(6) Uani 1 1 d D U . . .
H67A_4 H 0.521310 0.780206 0.825168 0.090 Uiso 1 1 calc R U . . .
H67B_4 H 0.595051 0.795490 0.802908 0.090 Uiso 1 1 calc R U . . .
C68_4 C 0.508600 0.805990 0.753160 0.074(5) Uani 1 1 d D U . . .
C69_4 C 0.542380 0.827380 0.718300 0.073(6) Uani 1 1 d D U . . .
H69_4 H 0.593144 0.830058 0.720682 0.088 Uiso 1 1 calc R U . . .
C70_4 C 0.503690 0.845200 0.679570 0.081(6) Uani 1 1 d D U . . .
C71_4 C 0.430710 0.839530 0.669930 0.082(6) Uani 1 1 d D U . . .
C72_4 C 0.397480 0.817220 0.705030 0.080(6) Uani 1 1 d D U . . .
H72_4 H 0.348469 0.811595 0.698744 0.096 Uiso 1 1 calc R U . . .
C73_4 C 0.434010 0.802990 0.748920 0.079(6) Uani 1 1 d D U . . .
C74_4 C 0.326430 0.780930 0.793150 0.128(12) Uani 1 1 d D U . . .
H74A_4 H 0.309921 0.761343 0.812747 0.193 Uiso 1 1 calc R U . . .
H74B_4 H 0.321612 0.800023 0.817370 0.193 Uiso 1 1 calc R U . . .
H74C_4 H 0.297124 0.784137 0.759796 0.193 Uiso 1 1 calc R U . . .
C75_4 C 0.603480 0.882330 0.663940 0.121(12) Uani 1 1 d D U . . .
H75A_4 H 0.625770 0.895308 0.634502 0.182 Uiso 1 1 calc R U . . .
H75B_4 H 0.587983 0.896851 0.693894 0.182 Uiso 1 1 calc R U . . .
H75C_4 H 0.638543 0.866531 0.678322 0.182 Uiso 1 1 calc R U . . .
C76_4 C 0.388890 0.854530 0.623240 0.084(6) Uani 1 1 d D U . . .
H76A_4 H 0.347858 0.866959 0.638751 0.101 Uiso 1 1 calc R U . . .
H76B_4 H 0.420327 0.870234 0.603571 0.101 Uiso 1 1 calc R U . . .
C77_4 C 0.361240 0.830730 0.583420 0.084(6) Uani 1 1 d D U . . .
C78_4 C 0.409600 0.816940 0.545650 0.083(6) Uani 1 1 d D U . . .
H78_4 H 0.458776 0.823377 0.544920 0.099 Uiso 1 1 calc R U . . .
C79_4 C 0.383310 0.793700 0.509580 0.078(5) Uani 1 1 d D U . . .
C80_4 C 0.317460 0.777880 0.516860 0.078(5) Uani 1 1 d D U . . .
C81_4 C 0.272020 0.789880 0.558030 0.082(6) Uani 1 1 d D U . . .
H81_4 H 0.225309 0.780861 0.563016 0.099 Uiso 1 1 calc R U . . .
C82_4 C 0.295860 0.814980 0.591320 0.090(6) Uani 1 1 d D U . . .
C83_4 C 0.496740 0.791400 0.464200 0.109(11) Uani 1 1 d D U . . .
H83A_4 H 0.522074 0.781236 0.433103 0.163 Uiso 1 1 calc R U . . .
H83B_4 H 0.497157 0.815220 0.459745 0.163 Uiso 1 1 calc R U . . .
H83C_4 H 0.520910 0.785540 0.498913 0.163 Uiso 1 1 calc R U . . .
C84_4 C 0.197750 0.806830 0.653330 0.102(11) Uani 1 1 d D U . . .
H84A_4 H 0.167746 0.818117 0.680635 0.154 Uiso 1 1 calc R U . . .
H84B_4 H 0.167245 0.798587 0.623250 0.154 Uiso 1 1 calc R U . . .
H84C_4 H 0.222677 0.788488 0.671124 0.154 Uiso 1 1 calc R U . . .
C85_4 C 0.297200 0.748170 0.483960 0.066(6) Uani 1 1 d D U . . .
H85A_4 H 0.316205 0.750879 0.445996 0.079 Uiso 1 1 calc R U . . .
H85B_4 H 0.243997 0.747385 0.481149 0.079 Uiso 1 1 calc R U . . .
O1_5 O 0.729410 0.718310 0.238180 0.069(5) Uani 1 1 d D U . . .
O2_5 O 0.844890 0.722270 0.227860 0.072(5) Uani 1 1 d D U . . .
C1_5 C 0.784720 0.736670 0.236660 0.074(5) Uani 1 1 d D U . . .
C2_5 C 0.779530 0.770680 0.247000 0.091(9) Uani 1 1 d D U . . .
H2A_5 H 0.827383 0.780649 0.243997 0.109 Uiso 1 1 calc R U . . .
H2B_5 H 0.747016 0.780675 0.219824 0.109 Uiso 1 1 calc R U . . .
H2C_5 H 0.760600 0.774248 0.284334 0.109 Uiso 1 1 calc R U . . .
O1_6 O 0.589700 0.673550 0.235740 0.072(5) Uani 1 1 d D U . . .
O2_6 O 0.694220 0.648800 0.214940 0.061(5) Uani 1 1 d D U . . .
C1_6 C 0.624820 0.649040 0.217360 0.075(5) Uani 1 1 d D U . . .
C2_6 C 0.582600 0.621600 0.198200 0.104(10) Uani 1 1 d D U . . .
H2A_6 H 0.614857 0.604295 0.185093 0.156 Uiso 1 1 calc R U . . .
H2B_6 H 0.553146 0.613237 0.228680 0.156 Uiso 1 1 calc R U . . .
H2C_6 H 0.551145 0.628646 0.167824 0.156 Uiso 1 1 calc R U . . .
O1_7 O 0.511590 0.741420 0.245880 0.058(5) Uani 1 1 d D U . . .
O2_7 O 0.602560 0.774460 0.246830 0.070(5) Uani 1 1 d D U . . .
C1_7 C 0.534730 0.771220 0.248180 0.070(5) Uani 1 1 d D U . . .
C2_7 C 0.491250 0.800400 0.251890 0.101(10) Uani 1 1 d D U . . .
H2A_7 H 0.440162 0.794349 0.252578 0.152 Uiso 1 1 calc R U . . .
H2B_7 H 0.503504 0.812281 0.285851 0.152 Uiso 1 1 calc R U . . .
H2C_7 H 0.500561 0.814382 0.219759 0.152 Uiso 1 1 calc R U . . .
O1_8 O 0.991900 0.465290 0.259570 0.116(7) Uani 1 1 d D U . . .
O2_8 O 1.104200 0.469660 0.242520 0.103(7) Uani 1 1 d D U . . .
C1_8 C 1.052940 0.451060 0.255900 0.109(7) Uani 1 1 d D U . . .
C2_8 C 1.058710 0.416730 0.268320 0.135(11) Uani 1 1 d D U . . .
H2A_8 H 1.010980 0.408054 0.277474 0.203 Uiso 1 1 calc R U . . .
H2B_8 H 1.077815 0.405122 0.236056 0.203 Uiso 1 1 calc R U . . .
H2C_8 H 1.091264 0.413642 0.299885 0.203 Uiso 1 1 calc R U . . .
O1_9 O 0.764770 0.448810 0.264650 0.095(6) Uani 1 1 d D U . . .
O2_9 O 0.860450 0.416240 0.266860 0.098(6) Uani 1 1 d D U . . .
C1_9 C 0.792150 0.419720 0.268940 0.101(6) Uani 1 1 d D U . . .
C2_9 C 0.745450 0.393040 0.282760 0.129(11) Uani 1 1 d D U . . .
H2A_9 H 0.695296 0.400538 0.282179 0.193 Uiso 1 1 calc R U . . .
H2B_9 H 0.751618 0.375397 0.255739 0.193 Uiso 1 1 calc R U . . .
H2C_9 H 0.757506 0.384943 0.319812 0.193 Uiso 1 1 calc R U . . .
O1_10 O 0.935910 0.665750 0.199950 0.174(11) Uani 1 1 d D U . . .
O2_10 O 0.842290 0.634390 0.207200 0.118(6) Uani 1 1 d D U . . .
C1_10 C 0.908340 0.637830 0.197760 0.136(8) Uani 1 1 d D U . . .
C2_10 C 0.952230 0.609390 0.188890 0.160(13) Uani 1 1 d D U . . .
H2A_10 H 0.921651 0.589853 0.188399 0.239 Uiso 1 1 calc R U . . .
H2B_10 H 0.977266 0.611392 0.153397 0.239 Uiso 1 1 calc R U . . .
H2C_10 H 0.987721 0.607520 0.218822 0.239 Uiso 1 1 calc R U . . .
O1_11 O 0.969730 0.539390 0.227550 0.095(5) Uani 1 1 d D U . . .
O2_11 O 0.863940 0.512350 0.258680 0.089(5) Uani 1 1 d D U . . .
C1_11 C 0.904600 0.534650 0.241800 0.094(6) Uani 1 1 d D U . . .
H1_11 H 0.878234 0.554476 0.238592 0.113 Uiso 1 1 calc R U . . .
O1_12 O 1.106550 0.571670 0.214710 0.179(11) Uani 1 1 d D U . . .
O2_12 O 1.163180 0.526420 0.227170 0.128(6) Uani 1 1 d D U . . .
C1_12 C 1.165290 0.555300 0.209110 0.143(8) Uani 1 1 d D U . . .
C2_12 C 1.229450 0.568660 0.184690 0.162(13) Uani 1 1 d D U . . .
H2A_12 H 1.220424 0.591289 0.173255 0.243 Uiso 1 1 calc R U . . .
H2B_12 H 1.268747 0.568200 0.211847 0.243 Uiso 1 1 calc R U . . .
H2C_12 H 1.242901 0.555596 0.152327 0.243 Uiso 1 1 calc R U . . .
O1_13 O 0.218240 0.728840 1.016230 0.090(6) Uani 1 1 d D U . . .
O2_13 O 0.337220 0.727370 1.023800 0.094(6) Uani 1 1 d D U . . .
C1_13 C 0.278730 0.743790 1.017210 0.093(6) Uani 1 1 d D U . . .
C2_13 C 0.275130 0.778000 1.008790 0.122(10) Uani 1 1 d D U . . .
H2A_13 H 0.323812 0.787253 1.010241 0.182 Uiso 1 1 calc R U . . .
H2B_13 H 0.253587 0.782503 0.972515 0.182 Uiso 1 1 calc R U . . .
H2C_13 H 0.245498 0.787935 1.037783 0.182 Uiso 1 1 calc R U . . .
O1_14 O 0.090960 0.785300 1.005110 0.152(9) Uani 1 1 d D U . . .
O2_14 O 0.000820 0.747940 1.004950 0.113(7) Uani 1 1 d D U . . .
C1_14 C 0.022920 0.776930 1.001740 0.138(8) Uani 1 1 d D U . . .
C2_14 C -0.032170 0.801460 0.997970 0.153(12) Uani 1 1 d D U . . .
H2A_14 H -0.009782 0.823121 0.995656 0.184 Uiso 1 1 calc R U . . .
H2B_14 H -0.061488 0.797603 0.964820 0.184 Uiso 1 1 calc R U . . .
H2C_14 H -0.062863 0.800409 1.030859 0.184 Uiso 1 1 calc R U . . .
O1_15 O 0.373450 0.652630 1.036090 0.225(14) Uani 1 1 d D U . . .
O2_15 O 0.417240 0.612280 1.081980 0.251(16) Uani 1 1 d D U . . .
C1_15 C 0.421120 0.629910 1.037910 0.228(14) Uani 1 1 d D U . . .
C2_15 C 0.469130 0.627140 0.991340 0.215(17) Uani 1 1 d D U . . .
H2A_15 H 0.502771 0.609034 0.997613 0.258 Uiso 1 1 calc R U . . .
H2B_15 H 0.441049 0.622946 0.957681 0.258 Uiso 1 1 calc R U . . .
H2C_15 H 0.496205 0.647557 0.987070 0.258 Uiso 1 1 calc R U . . .
O1_18 O 0.088290 0.681460 1.015770 0.087(6) Uani 1 1 d D U . . .
O2_18 O 0.194070 0.654130 1.031530 0.092(6) Uani 1 1 d D U . . .
C1_18 C 0.124610 0.656600 1.028500 0.091(6) Uani 1 1 d D U . . .
C2_18 C 0.084290 0.627320 1.041020 0.123(11) Uani 1 1 d D U . . .
H2A_18 H 0.117722 0.609590 1.050323 0.185 Uiso 1 1 calc R U . . .
H2B_18 H 0.052394 0.631471 1.072503 0.185 Uiso 1 1 calc R U . . .
H2C_18 H 0.055396 0.621033 1.008729 0.185 Uiso 1 1 calc R U . . .
O1_19 O 1.353900 0.424240 0.024520 0.161(7) Uani 1 1 d D U . . .
O2_19 O 1.263050 0.454340 0.021760 0.177(9) Uani 1 1 d D U . . .
C1_19 C 1.286360 0.425870 0.015160 0.169(8) Uani 1 1 d D U . . .
C2_19 C 1.235460 0.401340 -0.002800 0.184(14) Uani 1 1 d D U . . .
H2A_19 H 1.260084 0.380250 -0.006417 0.276 Uiso 1 1 calc R U . . .
H2B_19 H 1.196717 0.399440 0.024490 0.276 Uiso 1 1 calc R U . . .
H2C_19 H 1.215030 0.407680 -0.038663 0.276 Uiso 1 1 calc R U . . .
O1_20 O 0.610750 0.570000 1.061890 0.32(2) Uani 1 1 d D U . . .
O2_20 O 0.673930 0.526290 1.051610 0.31(2) Uani 1 1 d D U . . .
C1_20 C 0.672780 0.556230 1.064730 0.317(19) Uani 1 1 d D U . . .
C2_20 C 0.736240 0.573890 1.081890 0.32(2) Uani 1 1 d D U . . .
H2A_20 H 0.723338 0.596616 1.090082 0.485 Uiso 1 1 calc R U . . .
H2B_20 H 0.756522 0.563646 1.115118 0.485 Uiso 1 1 calc R U . . .
H2C_20 H 0.772004 0.573414 1.052137 0.485 Uiso 1 1 calc R U . . .
O1_21 O 0.720600 0.573080 0.386510 0.153(10) Uani 1 1 d D U . . .
O2_21 O 0.827130 0.585150 0.351980 0.143(10) Uani 1 1 d D U . . .
C1_21 C 0.760050 0.578460 0.344120 0.138(10) Uani 1 1 d D U . . .
C2_21 C 0.727840 0.576910 0.290450 0.146(12) Uani 1 1 d D U . . .
H2A_21 H 0.764363 0.581534 0.262299 0.220 Uiso 1 1 calc R U . . .
H2B_21 H 0.707943 0.554999 0.284372 0.220 Uiso 1 1 calc R U . . .
H2C_21 H 0.689110 0.593134 0.287850 0.220 Uiso 1 1 calc R U . . .
O1_22 O 1.080560 0.636060 0.333100 0.236(17) Uani 1 1 d D U . . .
O2_22 O 1.172740 0.600110 0.348660 0.223(16) Uani 1 1 d D U . . .
C1_22 C 1.108990 0.607700 0.331850 0.223(17) Uani 1 1 d D U . . .
H1_22 H 1.080395 0.590499 0.317094 0.334 Uiso 1 1 calc R U . . .

loop_
_atom_site_aniso_label
_atom_site_aniso_U_11
_atom_site_aniso_U_22
_atom_site_aniso_U_33
_atom_site_aniso_U_23
_atom_site_aniso_U_13
_atom_site_aniso_U_12
Co1 0.092(4) 0.137(4) 0.024(2) -0.009(3) 0.008(3) 0.014(4)
Co2 0.179(8) 0.238(8) 0.034(3) 0.008(4) 0.002(4) 0.032(7)
Co3 0.173(8) 0.239(8) 0.016(2) 0.006(4) 0.009(3) 0.076(6)
O1 0.156(17) 0.184(16) 0.109(14) 0.023(12) 0.023(12) -0.008(13)
O2 0.24(2) 0.26(2) 0.117(17) 0.015(17) 0.029(17) 0.016(19)
O3 0.24(5) 0.26(5) 0.21(5) -0.01(3) -0.02(3) 0.01(3)
Co4 0.112(5) 0.145(5) 0.028(2) -0.007(3) 0.006(3) 0.011(4)
Co5 0.081(4) 0.130(4) 0.022(2) -0.003(2) 0.004(2) 0.003(3)
Co6 0.085(4) 0.115(4) 0.0152(18) -0.002(2) 0.004(2) 0.002(3)
Co7 0.086(5) 0.192(6) 0.031(2) -0.007(3) 0.009(3) -0.021(4)
Co8 0.115(6) 0.229(8) 0.019(2) -0.002(3) 0.002(3) -0.019(5)
C1_1 0.065(11) 0.107(11) 0.029(9) -0.012(9) 0.013(9) 0.008(10)
C2_1 0.053(11) 0.105(11) 0.035(9) -0.010(9) 0.004(9) 0.013(10)
C3_1 0.056(12) 0.100(12) 0.046(10) -0.010(10) 0.014(10) 0.017(11)
C4_1 0.061(11) 0.097(11) 0.026(8) -0.013(8) 0.016(9) 0.007(10)
C5_1 0.074(11) 0.104(11) 0.032(9) -0.011(9) 0.016(9) 0.001(10)
C6_1 0.071(12) 0.111(13) 0.037(10) -0.011(10) 0.017(10) 0.006(11)
C7_1 0.070(12) 0.098(11) 0.031(9) -0.010(9) 0.009(9) 0.016(10)
C8_1 0.075(13) 0.100(12) 0.038(10) -0.014(11) -0.002(10) 0.022(12)
C9_1 0.079(14) 0.111(13) 0.034(10) -0.009(11) 0.002(10) 0.027(12)
C10_1 0.085(13) 0.125(12) 0.039(9) 0.000(10) 0.009(9) 0.030(11)
C11_1 0.075(14) 0.117(13) 0.033(10) 0.006(11) 0.018(10) 0.015(12)
C12_1 0.073(13) 0.107(13) 0.039(10) -0.004(11) 0.013(10) 0.013(12)
C13_1 0.119(17) 0.195(18) 0.078(13) 0.008(14) 0.013(14) 0.058(15)
C14_1 0.112(16) 0.179(17) 0.072(12) 0.008(14) 0.013(13) 0.051(14)
C15_1 0.093(14) 0.159(14) 0.051(10) 0.010(11) 0.002(10) 0.036(12)
C16_1 0.092(16) 0.178(17) 0.052(12) 0.021(13) 0.005(12) 0.030(14)
C17_1 0.101(17) 0.192(18) 0.064(12) 0.011(14) 0.010(13) 0.040(15)
N1_1 0.118(17) 0.197(18) 0.076(13) 0.007(14) 0.017(13) 0.053(15)
C18_1 0.084(12) 0.120(12) 0.044(9) -0.005(10) 0.015(9) 0.009(11)
C19_1 0.091(14) 0.131(14) 0.049(11) -0.008(12) 0.017(11) 0.005(13)
C20_1 0.090(15) 0.133(14) 0.046(10) -0.006(12) 0.015(11) 0.007(13)
C21_1 0.098(14) 0.141(13) 0.050(10) 0.002(11) 0.005(10) 0.009(12)
C22_1 0.095(15) 0.139(14) 0.053(11) 0.003(12) 0.002(11) 0.000(14)
C23_1 0.096(14) 0.133(14) 0.045(10) 0.006(12) 0.014(11) 0.000(13)
C24_1 0.119(18) 0.173(17) 0.078(13) 0.011(14) -0.003(13) 0.035(15)
C25_1 0.116(17) 0.164(16) 0.075(12) 0.005(14) -0.003(13) 0.030(15)
C26_1 0.111(15) 0.148(14) 0.059(11) 0.009(12) -0.003(11) 0.022(13)
C27_1 0.114(17) 0.157(16) 0.061(12) 0.012(13) -0.003(13) 0.027(15)
C28_1 0.122(18) 0.164(17) 0.076(13) 0.008(14) -0.003(13) 0.032(15)
N2_1 0.117(18) 0.172(17) 0.081(13) 0.012(14) -0.002(13) 0.035(15)
O1_1 0.065(10) 0.086(9) 0.064(8) 0.001(8) 0.016(8) 0.001(8)
O2_1 0.095(11) 0.096(10) 0.040(8) -0.008(8) 0.004(8) -0.002(9)
O3_1 0.100(12) 0.106(11) 0.081(10) 0.001(9) -0.006(9) 0.006(9)
O4_1 0.101(11) 0.104(11) 0.078(10) -0.011(9) 0.002(9) -0.005(9)
O5_1 0.095(11) 0.099(10) 0.084(10) -0.003(9) -0.012(9) -0.001(10)
O6_1 0.081(10) 0.084(10) 0.059(8) -0.010(8) -0.002(9) -0.002(9)
C29_1 0.076(12) 0.090(12) 0.042(10) -0.005(10) 0.019(10) -0.002(11)
C30_1 0.074(11) 0.078(10) 0.055(9) -0.002(9) 0.011(9) -0.009(10)
C31_1 0.074(11) 0.081(10) 0.058(9) -0.003(9) 0.012(9) -0.001(10)
C32_1 0.084(13) 0.078(12) 0.058(10) -0.003(10) 0.010(11) 0.007(11)
C33_1 0.087(12) 0.075(11) 0.047(9) 0.002(9) 0.005(9) 0.011(10)
C34_1 0.090(11) 0.083(10) 0.042(9) -0.004(9) -0.001(9) -0.011(10)
C35_1 0.073(12) 0.074(11) 0.050(10) -0.001(10) 0.005(10) -0.009(11)
C36_1 0.07(2) 0.11(2) 0.048(15) 0.020(15) 0.015(15) -0.006(17)
C37_1 0.10(2) 0.14(2) 0.042(15) -0.014(17) -0.017(17) -0.01(2)
C38_1 0.087(13) 0.091(12) 0.039(10) -0.006(10) 0.010(10) 0.017(11)
C39_1 0.080(11) 0.100(11) 0.034(9) 0.002(9) -0.002(9) 0.013(10)
C40_1 0.080(13) 0.109(13) 0.036(10) -0.007(10) -0.001(11) 0.020(12)
C41_1 0.078(11) 0.114(12) 0.021(9) -0.001(9) 0.005(9) 0.023(10)
C42_1 0.079(11) 0.103(11) 0.028(9) 0.008(9) 0.011(9) 0.018(10)
C43_1 0.074(13) 0.100(12) 0.031(10) 0.003(10) 0.004(10) 0.014(11)
C44_1 0.071(11) 0.095(11) 0.028(9) 0.000(8) 0.002(9) 0.009(10)
C45_1 0.089(13) 0.136(13) 0.013(9) -0.005(9) 0.005(9) 0.022(11)
C46_1 0.095(15) 0.151(15) 0.025(9) -0.003(11) -0.008(11) 0.025(13)
C47_1 0.104(15) 0.154(15) 0.027(10) 0.002(11) -0.011(11) 0.027(13)
C48_1 0.114(14) 0.157(14) 0.023(9) -0.008(10) -0.011(10) 0.023(12)
C49_1 0.112(15) 0.158(15) 0.024(10) -0.013(11) -0.004(11) 0.021(13)
C50_1 0.107(15) 0.155(15) 0.028(10) -0.011(11) -0.006(11) 0.016(13)
C51_1 0.125(18) 0.179(18) 0.052(12) -0.006(13) 0.003(13) 0.033(15)
C52_1 0.125(17) 0.172(17) 0.044(11) -0.012(12) -0.006(12) 0.028(14)
C53_1 0.120(15) 0.165(15) 0.028(9) -0.006(10) -0.016(10) 0.024(12)
C54_1 0.124(17) 0.177(17) 0.026(10) -0.007(12) -0.007(12) 0.026(14)
C55_1 0.119(17) 0.180(18) 0.033(11) -0.007(12) 0.000(12) 0.025(15)
N3_1 0.122(17) 0.177(18) 0.036(11) -0.007(12) 0.010(11) 0.027(14)
C56_1 0.067(12) 0.094(11) 0.025(9) 0.000(9) 0.005(9) -0.004(10)
C57_1 0.071(13) 0.094(13) 0.024(9) 0.000(10) -0.004(10) -0.012(11)
C58_1 0.077(13) 0.102(13) 0.024(9) 0.002(10) -0.010(10) -0.005(11)
C59_1 0.076(12) 0.106(12) 0.024(9) 0.000(9) 0.000(9) -0.001(10)
C60_1 0.074(13) 0.105(13) 0.035(10) -0.009(10) 0.002(10) -0.003(11)
C61_1 0.070(13) 0.100(13) 0.033(10) -0.005(10) 0.008(10) -0.003(11)
C62_1 0.098(16) 0.122(14) 0.044(11) 0.020(12) 0.007(12) 0.001(14)
C63_1 0.094(15) 0.117(14) 0.038(10) 0.010(11) 0.010(11) 0.001(13)
C64_1 0.084(13) 0.114(12) 0.033(9) 0.005(10) 0.008(9) -0.003(11)
C65_1 0.087(15) 0.121(14) 0.043(11) 0.001(12) 0.011(11) 0.002(13)
C66_1 0.087(15) 0.124(14) 0.052(11) 0.004(12) 0.005(11) 0.012(13)
N4_1 0.101(15) 0.126(14) 0.053(11) 0.007(11) 0.006(11) 0.007(13)
C67_1 0.086(13) 0.113(13) 0.044(10) 0.008(10) 0.013(11) 0.010(12)
C68_1 0.091(12) 0.106(12) 0.050(10) 0.002(10) 0.011(10) -0.001(11)
C69_1 0.086(13) 0.100(13) 0.052(11) 0.003(11) 0.016(11) -0.004(12)
C70_1 0.090(12) 0.097(11) 0.060(10) 0.001(9) 0.010(10) -0.014(10)
C71_1 0.086(12) 0.092(11) 0.055(10) 0.002(9) 0.014(10) -0.009(10)
C72_1 0.089(13) 0.104(13) 0.057(11) 0.014(11) 0.006(11) -0.001(12)
C73_1 0.093(12) 0.105(11) 0.059(10) 0.007(9) -0.001(10) 0.002(10)
C74_1 0.10(2) 0.11(2) 0.11(2) 0.02(2) -0.02(2) -0.01(2)
C75_1 0.11(3) 0.15(3) 0.10(2) -0.01(2) 0.03(2) 0.01(2)
C76_1 0.083(13) 0.083(12) 0.050(10) -0.012(10) 0.016(10) -0.002(11)
C77_1 0.072(11) 0.081(11) 0.047(9) -0.013(9) 0.010(10) -0.005(10)
C78_1 0.071(12) 0.087(12) 0.051(11) -0.020(10) 0.007(10) -0.002(11)
C79_1 0.071(11) 0.085(10) 0.048(9) -0.017(9) 0.005(9) -0.006(10)
C80_1 0.068(11) 0.098(11) 0.042(9) -0.012(9) -0.004(9) -0.004(10)
C81_1 0.069(12) 0.091(12) 0.048(10) -0.012(10) 0.002(10) 0.000(11)
C82_1 0.079(11) 0.091(11) 0.060(10) -0.007(9) 0.000(10) -0.003(10)
C83_1 0.11(2) 0.09(2) 0.079(18) -0.006(17) -0.02(2) -0.002(19)
C84_1 0.13(3) 0.14(2) 0.14(2) 0.00(2) -0.04(2) 0.02(2)
C85_1 0.056(12) 0.109(12) 0.033(10) -0.001(10) 0.004(10) 0.004(11)
C1_2 0.090(12) 0.114(11) 0.028(9) -0.005(9) 0.014(9) 0.013(10)
C2_2 0.092(12) 0.098(11) 0.031(9) 0.006(9) 0.012(9) 0.006(10)
C3_2 0.090(13) 0.097(12) 0.021(9) -0.002(9) 0.013(10) 0.008(11)
C4_2 0.086(11) 0.090(11) 0.021(8) -0.008(8) -0.001(9) 0.003(10)
C5_2 0.082(11) 0.091(11) 0.016(8) -0.009(8) 0.003(9) 0.000(10)
C6_2 0.085(13) 0.090(12) 0.023(9) -0.009(9) 0.004(10) 0.003(11)
C7_2 0.093(12) 0.093(11) 0.019(8) -0.012(9) -0.001(8) -0.009(11)
C8_2 0.096(14) 0.098(13) 0.019(9) -0.011(10) 0.006(10) -0.013(12)
C9_2 0.101(14) 0.106(13) 0.021(9) -0.008(10) 0.003(10) -0.013(13)
C10_2 0.104(13) 0.109(11) 0.017(8) -0.015(9) 0.007(9) -0.011(11)
C11_2 0.099(14) 0.111(13) 0.010(9) -0.011(10) 0.005(10) -0.010(12)
C12_2 0.097(14) 0.104(13) 0.016(9) -0.014(10) 0.002(10) -0.007(12)
C13_2 0.123(17) 0.134(15) 0.031(10) 0.008(11) 0.011(11) 0.022(14)
C14_2 0.118(16) 0.126(14) 0.025(10) -0.001(11) 0.014(11) 0.011(13)
C15_2 0.112(14) 0.116(12) 0.018(9) -0.003(9) 0.020(9) -0.003(11)
C16_2 0.114(16) 0.125(14) 0.021(10) -0.006(10) 0.020(10) 0.010(13)
C17_2 0.116(17) 0.134(15) 0.027(10) 0.001(11) 0.017(11) 0.020(13)
N1_2 0.126(17) 0.141(15) 0.027(10) -0.001(11) 0.007(10) 0.024(13)
C18_2 0.101(13) 0.137(13) 0.046(10) -0.002(10) 0.007(10) 0.015(12)
C19_2 0.110(15) 0.151(15) 0.049(11) -0.010(11) 0.004(12) 0.016(13)
C20_2 0.106(15) 0.162(15) 0.036(11) -0.002(11) 0.010(12) 0.020(13)
C21_2 0.099(13) 0.154(14) 0.031(9) -0.006(10) 0.018(10) 0.020(12)
C22_2 0.107(15) 0.163(15) 0.031(10) -0.015(11) 0.010(12) 0.016(13)
C23_2 0.108(15) 0.159(15) 0.045(11) -0.003(11) 0.000(12) 0.014(13)
C24_2 0.100(16) 0.152(16) 0.028(10) -0.003(11) 0.007(11) 0.018(14)
C25_2 0.106(16) 0.158(16) 0.026(10) -0.004(11) 0.007(11) 0.020(13)
C26_2 0.105(14) 0.155(14) 0.018(9) -0.002(10) 0.008(9) 0.020(12)
C27_2 0.103(16) 0.159(16) 0.024(10) 0.000(11) 0.004(11) 0.022(13)
C28_2 0.100(16) 0.157(16) 0.023(10) 0.006(11) -0.005(11) 0.025(14)
N2_2 0.102(16) 0.156(16) 0.030(10) -0.002(11) -0.002(10) 0.020(13)
O1_2 0.079(10) 0.085(9) 0.032(7) -0.016(7) -0.008(8) -0.002(8)
O2_2 0.086(10) 0.085(9) 0.044(8) 0.007(8) 0.002(8) 0.000(9)
O3_2 0.094(11) 0.100(10) 0.072(9) -0.007(9) 0.009(9) -0.008(9)
O4_2 0.097(11) 0.091(10) 0.073(9) 0.004(8) -0.001(9) 0.000(9)
O5_2 0.112(12) 0.113(11) 0.075(9) 0.001(9) 0.012(10) 0.003(10)
O6_2 0.097(11) 0.092(10) 0.069(9) -0.006(8) 0.015(9) 0.005(9)
C29_2 0.082(13) 0.093(12) 0.020(9) 0.000(9) 0.010(10) -0.006(11)
C30_2 0.088(12) 0.089(11) 0.026(8) -0.002(9) 0.008(9) -0.010(10)
C31_2 0.088(11) 0.081(10) 0.024(8) -0.011(9) -0.001(9) -0.005(10)
C32_2 0.093(13) 0.083(12) 0.027(9) -0.013(10) 0.002(10) -0.003(11)
C33_2 0.095(12) 0.080(11) 0.031(8) -0.005(9) 0.003(9) -0.003(10)
C34_2 0.093(11) 0.083(10) 0.034(9) -0.004(9) -0.002(9) -0.008(10)
C35_2 0.093(13) 0.081(12) 0.034(9) -0.012(10) 0.003(10) -0.006(11)
C36_2 0.10(2) 0.089(19) 0.049(15) -0.009(15) -0.017(16) -0.032(18)
C37_2 0.06(2) 0.11(2) 0.062(16) 0.017(16) 0.013(16) 0.008(17)
C38_2 0.083(13) 0.086(12) 0.034(10) -0.006(10) 0.008(10) 0.002(11)
C39_2 0.074(11) 0.087(11) 0.027(8) -0.006(8) 0.015(9) 0.007(10)
C40_2 0.064(12) 0.093(12) 0.032(9) -0.001(9) 0.009(10) 0.009(11)
C41_2 0.061(11) 0.098(11) 0.024(8) 0.006(8) 0.008(9) 0.009(10)
C42_2 0.071(11) 0.090(11) 0.030(8) -0.014(8) 0.006(9) 0.004(10)
C43_2 0.074(12) 0.083(12) 0.032(9) -0.006(9) 0.006(10) 0.010(11)
C44_2 0.070(11) 0.084(11) 0.023(8) -0.006(8) 0.007(9) 0.011(10)
C45_2 0.059(11) 0.110(12) 0.020(8) 0.015(8) 0.008(9) 0.003(10)
C46_2 0.061(13) 0.112(13) 0.033(9) 0.008(10) 0.010(10) 0.002(11)
C47_2 0.072(13) 0.119(14) 0.040(10) 0.003(11) 0.007(11) 0.007(12)
C48_2 0.081(12) 0.127(12) 0.035(9) 0.013(9) 0.017(9) 0.012(11)
C49_2 0.081(14) 0.123(14) 0.036(10) 0.009(10) 0.009(11) 0.009(12)
C50_2 0.073(13) 0.119(14) 0.029(10) 0.016(10) 0.013(10) 0.003(12)
C51_2 0.123(16) 0.169(16) 0.044(11) 0.021(12) 0.013(12) 0.031(14)
C52_2 0.111(15) 0.154(14) 0.035(10) 0.027(11) 0.016(11) 0.030(13)
C53_2 0.098(12) 0.135(12) 0.041(9) 0.018(9) 0.017(9) 0.020(10)
C54_2 0.107(11) 0.129(10) 0.064(9) 0.011(8) 0.010(8) 0.015(8)
C55_2 0.121(14) 0.154(14) 0.044(11) 0.026(11) 0.007(11) 0.027(13)
N3_2 0.126(15) 0.169(15) 0.050(11) 0.027(12) 0.018(11) 0.036(13)
C56_2 0.079(12) 0.103(12) 0.023(8) -0.003(9) 0.010(9) 0.004(10)
C57_2 0.083(14) 0.112(13) 0.030(9) 0.007(10) 0.015(10) 0.000(12)
C58_2 0.084(14) 0.120(14) 0.024(9) 0.008(10) 0.013(10) 0.002(12)
C59_2 0.084(12) 0.140(13) 0.010(8) -0.003(9) 0.012(9) 0.004(11)
C60_2 0.086(14) 0.128(14) 0.018(9) -0.017(10) 0.009(10) 0.009(12)
C61_2 0.083(14) 0.117(14) 0.030(10) -0.015(10) 0.016(10) 0.012(12)
C62_2 0.096(16) 0.197(17) 0.034(11) 0.014(12) 0.014(11) 0.017(15)
C63_2 0.094(15) 0.191(16) 0.032(10) 0.012(12) 0.015(11) 0.014(14)
C64_2 0.094(13) 0.173(14) 0.016(9) 0.005(10) 0.011(9) 0.013(12)
C65_2 0.105(15) 0.194(16) 0.020(9) -0.006(12) 0.016(10) 0.021(14)
C66_2 0.102(16) 0.202(17) 0.026(10) -0.005(12) 0.013(11) 0.034(15)
N4_2 0.099(16) 0.201(17) 0.034(10) 0.008(12) 0.008(10) 0.038(14)
C67_2 0.081(13) 0.098(12) 0.033(10) -0.024(10) -0.001(10) -0.002(11)
C68_2 0.085(11) 0.098(11) 0.043(9) -0.019(9) -0.007(10) -0.011(10)
C69_2 0.081(13) 0.098(12) 0.053(11) -0.012(10) 0.000(11) -0.009(12)
C70_2 0.087(11) 0.093(11) 0.054(9) -0.006(9) 0.000(10) -0.007(10)
C71_2 0.094(12) 0.093(11) 0.047(9) -0.014(9) -0.004(10) -0.013(11)
C72_2 0.092(13) 0.097(12) 0.047(11) -0.024(10) -0.008(11) -0.019(12)
C73_2 0.093(11) 0.096(11) 0.049(9) -0.017(9) 0.002(10) -0.019(10)
C74_2 0.10(2) 0.09(2) 0.060(17) -0.025(15) 0.028(17) 0.003(18)
C75_2 0.12(2) 0.09(2) 0.052(16) 0.003(15) 0.018(17) 0.020(19)
C76_2 0.101(13) 0.088(12) 0.046(10) -0.006(10) -0.001(11) -0.009(12)
C77_2 0.103(12) 0.092(11) 0.037(9) 0.016(9) -0.004(10) -0.001(11)
C78_2 0.102(13) 0.088(12) 0.046(11) 0.019(10) -0.012(11) 0.001(12)
C79_2 0.098(12) 0.086(11) 0.041(9) 0.005(9) 0.009(10) 0.010(10)
C80_2 0.103(12) 0.095(11) 0.037(9) 0.011(9) 0.016(10) -0.004(11)
C81_2 0.108(13) 0.100(12) 0.035(10) 0.017(10) 0.022(11) -0.001(12)
C82_2 0.109(12) 0.100(11) 0.045(9) 0.012(9) 0.016(10) -0.002(11)
C83_2 0.09(2) 0.11(2) 0.095(19) -0.032(17) 0.028(19) 0.021(19)
C84_2 0.13(3) 0.12(2) 0.08(2) -0.014(19) 0.02(2) 0.00(2)
C85_2 0.097(13) 0.099(12) 0.030(10) 0.015(10) 0.019(10) 0.000(11)
C1_3 0.070(11) 0.107(11) 0.027(8) 0.003(9) 0.004(9) -0.025(10)
C2_3 0.073(11) 0.105(11) 0.026(8) -0.004(9) 0.001(9) -0.013(10)
C3_3 0.073(12) 0.097(12) 0.031(9) -0.006(10) -0.001(10) -0.008(11)
C4_3 0.064(9) 0.088(9) 0.025(7) 0.003(7) 0.005(8) -0.009(8)
C5_3 0.069(11) 0.102(11) 0.022(8) 0.000(8) 0.001(9) -0.019(10)
C6_3 0.071(12) 0.108(12) 0.029(9) 0.008(10) 0.013(10) -0.034(11)
C7_3 0.070(10) 0.097(10) 0.026(8) 0.004(9) 0.009(8) -0.003(10)
C8_3 0.071(9) 0.090(9) 0.038(8) 0.006(7) 0.009(7) -0.001(8)
C9_3 0.079(12) 0.116(12) 0.031(9) 0.004(10) 0.009(10) -0.005(11)
C10_3 0.089(12) 0.132(12) 0.018(8) -0.004(9) 0.005(9) -0.010(11)
C11_3 0.078(13) 0.132(13) 0.021(9) -0.007(11) -0.006(10) 0.002(12)
C12_3 0.079(13) 0.117(13) 0.029(9) -0.004(11) 0.001(10) 0.005(12)
C13_3 0.133(17) 0.184(17) 0.045(11) -0.003(13) 0.026(12) -0.041(15)
C14_3 0.124(17) 0.174(16) 0.039(11) -0.004(12) 0.016(12) -0.034(14)
C15_3 0.110(14) 0.152(14) 0.015(9) -0.001(10) 0.009(9) -0.024(12)
C16_3 0.128(16) 0.164(16) 0.021(9) 0.007(11) 0.011(11) -0.032(14)
C17_3 0.139(18) 0.176(17) 0.030(10) 0.011(12) 0.016(12) -0.044(15)
N1_3 0.142(18) 0.181(17) 0.032(10) 0.007(12) 0.022(11) -0.052(15)
C18_3 0.079(12) 0.119(11) 0.020(9) 0.001(9) 0.006(8) -0.018(11)
C19_3 0.082(13) 0.126(13) 0.019(9) 0.009(10) 0.007(10) -0.011(12)
C20_3 0.086(13) 0.128(13) 0.027(9) 0.000(10) 0.002(10) -0.012(12)
C21_3 0.087(9) 0.115(9) 0.045(8) 0.000(7) 0.003(7) -0.004(8)
C22_3 0.091(13) 0.132(13) 0.034(10) -0.001(11) 0.009(10) -0.003(12)
C23_3 0.083(13) 0.127(13) 0.024(9) 0.000(11) 0.004(10) -0.005(12)
C24_3 0.112(16) 0.181(17) 0.030(10) 0.005(12) 0.006(11) -0.021(14)
C25_3 0.108(15) 0.164(16) 0.033(10) 0.014(12) -0.001(11) -0.019(14)
C26_3 0.098(13) 0.144(13) 0.030(9) 0.004(10) 0.005(9) -0.015(11)
C27_3 0.101(15) 0.163(15) 0.023(10) 0.002(11) 0.009(11) -0.018(13)
C28_3 0.109(16) 0.183(17) 0.036(11) -0.004(12) 0.006(11) -0.020(14)
N2_3 0.110(16) 0.189(17) 0.030(10) -0.009(12) 0.005(11) -0.027(14)
O1_3 0.087(11) 0.091(9) 0.031(7) 0.006(7) 0.011(7) -0.009(8)
O2_3 0.092(11) 0.111(10) 0.056(8) 0.011(8) 0.007(8) -0.004(9)
O3_3 0.080(11) 0.103(10) 0.064(9) -0.012(8) 0.005(8) 0.000(9)
O4_3 0.089(11) 0.106(11) 0.079(9) 0.004(9) 0.000(9) 0.005(9)
O5_3 0.088(11) 0.090(10) 0.075(9) -0.010(8) 0.012(9) 0.000(9)
O6_3 0.086(11) 0.106(10) 0.076(9) 0.005(8) -0.005(9) 0.004(9)
C29_3 0.074(12) 0.108(12) 0.031(10) 0.002(10) 0.009(10) -0.010(11)
C30_3 0.082(11) 0.101(11) 0.027(8) 0.002(9) 0.009(9) 0.000(10)
C31_3 0.091(11) 0.092(10) 0.024(8) -0.009(9) 0.017(8) 0.006(10)
C32_3 0.093(13) 0.080(12) 0.026(9) -0.005(9) 0.019(10) 0.008(11)
C33_3 0.092(12) 0.086(11) 0.034(9) -0.002(9) 0.014(9) -0.001(10)
C34_3 0.090(11) 0.100(11) 0.034(9) 0.001(9) 0.010(9) -0.001(10)
C35_3 0.089(13) 0.103(12) 0.034(9) 0.011(10) 0.012(10) -0.004(11)
C36_3 0.09(2) 0.14(2) 0.044(16) 0.010(17) -0.014(16) 0.03(2)
C37_3 0.07(2) 0.14(2) 0.041(15) -0.004(16) -0.006(15) -0.026(19)
C38_3 0.089(13) 0.088(12) 0.032(10) 0.000(10) 0.016(10) -0.003(11)
C39_3 0.085(11) 0.084(10) 0.014(8) -0.003(8) 0.013(9) -0.010(10)
C40_3 0.080(12) 0.091(12) 0.015(9) 0.002(9) 0.010(10) -0.028(11)
C41_3 0.083(11) 0.094(11) 0.021(8) -0.002(8) 0.005(9) -0.029(10)
C42_3 0.073(11) 0.082(11) 0.035(8) -0.007(8) 0.008(9) -0.012(10)
C43_3 0.071(12) 0.075(12) 0.027(9) -0.007(9) 0.009(10) -0.004(11)
C44_3 0.073(11) 0.073(10) 0.018(8) 0.004(8) 0.011(8) -0.002(9)
C45_3 0.100(12) 0.099(11) 0.016(8) 0.005(8) 0.005(9) -0.019(10)
C46_3 0.105(13) 0.099(12) 0.025(9) 0.010(9) 0.007(10) -0.013(11)
C47_3 0.095(10) 0.092(9) 0.045(8) 0.004(7) 0.012(8) -0.010(8)
C48_3 0.103(12) 0.108(11) 0.030(9) -0.001(9) 0.021(9) -0.019(10)
C49_3 0.107(14) 0.112(13) 0.029(10) 0.006(10) 0.017(11) -0.017(12)
C50_3 0.106(14) 0.107(13) 0.032(10) 0.003(10) 0.006(11) -0.016(12)
C51_3 0.116(16) 0.137(15) 0.034(10) -0.004(11) 0.023(11) -0.037(13)
C52_3 0.108(15) 0.130(14) 0.030(10) 0.007(11) 0.028(11) -0.033(13)
C53_3 0.111(13) 0.117(12) 0.030(9) -0.008(9) 0.019(9) -0.027(11)
C54_3 0.116(15) 0.117(14) 0.026(10) 0.000(11) 0.020(11) -0.033(13)
C55_3 0.121(16) 0.123(15) 0.038(10) 0.010(11) 0.015(11) -0.029(13)
N3_3 0.121(16) 0.128(15) 0.032(10) -0.003(10) 0.023(11) -0.032(13)
C56_3 0.080(11) 0.077(11) 0.023(8) -0.003(8) 0.001(9) 0.001(10)
C57_3 0.084(13) 0.085(12) 0.034(9) 0.002(10) -0.001(11) -0.007(11)
C58_3 0.087(13) 0.093(12) 0.038(10) 0.003(10) -0.001(11) -0.008(11)
C59_3 0.079(12) 0.096(11) 0.028(9) 0.001(9) 0.002(9) 0.000(10)
C60_3 0.083(13) 0.091(12) 0.027(9) -0.006(10) 0.004(10) 0.004(11)
C61_3 0.085(13) 0.086(12) 0.031(9) -0.013(10) 0.004(10) 0.004(11)
C62_3 0.077(14) 0.107(13) 0.036(10) -0.002(11) 0.020(11) 0.009(12)
C63_3 0.079(13) 0.104(12) 0.043(10) -0.005(10) 0.014(10) 0.001(12)
C64_3 0.078(10) 0.094(10) 0.044(8) -0.002(8) 0.004(8) -0.001(9)
C65_3 0.077(13) 0.103(13) 0.041(10) 0.011(11) 0.010(11) -0.004(12)
C66_3 0.077(14) 0.103(13) 0.040(10) 0.012(11) 0.005(11) 0.003(12)
N4_3 0.076(14) 0.106(13) 0.041(10) 0.009(10) 0.018(10) 0.016(12)
C67_3 0.071(12) 0.098(12) 0.033(10) -0.006(10) 0.019(10) 0.007(11)
C68_3 0.072(11) 0.099(11) 0.034(9) -0.004(9) 0.023(9) 0.012(10)
C69_3 0.079(13) 0.104(13) 0.039(10) -0.006(10) 0.021(10) 0.009(11)
C70_3 0.084(11) 0.103(11) 0.053(10) -0.001(9) 0.010(10) 0.014(10)
C71_3 0.085(12) 0.093(11) 0.049(10) -0.004(9) 0.013(10) 0.007(10)
C72_3 0.081(13) 0.093(12) 0.051(11) -0.008(10) 0.013(11) 0.007(11)
C73_3 0.076(11) 0.096(11) 0.039(9) -0.005(9) 0.016(9) 0.013(10)
C74_3 0.08(2) 0.10(2) 0.091(19) 0.012(18) -0.030(18) -0.029(18)
C75_3 0.06(2) 0.13(2) 0.065(17) 0.011(17) -0.027(17) 0.012(19)
C76_3 0.086(13) 0.096(12) 0.051(11) 0.004(10) 0.011(11) 0.006(11)
C77_3 0.085(11) 0.092(11) 0.049(10) 0.002(9) 0.018(10) 0.008(10)
C78_3 0.086(13) 0.098(12) 0.058(11) 0.010(10) 0.019(11) 0.014(12)
C79_3 0.084(11) 0.098(11) 0.053(9) -0.001(9) 0.011(10) 0.012(10)
C80_3 0.081(11) 0.102(11) 0.045(9) 0.005(9) 0.009(10) 0.008(10)
C81_3 0.085(13) 0.096(12) 0.056(11) 0.005(10) 0.008(11) 0.007(12)
C82_3 0.089(11) 0.092(11) 0.058(10) -0.002(9) 0.009(10) 0.004(10)
C83_3 0.10(2) 0.12(2) 0.11(2) 0.01(2) -0.02(2) -0.01(2)
C84_3 0.12(3) 0.12(2) 0.086(19) -0.041(18) -0.03(2) 0.00(2)
C85_3 0.071(12) 0.109(12) 0.028(10) 0.003(10) 0.015(10) -0.007(11)
C1_4 0.082(11) 0.117(12) 0.022(9) 0.005(9) -0.009(9) -0.009(11)
C2_4 0.063(11) 0.106(11) 0.033(9) 0.007(9) 0.006(9) -0.008(10)
C3_4 0.065(12) 0.108(13) 0.039(10) 0.009(10) 0.009(10) -0.007(12)
C4_4 0.068(11) 0.109(11) 0.034(9) -0.001(9) 0.008(9) -0.004(10)
C5_4 0.083(11) 0.105(11) 0.027(8) 0.003(9) 0.005(9) -0.007(10)
C6_4 0.088(13) 0.111(13) 0.024(9) -0.001(10) -0.005(10) -0.008(12)
C7_4 0.071(11) 0.111(12) 0.023(9) -0.005(9) 0.002(9) 0.004(10)
C8_4 0.071(13) 0.113(14) 0.024(9) -0.001(10) 0.001(10) -0.002(12)
C9_4 0.070(13) 0.122(14) 0.033(10) 0.000(10) 0.006(11) 0.003(12)
C10_4 0.072(12) 0.121(12) 0.034(9) -0.002(9) 0.019(9) 0.000(10)
C11_4 0.067(13) 0.119(14) 0.025(9) -0.004(10) 0.021(10) 0.004(11)
C12_4 0.068(13) 0.115(13) 0.023(9) 0.000(10) 0.011(10) 0.008(11)
C13_4 0.093(10) 0.122(10) 0.070(9) 0.002(8) 0.024(8) -0.013(8)
C14_4 0.095(13) 0.133(13) 0.047(10) -0.001(11) 0.032(10) -0.015(12)
C15_4 0.087(12) 0.133(12) 0.040(9) 0.004(10) 0.026(9) -0.012(11)
C16_4 0.095(14) 0.144(14) 0.042(11) -0.005(11) 0.029(11) -0.017(13)
C17_4 0.101(15) 0.150(15) 0.048(11) -0.003(12) 0.027(11) -0.020(13)
N1_4 0.100(13) 0.147(13) 0.056(10) 0.005(11) 0.028(10) -0.014(12)
C18_4 0.085(12) 0.132(13) 0.019(9) 0.009(9) -0.015(9) -0.001(11)
C19_4 0.075(14) 0.135(14) 0.024(9) 0.015(10) -0.010(10) 0.000(12)
C20_4 0.072(14) 0.136(14) 0.020(9) 0.011(10) -0.019(10) -0.013(12)
C21_4 0.080(12) 0.148(13) 0.013(8) 0.012(9) -0.014(9) -0.020(11)
C22_4 0.092(14) 0.148(15) 0.026(10) 0.011(10) -0.012(11) -0.014(13)
C23_4 0.089(14) 0.138(15) 0.026(10) 0.004(11) -0.004(11) -0.009(13)
C24_4 0.094(15) 0.190(17) 0.027(10) -0.002(12) -0.012(11) -0.030(14)
C25_4 0.095(15) 0.181(16) 0.018(9) 0.006(11) -0.015(11) -0.030(13)
C26_4 0.088(13) 0.170(14) 0.017(9) 0.015(10) -0.015(9) -0.028(12)
C27_4 0.089(15) 0.189(16) 0.015(9) 0.004(11) -0.010(10) -0.029(13)
C28_4 0.091(16) 0.198(17) 0.029(10) -0.003(12) -0.004(11) -0.030(14)
N2_4 0.087(15) 0.198(17) 0.029(10) -0.009(11) 0.004(10) -0.031(14)
O1_4 0.081(10) 0.099(10) 0.055(8) -0.001(8) 0.014(8) 0.012(9)
O2_4 0.079(10) 0.103(10) 0.045(8) -0.003(8) 0.003(8) 0.003(9)
O3_4 0.095(11) 0.115(11) 0.079(9) 0.017(9) 0.012(9) 0.002(9)
O4_4 0.101(11) 0.107(11) 0.066(9) 0.017(8) 0.004(9) -0.007(9)
O5_4 0.106(11) 0.109(11) 0.094(10) 0.010(9) 0.012(9) 0.005(9)
O6_4 0.089(11) 0.111(10) 0.070(9) 0.003(9) 0.015(9) -0.006(9)
C29_4 0.085(13) 0.096(12) 0.034(10) 0.001(10) 0.007(10) -0.003(12)
C30_4 0.078(11) 0.089(11) 0.033(9) -0.002(9) 0.012(9) 0.006(10)
C31_4 0.077(11) 0.095(10) 0.037(9) -0.009(9) 0.014(9) 0.009(10)
C32_4 0.073(13) 0.090(12) 0.039(10) -0.010(10) 0.015(10) 0.007(11)
C33_4 0.071(11) 0.093(11) 0.044(9) -0.006(9) 0.008(9) 0.004(10)
C34_4 0.074(11) 0.094(10) 0.037(9) -0.002(9) 0.007(9) 0.009(10)
C35_4 0.072(13) 0.082(12) 0.033(9) 0.002(10) 0.006(10) 0.004(11)
C36_4 0.11(2) 0.13(2) 0.084(19) -0.003(19) 0.024(19) 0.04(2)
C37_4 0.07(2) 0.19(3) 0.065(18) -0.009(19) 0.016(17) 0.01(2)
C38_4 0.065(12) 0.101(12) 0.035(10) -0.005(10) 0.014(10) -0.002(11)
C39_4 0.074(11) 0.102(11) 0.023(8) -0.012(8) 0.014(9) -0.012(10)
C40_4 0.081(13) 0.115(13) 0.020(9) -0.014(9) 0.005(10) -0.020(11)
C41_4 0.083(11) 0.118(11) 0.010(8) -0.005(8) 0.006(9) -0.027(10)
C42_4 0.078(11) 0.110(11) 0.018(8) -0.005(8) 0.004(9) -0.016(10)
C43_4 0.077(12) 0.110(12) 0.015(9) -0.001(9) 0.010(10) -0.011(11)
C44_4 0.074(11) 0.097(11) 0.015(8) -0.008(8) 0.012(9) -0.008(10)
C45_4 0.098(13) 0.141(13) 0.016(8) -0.009(9) 0.014(9) -0.043(11)
C46_4 0.110(15) 0.166(15) 0.038(10) 0.001(12) 0.011(11) -0.050(13)
C47_4 0.113(15) 0.167(15) 0.042(10) -0.001(12) 0.015(11) -0.046(13)
C48_4 0.107(13) 0.141(13) 0.016(8) -0.015(9) 0.009(9) -0.043(11)
C49_4 0.114(15) 0.158(15) 0.030(10) -0.016(11) 0.016(11) -0.040(13)
C50_4 0.107(15) 0.153(15) 0.025(10) -0.021(11) 0.018(11) -0.040(13)
C51_4 0.111(16) 0.134(15) 0.028(10) -0.001(11) 0.028(11) -0.030(13)
C52_4 0.110(15) 0.131(14) 0.023(9) -0.007(11) 0.014(11) -0.034(13)
C53_4 0.111(13) 0.127(13) 0.024(9) -0.008(9) 0.006(9) -0.040(11)
C54_4 0.114(15) 0.127(14) 0.024(10) -0.002(11) 0.004(11) -0.044(13)
C55_4 0.110(16) 0.124(14) 0.033(10) -0.010(11) 0.021(11) -0.040(13)
N3_4 0.107(15) 0.123(14) 0.026(9) -0.009(10) 0.031(10) -0.035(12)
C56_4 0.078(11) 0.083(10) 0.024(8) -0.002(9) 0.009(8) -0.003(10)
C57_4 0.070(12) 0.083(11) 0.025(9) -0.003(9) 0.020(9) -0.001(11)
C58_4 0.058(9) 0.072(9) 0.030(7) 0.003(7) 0.012(7) -0.004(8)
C59_4 0.062(10) 0.077(9) 0.021(8) 0.000(8) 0.015(8) -0.011(9)
C60_4 0.075(13) 0.075(11) 0.032(9) 0.008(10) 0.006(10) -0.015(11)
C61_4 0.080(13) 0.079(12) 0.029(9) -0.004(10) -0.002(10) -0.012(11)
C62_4 0.072(14) 0.121(14) 0.039(10) -0.011(11) 0.018(10) 0.004(12)
C63_4 0.064(13) 0.106(13) 0.031(9) -0.001(10) 0.010(10) 0.003(11)
C64_4 0.061(9) 0.082(9) 0.026(8) -0.004(7) 0.010(7) -0.003(8)
C65_4 0.066(13) 0.099(12) 0.031(9) -0.014(10) 0.022(10) 0.003(11)
C66_4 0.072(14) 0.114(13) 0.032(10) -0.012(10) 0.022(10) -0.002(12)
N4_4 0.080(14) 0.126(13) 0.040(10) -0.007(10) 0.025(10) -0.001(12)
C67_4 0.079(13) 0.106(13) 0.039(10) 0.000(10) 0.008(10) -0.004(11)
C68_4 0.083(11) 0.096(11) 0.044(9) 0.007(9) 0.005(10) 0.002(10)
C69_4 0.084(13) 0.098(12) 0.037(10) 0.009(10) 0.011(10) 0.006(11)
C70_4 0.096(11) 0.103(11) 0.046(9) 0.010(9) 0.010(10) -0.001(10)
C71_4 0.100(12) 0.097(11) 0.047(9) 0.006(9) 0.003(10) 0.004(11)
C72_4 0.091(13) 0.097(12) 0.051(11) 0.008(10) 0.004(11) -0.001(12)
C73_4 0.088(11) 0.095(11) 0.054(9) 0.009(9) 0.007(10) 0.001(10)
C74_4 0.10(3) 0.16(3) 0.12(2) 0.02(2) 0.02(2) -0.01(2)
C75_4 0.12(3) 0.15(2) 0.10(2) 0.03(2) 0.04(2) -0.04(2)
C76_4 0.097(13) 0.094(13) 0.060(11) 0.010(10) 0.001(11) 0.011(12)
C77_4 0.089(12) 0.101(11) 0.063(10) 0.019(10) 0.008(10) 0.007(11)
C78_4 0.086(13) 0.105(13) 0.057(11) 0.023(10) 0.017(11) -0.001(12)
C79_4 0.082(11) 0.103(11) 0.049(9) 0.012(9) 0.019(9) -0.002(10)
C80_4 0.074(11) 0.108(11) 0.053(10) 0.010(9) 0.005(10) -0.001(10)
C81_4 0.080(13) 0.107(13) 0.060(11) 0.008(11) 0.011(11) -0.005(12)
C82_4 0.090(11) 0.111(11) 0.071(10) 0.007(10) 0.013(10) 0.009(10)
C83_4 0.09(2) 0.12(2) 0.12(2) 0.00(2) 0.01(2) 0.00(2)
C84_4 0.09(2) 0.11(2) 0.10(2) 0.024(18) 0.062(19) -0.010(19)
C85_4 0.062(12) 0.102(13) 0.034(10) 0.006(10) -0.001(10) -0.006(11)
O1_5 0.062(9) 0.110(10) 0.036(7) -0.001(8) 0.001(8) 0.002(8)
O2_5 0.072(10) 0.113(10) 0.031(7) 0.010(8) 0.003(8) -0.009(8)
C1_5 0.074(11) 0.121(11) 0.028(8) 0.011(9) -0.001(10) -0.006(9)
C2_5 0.10(2) 0.127(14) 0.042(15) -0.009(15) 0.003(17) -0.009(14)
O1_6 0.077(10) 0.085(10) 0.055(8) 0.016(8) 0.004(8) -0.014(8)
O2_6 0.077(10) 0.074(9) 0.032(7) 0.006(7) 0.005(8) -0.006(8)
C1_6 0.083(11) 0.087(11) 0.055(10) 0.012(9) -0.003(10) -0.012(9)
C2_6 0.10(2) 0.104(17) 0.11(2) -0.002(17) -0.053(19) -0.003(15)
O1_7 0.060(9) 0.095(9) 0.018(7) 0.002(7) -0.007(7) 0.008(8)
O2_7 0.083(10) 0.094(10) 0.034(7) -0.001(7) 0.000(8) -0.001(8)
C1_7 0.081(11) 0.100(10) 0.030(9) 0.002(10) 0.000(10) 0.005(9)
C2_7 0.10(2) 0.113(16) 0.09(2) -0.013(18) 0.012(18) 0.016(15)
O1_8 0.112(12) 0.146(12) 0.091(10) -0.013(10) 0.011(10) 0.011(10)
O2_8 0.104(11) 0.132(11) 0.073(10) -0.013(10) -0.005(9) 0.011(10)
C1_8 0.111(13) 0.139(12) 0.079(11) -0.015(11) 0.002(11) 0.009(11)
C2_8 0.14(3) 0.142(16) 0.12(2) -0.01(2) 0.03(2) 0.012(17)
O1_9 0.112(12) 0.119(11) 0.055(9) 0.003(9) 0.004(9) 0.001(9)
O2_9 0.116(12) 0.120(11) 0.060(9) 0.009(9) 0.010(10) 0.003(9)
C1_9 0.119(12) 0.121(12) 0.062(10) 0.005(11) 0.006(11) 0.000(11)
C2_9 0.13(2) 0.140(19) 0.11(2) 0.02(2) 0.00(2) -0.015(18)
O1_10 0.174(19) 0.171(16) 0.177(19) -0.002(17) -0.041(17) -0.024(14)
O2_10 0.118(10) 0.138(10) 0.099(9) 0.006(9) -0.002(9) 0.019(9)
C1_10 0.124(13) 0.151(14) 0.133(14) 0.016(14) -0.004(14) 0.004(12)
C2_10 0.13(2) 0.17(2) 0.18(3) 0.01(2) 0.02(2) 0.009(19)
O1_11 0.103(10) 0.129(9) 0.053(8) -0.012(8) 0.005(8) 0.019(8)
O2_11 0.098(9) 0.114(9) 0.056(8) -0.008(8) -0.002(8) 0.014(8)
C1_11 0.106(12) 0.128(12) 0.048(10) -0.020(10) -0.004(11) 0.016(11)
O1_12 0.160(18) 0.195(18) 0.183(19) 0.001(17) 0.030(17) 0.025(15)
O2_12 0.129(10) 0.158(10) 0.097(9) -0.005(9) 0.011(9) 0.003(9)
C1_12 0.142(15) 0.161(14) 0.127(14) -0.007(13) 0.017(13) 0.006(13)
C2_12 0.15(2) 0.17(3) 0.17(3) -0.02(2) 0.03(2) -0.01(2)
O1_13 0.086(11) 0.134(11) 0.051(8) -0.008(9) 0.008(9) -0.002(9)
O2_13 0.097(11) 0.124(11) 0.062(9) 0.000(9) 0.017(9) -0.024(9)
C1_13 0.100(12) 0.135(12) 0.044(9) -0.008(10) 0.011(11) -0.015(10)
C2_13 0.12(2) 0.144(15) 0.11(2) 0.00(2) -0.02(2) -0.005(15)
O1_14 0.156(13) 0.157(13) 0.143(12) -0.002(11) 0.011(11) -0.003(10)
O2_14 0.116(12) 0.130(12) 0.094(11) -0.005(10) 0.016(10) 0.011(10)
C1_14 0.146(14) 0.144(13) 0.125(12) -0.001(12) 0.016(12) 0.007(11)
C2_14 0.17(2) 0.15(2) 0.14(2) 0.02(2) 0.03(2) 0.021(19)
O1_15 0.225(18) 0.220(18) 0.230(18) -0.011(13) -0.009(13) 0.009(13)
O2_15 0.24(2) 0.25(2) 0.25(2) 0.008(18) -0.025(19) -0.004(19)
C1_15 0.22(2) 0.22(2) 0.24(2) -0.007(16) -0.022(16) 0.003(15)
C2_15 0.20(3) 0.20(3) 0.25(3) -0.02(3) -0.03(2) -0.01(3)
O1_18 0.106(11) 0.113(11) 0.042(8) -0.001(8) 0.014(8) -0.022(9)
O2_18 0.105(11) 0.119(11) 0.053(8) -0.008(8) 0.003(9) -0.027(9)
C1_18 0.104(12) 0.120(12) 0.048(10) -0.004(10) 0.015(11) -0.021(10)
C2_18 0.12(2) 0.138(18) 0.11(2) 0.022(19) 0.02(2) -0.030(17)
O1_19 0.180(11) 0.202(11) 0.103(9) 0.012(9) 0.004(9) 0.002(9)
O2_19 0.183(13) 0.200(14) 0.148(13) -0.005(11) 0.013(11) 0.000(11)
C1_19 0.181(13) 0.201(14) 0.124(13) 0.007(12) 0.012(12) -0.002(12)
C2_19 0.20(2) 0.22(2) 0.14(3) -0.02(2) 0.02(2) -0.01(2)
O1_20 0.32(2) 0.33(2) 0.32(2) -0.005(13) 0.003(13) 0.003(12)
O2_20 0.31(2) 0.31(2) 0.30(2) -0.003(13) 0.001(13) -0.003(12)
C1_20 0.32(2) 0.32(2) 0.31(2) -0.005(14) 0.002(15) -0.002(14)
C2_20 0.33(3) 0.33(3) 0.31(4) -0.01(3) 0.02(3) -0.02(3)
O1_21 0.135(18) 0.163(18) 0.162(17) -0.015(16) 0.022(15) -0.031(17)
O2_21 0.145(18) 0.135(17) 0.147(17) -0.020(15) 0.045(15) 0.005(16)
C1_21 0.15(2) 0.126(18) 0.139(17) -0.043(18) 0.035(16) -0.001(18)
C2_21 0.17(3) 0.12(2) 0.145(19) -0.04(2) 0.03(2) 0.00(2)
O1_22 0.22(3) 0.25(3) 0.24(2) 0.03(2) 0.04(2) -0.01(2)
O2_22 0.24(3) 0.18(2) 0.25(2) 0.04(2) 0.01(2) -0.04(2)
C1_22 0.23(3) 0.20(3) 0.24(3) 0.03(2) 0.02(3) -0.06(3)

loop_
_atom_type_symbol
_atom_type_description
_atom_type_scat_dispersion_real
_atom_type_scat_dispersion_imag
_atom_type_scat_source
C C 0.0137 0.0067 'International Tables Vol C Tables 4.2.6.8 and 6.1.1.4'
H H 0.0000 0.0000 'International Tables Vol C Tables 4.2.6.8 and 6.1.1.4'
Co Co -0.6628 2.9049 'International Tables Vol C Tables 4.2.6.8 and 6.1.1.4'
N N 0.0241 0.0134 'International Tables Vol C Tables 4.2.6.8 and 6.1.1.4'
O O 0.0389 0.0241 'International Tables Vol C Tables 4.2.6.8 and 6.1.1.4'

loop_
_geom_angle_atom_site_label_1
_geom_angle_atom_site_label_2
_geom_angle_atom_site_label_3
_geom_angle
_geom_angle_site_symmetry_1
_geom_angle_site_symmetry_3
_geom_angle_publ_flag
N1_2 Co1 O1_9 90.8 . . ?
N2_2 Co1 N1_2 178.7 1_554 . ?
N2_2 Co1 O1_9 89.2 1_554 . ?
N2_2 Co1 O2_9 90.7 1_554 . ?
O1_8 Co1 N1_2 91.0 . . ?
O1_8 Co1 N2_2 89.5 . 1_554 ?
O1_8 Co1 O1_9 160.6 . . ?
O1_8 Co1 O2_9 100.4 . . ?
O2_9 Co1 N1_2 90.5 . . ?
O2_9 Co1 O1_9 60.2 . . ?
O2_11 Co1 N1_2 90.0 . . ?
O2_11 Co1 N2_2 88.8 . 1_554 ?
O2_11 Co1 O1_8 101.9 . . ?
O2_11 Co1 O1_9 97.5 . . ?
O2_11 Co1 O2_9 157.7 . . ?
N1_1 Co2 O3 94.5 1_554 . ?
N1_1 Co2 C1_19 89.1 1_554 . ?
N2_1 Co2 O3 88.2 . . ?
N2_1 Co2 N1_1 176.7 . 1_554 ?
N2_1 Co2 O2_19 86.0 . . ?
N2_1 Co2 C1_19 89.4 . . ?
O1_19 Co2 O3 49.8 . . ?
O1_19 Co2 N1_1 95.6 . 1_554 ?
O1_19 Co2 N2_1 84.8 . . ?
O1_19 Co2 O2_19 65.9 . . ?
O1_19 Co2 C1_19 33.6 . . ?
O2_19 Co2 O3 115.7 . . ?
O2_19 Co2 N1_1 91.1 . 1_554 ?
O2_19 Co2 C1_19 33.0 . . ?
C1_19 Co2 O3 83.1 . . ?
O1 Co3 O1_20 113.8 . . ?
O2 Co3 O1 78.4 . . ?
O2 Co3 N3_2 90.7 . 1_556 ?
O2 Co3 N4_2 90.0 . . ?
O2 Co3 O1_20 167.2 . . ?
O2 Co3 O2_20 109.4 . . ?
N3_2 Co3 O1 92.0 1_556 . ?
N3_2 Co3 N4_2 175.1 1_556 . ?
N3_2 Co3 O1_20 85.4 1_556 . ?
N4_2 Co3 O1 92.9 . . ?
N4_2 Co3 O1_20 92.8 . . ?
O2_20 Co3 O1 172.1 . . ?
O2_20 Co3 N3_2 88.5 . 1_556 ?
O2_20 Co3 N4_2 86.7 . . ?
O2_20 Co3 O1_20 58.4 . . ?
Co2 O1 H1A 106.1 1_456 . ?
Co2 O1 H1B 106.1 1_456 . ?
Co3 O1 Co2 124.8 . 1_456 ?
Co3 O1 H1A 106.1 . . ?
Co3 O1 H1B 106.1 . . ?
H1A O1 H1B 106.3 . . ?
Co3 O2 H2A 120.0 . . ?
Co3 O2 H2B 120.0 . . ?
H2A O2 H2B 120.0 . . ?
Co2 O3 H3A 120.0 . . ?
Co2 O3 H3B 120.0 . . ?
H3A O3 H3B 120.0 . . ?
N4_1 Co4 N3_1 175.7 . 1_554 ?
O2_8 Co4 N3_1 88.4 . 1_554 ?
O2_8 Co4 N4_1 88.2 . . ?
O1_11 Co4 N3_1 86.7 . 1_554 ?
O1_11 Co4 N4_1 97.6 . . ?
O1_11 Co4 O2_8 143.5 . . ?
O2_12 Co4 N3_1 89.0 . 1_554 ?
O2_12 Co4 N4_1 87.8 . . ?
O2_12 Co4 O2_8 81.8 . . ?
O2_12 Co4 O1_11 134.2 . . ?
N3_3 Co5 O1_5 94.8 1_554 . ?
N3_3 Co5 O2_5 86.8 1_554 . ?
N4_3 Co5 N3_3 171.6 . 1_554 ?
N4_3 Co5 O1_5 83.2 . . ?
N4_3 Co5 O2_5 85.2 . . ?
O1_5 Co5 O2_5 58.3 . . ?
O2_6 Co5 N3_3 93.6 . 1_554 ?
O2_6 Co5 N4_3 94.5 . . ?
O2_6 Co5 O1_5 88.5 . . ?
O2_6 Co5 O2_5 146.6 . . ?
O2_10 Co5 N3_3 90.0 . 1_554 ?
O2_10 Co5 N4_3 92.1 . . ?
O2_10 Co5 O1_5 175.2 . . ?
O2_10 Co5 O2_5 122.4 . . ?
O2_10 Co5 O2_6 91.0 . . ?
N3_4 Co6 N4_4 172.9 1_554 . ?
N3_4 Co6 O1_7 88.6 1_554 . ?
N3_4 Co6 O2_7 89.2 1_554 . ?
N4_4 Co6 O1_7 84.4 . . ?
N4_4 Co6 O2_7 86.7 . . ?
O1_5 Co6 N3_4 91.2 . 1_554 ?
O1_5 Co6 N4_4 95.3 . . ?
O1_5 Co6 O1_7 162.9 . . ?
O1_5 Co6 O2_7 102.3 . . ?
O1_6 Co6 N3_4 89.2 . 1_554 ?
O1_6 Co6 N4_4 92.5 . . ?
O1_6 Co6 O1_5 100.2 . . ?
O1_6 Co6 O1_7 96.9 . . ?
O1_6 Co6 O2_7 157.5 . . ?
O1_7 Co6 O2_7 60.6 . . ?
N1_4 Co7 N2_4 170.8 . 1_556 ?
N1_4 Co7 O1_13 87.6 . . ?
N1_4 Co7 C1_13 86.9 . . ?
N2_4 Co7 O1_13 96.6 1_556 . ?
N2_4 Co7 C1_13 92.6 1_556 . ?
O1_13 Co7 C1_13 30.4 . . ?
O2_13 Co7 N1_4 87.1 . . ?
O2_13 Co7 N2_4 87.7 . 1_556 ?
O2_13 Co7 O1_13 61.1 . . ?
O2_13 Co7 C1_13 30.7 . . ?
O2_13 Co7 O2_18 151.1 . . ?
O1_15 Co7 N1_4 89.5 . . ?
O1_15 Co7 N2_4 84.0 . 1_556 ?
O1_15 Co7 O1_13 162.1 . . ?
O1_15 Co7 O2_13 101.1 . . ?
O1_15 Co7 C1_13 131.7 . . ?
O1_15 Co7 O2_18 107.8 . . ?
O2_18 Co7 N1_4 94.3 . . ?
O2_18 Co7 N2_4 93.9 . 1_556 ?
O2_18 Co7 O1_13 90.1 . . ?
O2_18 Co7 C1_13 120.5 . . ?
N1_3 Co8 O1_14 83.6 1_455 . ?
N1_3 Co8 C1_14 80.9 1_455 . ?
N2_3 Co8 N1_3 173.0 1_456 1_455 ?
N2_3 Co8 O1_14 96.0 1_456 . ?
N2_3 Co8 O2_14 92.2 1_456 . ?
N2_3 Co8 C1_14 95.1 1_456 . ?
O1_13 Co8 N1_3 94.9 . 1_455 ?
O1_13 Co8 N2_3 91.9 . 1_456 ?
O1_13 Co8 O1_14 101.9 . . ?
O1_13 Co8 O2_14 164.6 . . ?
O1_13 Co8 C1_14 133.9 . . ?
O1_13 Co8 O1_18 96.9 . . ?
O1_14 Co8 C1_14 32.1 . . ?
O2_14 Co8 N1_3 81.4 . 1_455 ?
O2_14 Co8 O1_14 62.9 . . ?
O2_14 Co8 C1_14 30.8 . . ?
O1_18 Co8 N1_3 91.9 . 1_455 ?
O1_18 Co8 N2_3 86.2 . 1_456 ?
O1_18 Co8 O1_14 161.0 . . ?
O1_18 Co8 O2_14 98.1 . . ?
O1_18 Co8 C1_14 128.9 . . ?
C2_1 C1_1 C6_1 120.0 . . ?
C2_1 C1_1 C18_1 125.1 . . ?
C6_1 C1_1 C18_1 114.9 . . ?
C1_1 C2_1 C3_1 120.0 . . ?
C1_1 C2_1 C85_1 122.4 . . ?
C3_1 C2_1 C85_1 117.6 . . ?
C2_1 C3_1 H3_1 120.0 . . ?
C4_1 C3_1 C2_1 120.0 . . ?
C4_1 C3_1 H3_1 120.0 . . ?
C3_1 C4_1 C5_1 120.0 . . ?
C3_1 C4_1 C7_1 113.6 . . ?
C5_1 C4_1 C7_1 126.4 . . ?
C4_1 C5_1 C29_1 121.2 . . ?
C6_1 C5_1 C4_1 120.0 . . ?
C6_1 C5_1 C29_1 118.8 . . ?
C1_1 C6_1 H6_1 120.0 . . ?
C5_1 C6_1 C1_1 120.0 . . ?
C5_1 C6_1 H6_1 120.0 . . ?
C8_1 C7_1 C4_1 120.7 . . ?
C8_1 C7_1 C12_1 120.0 . . ?
C12_1 C7_1 C4_1 119.3 . . ?
C7_1 C8_1 H8_1 120.0 . . ?
C7_1 C8_1 C9_1 120.0 . . ?
C9_1 C8_1 H8_1 120.0 . . ?
C8_1 C9_1 H9_1 120.0 . . ?
C10_1 C9_1 C8_1 120.0 . . ?
C10_1 C9_1 H9_1 120.0 . . ?
C9_1 C10_1 C11_1 120.0 . . ?
C9_1 C10_1 C15_1 116.8 . . ?
C11_1 C10_1 C15_1 123.1 . . ?
C10_1 C11_1 H11_1 120.0 . . ?
C10_1 C11_1 C12_1 120.0 . . ?
C12_1 C11_1 H11_1 120.0 . . ?
C7_1 C12_1 H12_1 120.0 . . ?
C11_1 C12_1 C7_1 120.0 . . ?
C11_1 C12_1 H12_1 120.0 . . ?
C14_1 C13_1 H13_1 120.0 . . ?
C14_1 C13_1 N1_1 120.0 . . ?
N1_1 C13_1 H13_1 120.0 . . ?
C13_1 C14_1 H14_1 120.0 . . ?
C15_1 C14_1 C13_1 120.0 . . ?
C15_1 C14_1 H14_1 120.0 . . ?
C14_1 C15_1 C10_1 120.0 . . ?
C14_1 C15_1 C16_1 120.0 . . ?
C16_1 C15_1 C10_1 119.9 . . ?
C15_1 C16_1 H16_1 120.0 . . ?
C15_1 C16_1 C17_1 120.0 . . ?
C17_1 C16_1 H16_1 120.0 . . ?
C16_1 C17_1 H17_1 120.0 . . ?
N1_1 C17_1 C16_1 120.0 . . ?
N1_1 C17_1 H17_1 120.0 . . ?
C13_1 N1_1 Co2 120.3 . 1_556 ?
C17_1 N1_1 Co2 119.4 . 1_556 ?
C17_1 N1_1 C13_1 120.0 . . ?
C19_1 C18_1 C1_1 122.8 . . ?
C19_1 C18_1 C23_1 120.0 . . ?
C23_1 C18_1 C1_1 117.2 . . ?
C18_1 C19_1 H19_1 120.0 . . ?
C20_1 C19_1 C18_1 120.0 . . ?
C20_1 C19_1 H19_1 120.0 . . ?
C19_1 C20_1 H20_1 120.0 . . ?
C21_1 C20_1 C19_1 120.0 . . ?
C21_1 C20_1 H20_1 120.0 . . ?
C20_1 C21_1 C22_1 120.0 . . ?
C20_1 C21_1 C26_1 120.6 . . ?
C22_1 C21_1 C26_1 119.4 . . ?
C21_1 C22_1 H22_1 120.0 . . ?
C21_1 C22_1 C23_1 120.0 . . ?
C23_1 C22_1 H22_1 120.0 . . ?
C18_1 C23_1 H23_1 120.0 . . ?
C22_1 C23_1 C18_1 120.0 . . ?
C22_1 C23_1 H23_1 120.0 . . ?
C25_1 C24_1 H24_1 120.0 . . ?
C25_1 C24_1 N2_1 120.0 . . ?
N2_1 C24_1 H24_1 120.0 . . ?
C24_1 C25_1 H25_1 120.0 . . ?
C26_1 C25_1 C24_1 120.0 . . ?
C26_1 C25_1 H25_1 120.0 . . ?
C25_1 C26_1 C21_1 120.3 . . ?
C25_1 C26_1 C27_1 120.0 . . ?
C27_1 C26_1 C21_1 119.6 . . ?
C26_1 C27_1 H27_1 120.0 . . ?
C28_1 C27_1 C26_1 120.0 . . ?
C28_1 C27_1 H27_1 120.0 . . ?
C27_1 C28_1 H28_1 120.0 . . ?
N2_1 C28_1 C27_1 120.0 . . ?
N2_1 C28_1 H28_1 120.0 . . ?
C24_1 N2_1 Co2 119.8 . . ?
C28_1 N2_1 Co2 120.1 . . ?
C28_1 N2_1 C24_1 120.0 . . ?
C31_1 O1_1 C36_1 117.3 . . ?
C34_1 O2_1 C37_1 118.4 . . ?
C73_1 O3_1 C74_1 115.1 . . ?
C70_1 O4_1 C75_1 118.4 . . ?
C82_1 O5_1 C84_1 115.3 . . ?
C79_1 O6_1 C83_1 113.3 . . ?
C5_1 C29_1 H29A_1 109.0 . . ?
C5_1 C29_1 H29B_1 109.0 . . ?
C5_1 C29_1 C30_1 112.9 . . ?
H29A_1 C29_1 H29B_1 107.8 . . ?
C30_1 C29_1 H29A_1 109.0 . . ?
C30_1 C29_1 H29B_1 109.0 . . ?
C31_1 C30_1 C29_1 119.2 . . ?
C31_1 C30_1 C35_1 120.0 . . ?
C35_1 C30_1 C29_1 119.7 . . ?
C30_1 C31_1 O1_1 116.6 . . ?
C32_1 C31_1 O1_1 123.2 . . ?
C32_1 C31_1 C30_1 120.0 . . ?
C31_1 C32_1 H32_1 120.0 . . ?
C31_1 C32_1 C33_1 120.0 . . ?
C33_1 C32_1 H32_1 120.0 . . ?
C32_1 C33_1 C38_1 120.4 . . ?
C34_1 C33_1 C32_1 120.0 . . ?
C34_1 C33_1 C38_1 117.7 . . ?
C33_1 C34_1 O2_1 119.4 . . ?
C33_1 C34_1 C35_1 120.0 . . ?
C35_1 C34_1 O2_1 120.5 . . ?
C30_1 C35_1 H35_1 120.0 . . ?
C34_1 C35_1 C30_1 120.0 . . ?
C34_1 C35_1 H35_1 120.0 . . ?
O1_1 C36_1 H36A_1 109.5 . . ?
O1_1 C36_1 H36B_1 109.5 . . ?
O1_1 C36_1 H36C_1 109.5 . . ?
H36A_1 C36_1 H36B_1 109.5 . . ?
H36A_1 C36_1 H36C_1 109.5 . . ?
H36B_1 C36_1 H36C_1 109.5 . . ?
O2_1 C37_1 H37A_1 109.5 . . ?
O2_1 C37_1 H37B_1 109.5 . . ?
O2_1 C37_1 H37C_1 109.5 . . ?
H37A_1 C37_1 H37B_1 109.5 . . ?
H37A_1 C37_1 H37C_1 109.5 . . ?
H37B_1 C37_1 H37C_1 109.5 . . ?
C33_1 C38_1 H38A_1 109.0 . . ?
C33_1 C38_1 H38B_1 109.0 . . ?
H38A_1 C38_1 H38B_1 107.8 . . ?
C39_1 C38_1 C33_1 113.0 . . ?
C39_1 C38_1 H38A_1 109.0 . . ?
C39_1 C38_1 H38B_1 109.0 . . ?
C40_1 C39_1 C38_1 116.2 . . ?
C40_1 C39_1 C44_1 120.0 . . ?
C44_1 C39_1 C38_1 123.5 . . ?
C39_1 C40_1 H40_1 120.0 . . ?
C41_1 C40_1 C39_1 120.0 . . ?
C41_1 C40_1 H40_1 120.0 . . ?
C40_1 C41_1 C42_1 120.0 . . ?
C40_1 C41_1 C45_1 117.9 . . ?
C42_1 C41_1 C45_1 122.0 . . ?
C41_1 C42_1 C67_1 124.8 . . ?
C43_1 C42_1 C41_1 120.0 . . ?
C43_1 C42_1 C67_1 114.0 . . ?
C42_1 C43_1 H43_1 120.0 . . ?
C44_1 C43_1 C42_1 120.0 . . ?
C44_1 C43_1 H43_1 120.0 . . ?
C39_1 C44_1 C56_1 120.5 . . ?
C43_1 C44_1 C39_1 120.0 . . ?
C43_1 C44_1 C56_1 119.0 . . ?
C46_1 C45_1 C41_1 120.4 . . ?
C46_1 C45_1 C50_1 120.0 . . ?
C50_1 C45_1 C41_1 119.2 . . ?
C45_1 C46_1 H46_1 120.0 . . ?
C47_1 C46_1 C45_1 120.0 . . ?
C47_1 C46_1 H46_1 120.0 . . ?
C46_1 C47_1 H47_1 120.0 . . ?
C46_1 C47_1 C48_1 120.0 . . ?
C48_1 C47_1 H47_1 120.0 . . ?
C47_1 C48_1 C53_1 121.2 . . ?
C49_1 C48_1 C47_1 120.0 . . ?
C49_1 C48_1 C53_1 118.8 . . ?
C48_1 C49_1 H49_1 120.0 . . ?
C48_1 C49_1 C50_1 120.0 . . ?
C50_1 C49_1 H49_1 120.0 . . ?
C45_1 C50_1 H50_1 120.0 . . ?
C49_1 C50_1 C45_1 120.0 . . ?
C49_1 C50_1 H50_1 120.0 . . ?
C52_1 C51_1 H51_1 120.0 . . ?
C52_1 C51_1 N3_1 120.0 . . ?
N3_1 C51_1 H51_1 120.0 . . ?
C51_1 C52_1 H52_1 120.0 . . ?
C53_1 C52_1 C51_1 120.0 . . ?
C53_1 C52_1 H52_1 120.0 . . ?
C52_1 C53_1 C48_1 118.9 . . ?
C54_1 C53_1 C48_1 121.1 . . ?
C54_1 C53_1 C52_1 120.0 . . ?
C53_1 C54_1 H54_1 120.0 . . ?
C53_1 C54_1 C55_1 120.0 . . ?
C55_1 C54_1 H54_1 120.0 . . ?
C54_1 C55_1 H55_1 120.0 . . ?
C54_1 C55_1 N3_1 120.0 . . ?
N3_1 C55_1 H55_1 120.0 . . ?
C51_1 N3_1 Co4 119.0 . 1_556 ?
C55_1 N3_1 Co4 120.0 . 1_556 ?
C55_1 N3_1 C51_1 120.0 . . ?
C57_1 C56_1 C44_1 119.4 . . ?
C57_1 C56_1 C61_1 120.0 . . ?
C61_1 C56_1 C44_1 120.5 . . ?
C56_1 C57_1 H57_1 120.0 . . ?
C58_1 C57_1 C56_1 120.0 . . ?
C58_1 C57_1 H57_1 120.0 . . ?
C57_1 C58_1 H58_1 120.0 . . ?
C57_1 C58_1 C59_1 120.0 . . ?
C59_1 C58_1 H58_1 120.0 . . ?
C58_1 C59_1 C64_1 119.6 . . ?
C60_1 C59_1 C58_1 120.0 . . ?
C60_1 C59_1 C64_1 120.4 . . ?
C59_1 C60_1 H60_1 120.0 . . ?
C59_1 C60_1 C61_1 120.0 . . ?
C61_1 C60_1 H60_1 120.0 . . ?
C56_1 C61_1 H61_1 120.0 . . ?
C60_1 C61_1 C56_1 120.0 . . ?
C60_1 C61_1 H61_1 120.0 . . ?
C63_1 C62_1 H62_1 120.0 . . ?
C63_1 C62_1 N4_1 120.0 . . ?
N4_1 C62_1 H62_1 120.0 . . ?
C62_1 C63_1 H63_1 120.0 . . ?
C64_1 C63_1 C62_1 120.0 . . ?
C64_1 C63_1 H63_1 120.0 . . ?
C63_1 C64_1 C59_1 119.7 . . ?
C63_1 C64_1 C65_1 120.0 . . ?
C65_1 C64_1 C59_1 120.0 . . ?
C64_1 C65_1 H65_1 120.0 . . ?
C66_1 C65_1 C64_1 120.0 . . ?
C66_1 C65_1 H65_1 120.0 . . ?
C65_1 C66_1 H66_1 120.0 . . ?
C65_1 C66_1 N4_1 120.0 . . ?
N4_1 C66_1 H66_1 120.0 . . ?
C62_1 N4_1 Co4 120.2 . . ?
C66_1 N4_1 Co4 119.5 . . ?
C66_1 N4_1 C62_1 120.0 . . ?
C42_1 C67_1 H67A_1 108.1 . . ?
C42_1 C67_1 H67B_1 108.1 . . ?
H67A_1 C67_1 H67B_1 107.3 . . ?
C68_1 C67_1 C42_1 116.7 . . ?
C68_1 C67_1 H67A_1 108.1 . . ?
C68_1 C67_1 H67B_1 108.1 . . ?
C69_1 C68_1 C67_1 119.9 . . ?
C69_1 C68_1 C73_1 120.0 . . ?
C73_1 C68_1 C67_1 119.7 . . ?
C68_1 C69_1 H69_1 120.0 . . ?
C70_1 C69_1 C68_1 120.0 . . ?
C70_1 C69_1 H69_1 120.0 . . ?
C69_1 C70_1 O4_1 120.1 . . ?
C69_1 C70_1 C71_1 120.0 . . ?
C71_1 C70_1 O4_1 119.8 . . ?
C70_1 C71_1 C76_1 122.6 . . ?
C72_1 C71_1 C70_1 120.0 . . ?
C72_1 C71_1 C76_1 117.2 . . ?
C71_1 C72_1 H72_1 120.0 . . ?
C73_1 C72_1 C71_1 120.0 . . ?
C73_1 C72_1 H72_1 120.0 . . ?
C68_1 C73_1 O3_1 120.0 . . ?
C72_1 C73_1 O3_1 120.0 . . ?
C72_1 C73_1 C68_1 120.0 . . ?
O3_1 C74_1 H74A_1 109.5 . . ?
O3_1 C74_1 H74B_1 109.5 . . ?
O3_1 C74_1 H74C_1 109.5 . . ?
H74A_1 C74_1 H74B_1 109.5 . . ?
H74A_1 C74_1 H74C_1 109.5 . . ?
H74B_1 C74_1 H74C_1 109.5 . . ?
O4_1 C75_1 H75A_1 109.5 . . ?
O4_1 C75_1 H75B_1 109.5 . . ?
O4_1 C75_1 H75C_1 109.5 . . ?
H75A_1 C75_1 H75B_1 109.5 . . ?
H75A_1 C75_1 H75C_1 109.5 . . ?
H75B_1 C75_1 H75C_1 109.5 . . ?
C71_1 C76_1 H76A_1 109.3 . . ?
C71_1 C76_1 H76B_1 109.3 . . ?
H76A_1 C76_1 H76B_1 107.9 . . ?
C77_1 C76_1 C71_1 111.7 . . ?
C77_1 C76_1 H76A_1 109.3 . . ?
C77_1 C76_1 H76B_1 109.3 . . ?
C78_1 C77_1 C76_1 119.9 . . ?
C78_1 C77_1 C82_1 120.0 . . ?
C82_1 C77_1 C76_1 119.8 . . ?
C77_1 C78_1 H78_1 120.0 . . ?
C77_1 C78_1 C79_1 120.0 . . ?
C79_1 C78_1 H78_1 120.0 . . ?
C78_1 C79_1 O6_1 126.2 . . ?
C80_1 C79_1 O6_1 113.8 . . ?
C80_1 C79_1 C78_1 120.0 . . ?
C79_1 C80_1 C81_1 120.0 . . ?
C79_1 C80_1 C85_1 118.9 . . ?
C81_1 C80_1 C85_1 120.8 . . ?
C80_1 C81_1 H81_1 120.0 . . ?
C82_1 C81_1 C80_1 120.0 . . ?
C82_1 C81_1 H81_1 120.0 . . ?
C77_1 C82_1 O5_1 114.3 . . ?
C81_1 C82_1 O5_1 125.7 . . ?
C81_1 C82_1 C77_1 120.0 . . ?
O6_1 C83_1 H83A_1 109.5 . . ?
O6_1 C83_1 H83B_1 109.5 . . ?
O6_1 C83_1 H83C_1 109.5 . . ?
H83A_1 C83_1 H83B_1 109.5 . . ?
H83A_1 C83_1 H83C_1 109.5 . . ?
H83B_1 C83_1 H83C_1 109.5 . . ?
O5_1 C84_1 H84A_1 109.5 . . ?
O5_1 C84_1 H84B_1 109.5 . . ?
O5_1 C84_1 H84C_1 109.5 . . ?
H84A_1 C84_1 H84B_1 109.5 . . ?
H84A_1 C84_1 H84C_1 109.5 . . ?
H84B_1 C84_1 H84C_1 109.5 . . ?
C2_1 C85_1 H85A_1 108.6 . . ?
C2_1 C85_1 H85B_1 108.6 . . ?
C80_1 C85_1 C2_1 114.6 . . ?
C80_1 C85_1 H85A_1 108.6 . . ?
C80_1 C85_1 H85B_1 108.6 . . ?
H85A_1 C85_1 H85B_1 107.6 . . ?
C2_2 C1_2 C18_2 122.6 . . ?
C6_2 C1_2 C2_2 121.3 . . ?
C6_2 C1_2 C18_2 115.8 . . ?
C1_2 C2_2 C3_2 117.1 . . ?
C1_2 C2_2 C85_2 122.7 . . ?
C3_2 C2_2 C85_2 119.5 . . ?
C2_2 C3_2 H3_2 119.4 . . ?
C4_2 C3_2 C2_2 121.2 . . ?
C4_2 C3_2 H3_2 119.4 . . ?
C3_2 C4_2 C5_2 119.5 . . ?
C3_2 C4_2 C7_2 114.7 . . ?
C5_2 C4_2 C7_2 125.0 . . ?
C4_2 C5_2 C29_2 120.6 . . ?
C6_2 C5_2 C4_2 118.3 . . ?
C6_2 C5_2 C29_2 121.2 . . ?
C1_2 C6_2 C5_2 121.5 . . ?
C1_2 C6_2 H6_2 119.2 . . ?
C5_2 C6_2 H6_2 119.2 . . ?
C8_2 C7_2 C4_2 121.5 . . ?
C8_2 C7_2 C12_2 119.7 . . ?
C12_2 C7_2 C4_2 118.8 . . ?
C7_2 C8_2 H8_2 119.9 . . ?
C7_2 C8_2 C9_2 120.1 . . ?
C9_2 C8_2 H8_2 119.9 . . ?
C8_2 C9_2 H9_2 120.6 . . ?
C10_2 C9_2 C8_2 118.7 . . ?
C10_2 C9_2 H9_2 120.6 . . ?
C9_2 C10_2 C15_2 117.8 . . ?
C11_2 C10_2 C9_2 120.9 . . ?
C11_2 C10_2 C15_2 119.9 . . ?
C10_2 C11_2 H11_2 120.7 . . ?
C12_2 C11_2 C10_2 118.6 . . ?
C12_2 C11_2 H11_2 120.7 . . ?
C7_2 C12_2 H12_2 119.5 . . ?
C11_2 C12_2 C7_2 121.0 . . ?
C11_2 C12_2 H12_2 119.5 . . ?
C14_2 C13_2 H13_2 120.0 . . ?
C14_2 C13_2 N1_2 120.0 . . ?
N1_2 C13_2 H13_2 120.0 . . ?
C13_2 C14_2 H14_2 120.0 . . ?
C15_2 C14_2 C13_2 120.0 . . ?
C15_2 C14_2 H14_2 120.0 . . ?
C14_2 C15_2 C10_2 119.8 . . ?
C16_2 C15_2 C10_2 119.4 . . ?
C16_2 C15_2 C14_2 120.0 . . ?
C15_2 C16_2 H16_2 120.0 . . ?
C15_2 C16_2 C17_2 120.0 . . ?
C17_2 C16_2 H16_2 120.0 . . ?
C16_2 C17_2 H17_2 120.0 . . ?
N1_2 C17_2 C16_2 120.0 . . ?
N1_2 C17_2 H17_2 120.0 . . ?
C13_2 N1_2 Co1 124.1 . . ?
C17_2 N1_2 Co1 115.3 . . ?
C17_2 N1_2 C13_2 120.0 . . ?
C19_2 C18_2 C1_2 122.0 . . ?
C19_2 C18_2 C23_2 120.1 . . ?
C23_2 C18_2 C1_2 117.5 . . ?
C18_2 C19_2 H19_2 120.4 . . ?
C18_2 C19_2 C20_2 119.3 . . ?
C20_2 C19_2 H19_2 120.4 . . ?
C19_2 C20_2 H20_2 119.4 . . ?
C19_2 C20_2 C21_2 121.2 . . ?
C21_2 C20_2 H20_2 119.4 . . ?
C20_2 C21_2 C22_2 119.1 . . ?
C20_2 C21_2 C26_2 120.7 . . ?
C22_2 C21_2 C26_2 120.1 . . ?
C21_2 C22_2 H22_2 120.6 . . ?
C23_2 C22_2 C21_2 118.7 . . ?
C23_2 C22_2 H22_2 120.6 . . ?
C18_2 C23_2 H23_2 120.3 . . ?
C22_2 C23_2 C18_2 119.3 . . ?
C22_2 C23_2 H23_2 120.3 . . ?
C25_2 C24_2 H24_2 118.9 . . ?
C25_2 C24_2 N2_2 122.1 . . ?
N2_2 C24_2 H24_2 118.9 . . ?
C24_2 C25_2 H25_2 120.0 . . ?
C24_2 C25_2 C26_2 120.0 . . ?
C26_2 C25_2 H25_2 120.0 . . ?
C25_2 C26_2 C21_2 120.5 . . ?
C27_2 C26_2 C21_2 121.1 . . ?
C27_2 C26_2 C25_2 118.0 . . ?
C26_2 C27_2 H27_2 120.0 . . ?
C26_2 C27_2 C28_2 119.9 . . ?
C28_2 C27_2 H27_2 120.1 . . ?
C27_2 C28_2 H28_2 119.0 . . ?
C27_2 C28_2 N2_2 122.1 . . ?
N2_2 C28_2 H28_2 119.0 . . ?
C24_2 N2_2 Co1 120.0 . 1_556 ?
C24_2 N2_2 C28_2 115.9 . . ?
C28_2 N2_2 Co1 124.0 . 1_556 ?
C31_2 O1_2 C36_2 116.2 . . ?
C34_2 O2_2 C37_2 119.3 . . ?
C73_2 O3_2 C74_2 118.5 . . ?
C70_2 O4_2 C75_2 117.7 . . ?
C82_2 O5_2 C84_2 113.5 . . ?
C79_2 O6_2 C83_2 112.8 . . ?
C5_2 C29_2 H29A_2 109.1 . . ?
C5_2 C29_2 H29B_2 109.1 . . ?
C5_2 C29_2 C30_2 112.6 . . ?
H29A_2 C29_2 H29B_2 107.8 . . ?
C30_2 C29_2 H29A_2 109.1 . . ?
C30_2 C29_2 H29B_2 109.1 . . ?
C31_2 C30_2 C29_2 119.6 . . ?
C31_2 C30_2 C35_2 120.0 . . ?
C35_2 C30_2 C29_2 119.3 . . ?
C30_2 C31_2 O1_2 117.0 . . ?
C30_2 C31_2 C32_2 120.0 . . ?
C32_2 C31_2 O1_2 122.8 . . ?
C31_2 C32_2 H32_2 120.0 . . ?
C33_2 C32_2 C31_2 120.0 . . ?
C33_2 C32_2 H32_2 120.0 . . ?
C32_2 C33_2 C34_2 120.0 . . ?
C32_2 C33_2 C38_2 122.1 . . ?
C34_2 C33_2 C38_2 117.2 . . ?
C33_2 C34_2 O2_2 118.3 . . ?
C35_2 C34_2 O2_2 120.5 . . ?
C35_2 C34_2 C33_2 120.0 . . ?
C30_2 C35_2 H35_2 120.0 . . ?
C34_2 C35_2 C30_2 120.0 . . ?
C34_2 C35_2 H35_2 120.0 . . ?
O1_2 C36_2 H36A_2 109.5 . . ?
O1_2 C36_2 H36B_2 109.5 . . ?
O1_2 C36_2 H36C_2 109.5 . . ?
H36A_2 C36_2 H36B_2 109.5 . . ?
H36A_2 C36_2 H36C_2 109.5 . . ?
H36B_2 C36_2 H36C_2 109.5 . . ?
O2_2 C37_2 H37A_2 109.5 . . ?
O2_2 C37_2 H37B_2 109.5 . . ?
O2_2 C37_2 H37C_2 109.5 . . ?
H37A_2 C37_2 H37B_2 109.5 . . ?
H37A_2 C37_2 H37C_2 109.5 . . ?
H37B_2 C37_2 H37C_2 109.5 . . ?
C33_2 C38_2 H38A_2 109.3 . . ?
C33_2 C38_2 H38B_2 109.3 . . ?
H38A_2 C38_2 H38B_2 107.9 . . ?
C39_2 C38_2 C33_2 111.8 . . ?
C39_2 C38_2 H38A_2 109.3 . . ?
C39_2 C38_2 H38B_2 109.3 . . ?
C40_2 C39_2 C38_2 115.7 . . ?
C40_2 C39_2 C44_2 118.0 . . ?
C44_2 C39_2 C38_2 125.0 . . ?
C39_2 C40_2 H40_2 118.6 . . ?
C39_2 C40_2 C41_2 122.7 . . ?
C41_2 C40_2 H40_2 118.6 . . ?
C40_2 C41_2 C45_2 117.3 . . ?
C42_2 C41_2 C40_2 119.0 . . ?
C42_2 C41_2 C45_2 123.5 . . ?
C41_2 C42_2 C67_2 125.6 . . ?
C43_2 C42_2 C41_2 118.4 . . ?
C43_2 C42_2 C67_2 115.5 . . ?
C42_2 C43_2 H43_2 118.4 . . ?
C42_2 C43_2 C44_2 123.2 . . ?
C44_2 C43_2 H43_2 118.4 . . ?
C39_2 C44_2 C43_2 117.7 . . ?
C39_2 C44_2 C56_2 121.2 . . ?
C43_2 C44_2 C56_2 120.2 . . ?
C46_2 C45_2 C41_2 122.8 . . ?
C50_2 C45_2 C41_2 119.3 . . ?
C50_2 C45_2 C46_2 117.8 . . ?
C45_2 C46_2 H46_2 119.3 . . ?
C45_2 C46_2 C47_2 121.3 . . ?
C47_2 C46_2 H46_2 119.3 . . ?
C46_2 C47_2 H47_2 119.9 . . ?
C48_2 C47_2 C46_2 120.3 . . ?
C48_2 C47_2 H47_2 119.9 . . ?
C47_2 C48_2 C49_2 119.2 . . ?
C47_2 C48_2 C53_2 123.2 . . ?
C49_2 C48_2 C53_2 117.6 . . ?
C48_2 C49_2 H49_2 120.1 . . ?
C48_2 C49_2 C50_2 119.7 . . ?
C50_2 C49_2 H49_2 120.1 . . ?
C45_2 C50_2 C49_2 121.6 . . ?
C45_2 C50_2 H50_2 119.2 . . ?
C49_2 C50_2 H50_2 119.2 . . ?
C52_2 C51_2 H51_2 119.9 . . ?
N3_2 C51_2 H51_2 119.9 . . ?
N3_2 C51_2 C52_2 120.1 . . ?
C51_2 C52_2 H52_2 119.4 . . ?
C51_2 C52_2 C53_2 121.1 . . ?
C53_2 C52_2 H52_2 119.4 . . ?
C52_2 C53_2 C48_2 118.7 . . ?
C52_2 C53_2 C54_2 118.2 . . ?
C54_2 C53_2 C48_2 123.1 . . ?
C53_2 C54_2 H54_2 119.6 . . ?
C55_2 C54_2 C53_2 120.8 . . ?
C55_2 C54_2 H54_2 119.6 . . ?
C54_2 C55_2 H55_2 119.9 . . ?
N3_2 C55_2 C54_2 120.3 . . ?
N3_2 C55_2 H55_2 119.9 . . ?
C51_2 N3_2 Co3 116.7 . 1_554 ?
C55_2 N3_2 Co3 123.7 . 1_554 ?
C55_2 N3_2 C51_2 119.5 . . ?
C57_2 C56_2 C44_2 120.0 . . ?
C61_2 C56_2 C44_2 121.3 . . ?
C61_2 C56_2 C57_2 118.7 . . ?
C56_2 C57_2 H57_2 119.5 . . ?
C58_2 C57_2 C56_2 120.9 . . ?
C58_2 C57_2 H57_2 119.5 . . ?
C57_2 C58_2 H58_2 119.9 . . ?
C57_2 C58_2 C59_2 120.2 . . ?
C59_2 C58_2 H58_2 119.9 . . ?
C58_2 C59_2 C60_2 119.5 . . ?
C58_2 C59_2 C64_2 120.0 . . ?
C60_2 C59_2 C64_2 120.5 . . ?
C59_2 C60_2 H60_2 120.3 . . ?
C61_2 C60_2 C59_2 119.5 . . ?
C61_2 C60_2 H60_2 120.3 . . ?
C56_2 C61_2 C60_2 120.6 . . ?
C56_2 C61_2 H61_2 119.7 . . ?
C60_2 C61_2 H61_2 119.7 . . ?
C63_2 C62_2 H62_2 120.1 . . ?
C63_2 C62_2 N4_2 119.7 . . ?
N4_2 C62_2 H62_2 120.1 . . ?
C62_2 C63_2 H63_2 119.5 . . ?
C62_2 C63_2 C64_2 121.1 . . ?
C64_2 C63_2 H63_2 119.5 . . ?
C63_2 C64_2 C59_2 121.5 . . ?
C63_2 C64_2 C65_2 116.5 . . ?
C65_2 C64_2 C59_2 122.0 . . ?
C64_2 C65_2 H65_2 119.2 . . ?
C64_2 C65_2 C66_2 121.7 . . ?
C66_2 C65_2 H65_2 119.2 . . ?
C65_2 C66_2 H66_2 120.0 . . ?
N4_2 C66_2 C65_2 120.0 . . ?
N4_2 C66_2 H66_2 120.0 . . ?
C62_2 N4_2 Co3 120.4 . . ?
C66_2 N4_2 Co3 121.1 . . ?
C66_2 N4_2 C62_2 118.4 . . ?
C42_2 C67_2 H67A_2 109.0 . . ?
C42_2 C67_2 H67B_2 109.0 . . ?
H67A_2 C67_2 H67B_2 107.8 . . ?
C68_2 C67_2 C42_2 112.8 . . ?
C68_2 C67_2 H67A_2 109.0 . . ?
C68_2 C67_2 H67B_2 109.0 . . ?
C69_2 C68_2 C67_2 121.6 . . ?
C69_2 C68_2 C73_2 117.4 . . ?
C73_2 C68_2 C67_2 120.6 . . ?
C68_2 C69_2 H69_2 119.8 . . ?
C68_2 C69_2 C70_2 120.4 . . ?
C70_2 C69_2 H69_2 119.8 . . ?
C69_2 C70_2 O4_2 119.0 . . ?
C69_2 C70_2 C71_2 122.0 . . ?
C71_2 C70_2 O4_2 117.9 . . ?
C70_2 C71_2 C76_2 122.3 . . ?
C72_2 C71_2 C70_2 116.8 . . ?
C72_2 C71_2 C76_2 120.8 . . ?
C71_2 C72_2 H72_2 120.1 . . ?
C71_2 C72_2 C73_2 119.7 . . ?
C73_2 C72_2 H72_2 120.1 . . ?
C68_2 C73_2 O3_2 117.7 . . ?
C72_2 C73_2 O3_2 118.6 . . ?
C72_2 C73_2 C68_2 121.9 . . ?
O3_2 C74_2 H74A_2 109.5 . . ?
O3_2 C74_2 H74B_2 109.5 . . ?
O3_2 C74_2 H74C_2 109.5 . . ?
H74A_2 C74_2 H74B_2 109.5 . . ?
H74A_2 C74_2 H74C_2 109.5 . . ?
H74B_2 C74_2 H74C_2 109.5 . . ?
O4_2 C75_2 H75A_2 109.5 . . ?
O4_2 C75_2 H75B_2 109.5 . . ?
O4_2 C75_2 H75C_2 109.5 . . ?
H75A_2 C75_2 H75B_2 109.5 . . ?
H75A_2 C75_2 H75C_2 109.5 . . ?
H75B_2 C75_2 H75C_2 109.5 . . ?
C71_2 C76_2 H76A_2 109.0 . . ?
C71_2 C76_2 H76B_2 109.0 . . ?
H76A_2 C76_2 H76B_2 107.8 . . ?
C77_2 C76_2 C71_2 113.1 . . ?
C77_2 C76_2 H76A_2 109.0 . . ?
C77_2 C76_2 H76B_2 109.0 . . ?
C78_2 C77_2 C76_2 120.9 . . ?
C82_2 C77_2 C76_2 120.6 . . ?
C82_2 C77_2 C78_2 117.9 . . ?
C77_2 C78_2 H78_2 120.5 . . ?
C79_2 C78_2 C77_2 118.9 . . ?
C79_2 C78_2 H78_2 120.5 . . ?
C78_2 C79_2 O6_2 123.3 . . ?
C78_2 C79_2 C80_2 123.2 . . ?
C80_2 C79_2 O6_2 112.9 . . ?
C79_2 C80_2 C81_2 117.6 . . ?
C79_2 C80_2 C85_2 121.3 . . ?
C81_2 C80_2 C85_2 121.1 . . ?
C80_2 C81_2 H81_2 120.5 . . ?
C82_2 C81_2 C80_2 119.0 . . ?
C82_2 C81_2 H81_2 120.5 . . ?
C77_2 C82_2 O5_2 113.7 . . ?
C77_2 C82_2 C81_2 122.8 . . ?
C81_2 C82_2 O5_2 122.9 . . ?
O6_2 C83_2 H83A_2 109.5 . . ?
O6_2 C83_2 H83B_2 109.5 . . ?
O6_2 C83_2 H83C_2 109.5 . . ?
H83A_2 C83_2 H83B_2 109.5 . . ?
H83A_2 C83_2 H83C_2 109.5 . . ?
H83B_2 C83_2 H83C_2 109.5 . . ?
O5_2 C84_2 H84A_2 109.5 . . ?
O5_2 C84_2 H84B_2 109.5 . . ?
O5_2 C84_2 H84C_2 109.5 . . ?
H84A_2 C84_2 H84B_2 109.5 . . ?
H84A_2 C84_2 H84C_2 109.5 . . ?
H84B_2 C84_2 H84C_2 109.5 . . ?
C2_2 C85_2 H85A_2 109.2 . . ?
C2_2 C85_2 H85B_2 109.2 . . ?
C80_2 C85_2 C2_2 112.1 . . ?
C80_2 C85_2 H85A_2 109.2 . . ?
C80_2 C85_2 H85B_2 109.2 . . ?
H85A_2 C85_2 H85B_2 107.9 . . ?
C2_3 C1_3 C18_3 123.4 . . ?
C6_3 C1_3 C2_3 121.0 . . ?
C6_3 C1_3 C18_3 115.6 . . ?
C1_3 C2_3 C3_3 117.0 . . ?
C1_3 C2_3 C85_3 124.6 . . ?
C3_3 C2_3 C85_3 118.3 . . ?
C2_3 C3_3 H3_3 119.2 . . ?
C4_3 C3_3 C2_3 121.6 . . ?
C4_3 C3_3 H3_3 119.2 . . ?
C3_3 C4_3 C5_3 120.0 . . ?
C3_3 C4_3 C7_3 116.3 . . ?
C5_3 C4_3 C7_3 123.7 . . ?
C4_3 C5_3 C29_3 119.4 . . ?
C6_3 C5_3 C4_3 118.0 . . ?
C6_3 C5_3 C29_3 122.6 . . ?
C1_3 C6_3 H6_3 119.2 . . ?
C5_3 C6_3 C1_3 121.6 . . ?
C5_3 C6_3 H6_3 119.2 . . ?
C8_3 C7_3 C4_3 120.2 . . ?
C8_3 C7_3 C12_3 120.9 . . ?
C12_3 C7_3 C4_3 118.7 . . ?
C7_3 C8_3 H8_3 120.1 . . ?
C7_3 C8_3 C9_3 119.7 . . ?
C9_3 C8_3 H8_3 120.1 . . ?
C8_3 C9_3 H9_3 120.4 . . ?
C10_3 C9_3 C8_3 119.1 . . ?
C10_3 C9_3 H9_3 120.4 . . ?
C9_3 C10_3 C11_3 120.7 . . ?
C9_3 C10_3 C15_3 116.8 . . ?
C11_3 C10_3 C15_3 122.4 . . ?
C10_3 C11_3 H11_3 121.0 . . ?
C12_3 C11_3 C10_3 117.9 . . ?
C12_3 C11_3 H11_3 121.0 . . ?
C7_3 C12_3 H12_3 120.2 . . ?
C11_3 C12_3 C7_3 119.6 . . ?
C11_3 C12_3 H12_3 120.2 . . ?
C14_3 C13_3 H13_3 120.0 . . ?
C14_3 C13_3 N1_3 120.0 . . ?
N1_3 C13_3 H13_3 120.0 . . ?
C13_3 C14_3 H14_3 120.0 . . ?
C15_3 C14_3 C13_3 120.0 . . ?
C15_3 C14_3 H14_3 120.0 . . ?
C14_3 C15_3 C10_3 119.7 . . ?
C14_3 C15_3 C16_3 120.0 . . ?
C16_3 C15_3 C10_3 120.0 . . ?
C15_3 C16_3 H16_3 120.0 . . ?
C15_3 C16_3 C17_3 120.0 . . ?
C17_3 C16_3 H16_3 120.0 . . ?
C16_3 C17_3 H17_3 120.0 . . ?
N1_3 C17_3 C16_3 120.0 . . ?
N1_3 C17_3 H17_3 120.0 . . ?
C13_3 N1_3 Co8 118.9 . 1_655 ?
C17_3 N1_3 Co8 120.9 . 1_655 ?
C17_3 N1_3 C13_3 120.0 . . ?
C19_3 C18_3 C1_3 123.2 . . ?
C19_3 C18_3 C23_3 119.6 . . ?
C23_3 C18_3 C1_3 117.1 . . ?
C18_3 C19_3 H19_3 119.6 . . ?
C18_3 C19_3 C20_3 120.9 . . ?
C20_3 C19_3 H19_3 119.6 . . ?
C19_3 C20_3 H20_3 120.5 . . ?
C21_3 C20_3 C19_3 119.0 . . ?
C21_3 C20_3 H20_3 120.5 . . ?
C20_3 C21_3 C22_3 119.7 . . ?
C20_3 C21_3 C26_3 120.5 . . ?
C22_3 C21_3 C26_3 119.5 . . ?
C21_3 C22_3 H22_3 119.9 . . ?
C23_3 C22_3 C21_3 120.2 . . ?
C23_3 C22_3 H22_3 119.9 . . ?
C18_3 C23_3 H23_3 120.0 . . ?
C22_3 C23_3 C18_3 119.9 . . ?
C22_3 C23_3 H23_3 120.0 . . ?
C25_3 C24_3 H24_3 120.0 . . ?
C25_3 C24_3 N2_3 120.0 . . ?
N2_3 C24_3 H24_3 120.0 . . ?
C24_3 C25_3 H25_3 120.0 . . ?
C24_3 C25_3 C26_3 120.0 . . ?
C26_3 C25_3 H25_3 120.0 . . ?
C25_3 C26_3 C21_3 119.7 . . ?
C25_3 C26_3 C27_3 120.0 . . ?
C27_3 C26_3 C21_3 120.1 . . ?
C26_3 C27_3 H27_3 120.0 . . ?
C28_3 C27_3 C26_3 120.0 . . ?
C28_3 C27_3 H27_3 120.0 . . ?
C27_3 C28_3 H28_3 120.0 . . ?
N2_3 C28_3 C27_3 120.0 . . ?
N2_3 C28_3 H28_3 120.0 . . ?
C24_3 N2_3 Co8 122.0 . 1_654 ?
C28_3 N2_3 Co8 118.0 . 1_654 ?
C28_3 N2_3 C24_3 120.0 . . ?
C31_3 O1_3 C36_3 118.4 . . ?
C34_3 O2_3 C37_3 118.5 . . ?
C73_3 O3_3 C74_3 116.5 . . ?
C70_3 O4_3 C75_3 120.4 . . ?
C82_3 O5_3 C84_3 114.2 . . ?
C79_3 O6_3 C83_3 113.1 . . ?
C5_3 C29_3 H29A_3 109.3 . . ?
C5_3 C29_3 H29B_3 109.3 . . ?
H29A_3 C29_3 H29B_3 107.9 . . ?
C30_3 C29_3 C5_3 111.7 . . ?
C30_3 C29_3 H29A_3 109.3 . . ?
C30_3 C29_3 H29B_3 109.3 . . ?
C31_3 C30_3 C29_3 120.1 . . ?
C31_3 C30_3 C35_3 118.9 . . ?
C35_3 C30_3 C29_3 119.9 . . ?
C30_3 C31_3 O1_3 114.9 . . ?
C30_3 C31_3 C32_3 122.2 . . ?
C32_3 C31_3 O1_3 121.8 . . ?
C31_3 C32_3 H32_3 121.0 . . ?
C31_3 C32_3 C33_3 118.0 . . ?
C33_3 C32_3 H32_3 121.0 . . ?
C32_3 C33_3 C38_3 121.0 . . ?
C34_3 C33_3 C32_3 120.0 . . ?
C34_3 C33_3 C38_3 118.8 . . ?
C33_3 C34_3 O2_3 118.5 . . ?
C33_3 C34_3 C35_3 120.6 . . ?
C35_3 C34_3 O2_3 119.4 . . ?
C30_3 C35_3 H35_3 120.4 . . ?
C34_3 C35_3 C30_3 119.3 . . ?
C34_3 C35_3 H35_3 120.4 . . ?
O1_3 C36_3 H36A_3 109.5 . . ?
O1_3 C36_3 H36B_3 109.5 . . ?
O1_3 C36_3 H36C_3 109.5 . . ?
H36A_3 C36_3 H36B_3 109.5 . . ?
H36A_3 C36_3 H36C_3 109.5 . . ?
H36B_3 C36_3 H36C_3 109.5 . . ?
O2_3 C37_3 H37A_3 109.5 . . ?
O2_3 C37_3 H37B_3 109.5 . . ?
O2_3 C37_3 H37C_3 109.5 . . ?
H37A_3 C37_3 H37B_3 109.5 . . ?
H37A_3 C37_3 H37C_3 109.5 . . ?
H37B_3 C37_3 H37C_3 109.5 . . ?
C33_3 C38_3 H38A_3 109.4 . . ?
C33_3 C38_3 H38B_3 109.4 . . ?
H38A_3 C38_3 H38B_3 108.0 . . ?
C39_3 C38_3 C33_3 111.3 . . ?
C39_3 C38_3 H38A_3 109.4 . . ?
C39_3 C38_3 H38B_3 109.4 . . ?
C40_3 C39_3 C38_3 115.9 . . ?
C40_3 C39_3 C44_3 118.4 . . ?
C44_3 C39_3 C38_3 125.4 . . ?
C39_3 C40_3 H40_3 119.0 . . ?
C41_3 C40_3 C39_3 121.9 . . ?
C41_3 C40_3 H40_3 119.0 . . ?
C40_3 C41_3 C45_3 120.1 . . ?
C42_3 C41_3 C40_3 119.4 . . ?
C42_3 C41_3 C45_3 120.0 . . ?
C41_3 C42_3 C67_3 124.9 . . ?
C43_3 C42_3 C41_3 118.2 . . ?
C43_3 C42_3 C67_3 116.8 . . ?
C42_3 C43_3 H43_3 118.6 . . ?
C42_3 C43_3 C44_3 122.7 . . ?
C44_3 C43_3 H43_3 118.6 . . ?
C39_3 C44_3 C56_3 121.0 . . ?
C43_3 C44_3 C39_3 118.0 . . ?
C43_3 C44_3 C56_3 121.0 . . ?
C46_3 C45_3 C41_3 121.9 . . ?
C50_3 C45_3 C41_3 119.0 . . ?
C50_3 C45_3 C46_3 118.6 . . ?
C45_3 C46_3 H46_3 120.0 . . ?
C45_3 C46_3 C47_3 120.0 . . ?
C47_3 C46_3 H46_3 120.0 . . ?
C46_3 C47_3 H47_3 119.0 . . ?
C48_3 C47_3 C46_3 122.1 . . ?
C48_3 C47_3 H47_3 119.0 . . ?
C47_3 C48_3 C49_3 117.3 . . ?
C47_3 C48_3 C53_3 123.6 . . ?
C49_3 C48_3 C53_3 119.1 . . ?
C48_3 C49_3 H49_3 119.6 . . ?
C48_3 C49_3 C50_3 120.8 . . ?
C50_3 C49_3 H49_3 119.6 . . ?
C45_3 C50_3 C49_3 121.3 . . ?
C45_3 C50_3 H50_3 119.4 . . ?
C49_3 C50_3 H50_3 119.4 . . ?
C52_3 C51_3 H51_3 120.1 . . ?
N3_3 C51_3 H51_3 120.1 . . ?
N3_3 C51_3 C52_3 119.8 . . ?
C51_3 C52_3 H52_3 118.8 . . ?
C51_3 C52_3 C53_3 122.4 . . ?
C53_3 C52_3 H52_3 118.8 . . ?
C52_3 C53_3 C48_3 119.7 . . ?
C52_3 C53_3 C54_3 116.9 . . ?
C54_3 C53_3 C48_3 123.4 . . ?
C53_3 C54_3 H54_3 119.7 . . ?
C55_3 C54_3 C53_3 120.6 . . ?
C55_3 C54_3 H54_3 119.7 . . ?
C54_3 C55_3 H55_3 119.1 . . ?
C54_3 C55_3 N3_3 121.8 . . ?
N3_3 C55_3 H55_3 119.1 . . ?
C51_3 N3_3 Co5 121.4 . 1_556 ?
C51_3 N3_3 C55_3 118.5 . . ?
C55_3 N3_3 Co5 119.5 . 1_556 ?
C57_3 C56_3 C44_3 120.0 . . ?
C61_3 C56_3 C44_3 121.0 . . ?
C61_3 C56_3 C57_3 118.7 . . ?
C56_3 C57_3 H57_3 119.9 . . ?
C58_3 C57_3 C56_3 120.1 . . ?
C58_3 C57_3 H57_3 119.9 . . ?
C57_3 C58_3 H58_3 120.2 . . ?
C57_3 C58_3 C59_3 119.6 . . ?
C59_3 C58_3 H58_3 120.2 . . ?
C58_3 C59_3 C60_3 119.0 . . ?
C58_3 C59_3 C64_3 120.5 . . ?
C60_3 C59_3 C64_3 120.5 . . ?
C59_3 C60_3 H60_3 120.0 . . ?
C61_3 C60_3 C59_3 119.9 . . ?
C61_3 C60_3 H60_3 120.0 . . ?
C56_3 C61_3 H61_3 119.5 . . ?
C60_3 C61_3 C56_3 120.9 . . ?
C60_3 C61_3 H61_3 119.5 . . ?
C63_3 C62_3 H62_3 119.4 . . ?
C63_3 C62_3 N4_3 121.1 . . ?
N4_3 C62_3 H62_3 119.4 . . ?
C62_3 C63_3 H63_3 118.9 . . ?
C62_3 C63_3 C64_3 122.2 . . ?
C64_3 C63_3 H63_3 118.9 . . ?
C63_3 C64_3 C59_3 121.2 . . ?
C65_3 C64_3 C59_3 122.0 . . ?
C65_3 C64_3 C63_3 116.7 . . ?
C64_3 C65_3 H65_3 120.0 . . ?
C64_3 C65_3 C66_3 120.1 . . ?
C66_3 C65_3 H65_3 120.0 . . ?
C65_3 C66_3 H66_3 118.7 . . ?
N4_3 C66_3 C65_3 122.5 . . ?
N4_3 C66_3 H66_3 118.7 . . ?
C62_3 N4_3 Co5 118.6 . . ?
C66_3 N4_3 Co5 124.3 . . ?
C66_3 N4_3 C62_3 116.9 . . ?
C42_3 C67_3 H67A_3 108.8 . . ?
C42_3 C67_3 H67B_3 108.8 . . ?
H67A_3 C67_3 H67B_3 107.7 . . ?
C68_3 C67_3 C42_3 113.9 . . ?
C68_3 C67_3 H67A_3 108.8 . . ?
C68_3 C67_3 H67B_3 108.8 . . ?
C69_3 C68_3 C67_3 122.4 . . ?
C69_3 C68_3 C73_3 118.1 . . ?
C73_3 C68_3 C67_3 119.5 . . ?
C68_3 C69_3 H69_3 119.4 . . ?
C68_3 C69_3 C70_3 121.1 . . ?
C70_3 C69_3 H69_3 119.4 . . ?
C69_3 C70_3 O4_3 120.3 . . ?
C69_3 C70_3 C71_3 121.1 . . ?
C71_3 C70_3 O4_3 118.4 . . ?
C70_3 C71_3 C76_3 123.7 . . ?
C72_3 C71_3 C70_3 117.8 . . ?
C72_3 C71_3 C76_3 117.9 . . ?
C71_3 C72_3 H72_3 119.9 . . ?
C73_3 C72_3 C71_3 120.3 . . ?
C73_3 C72_3 H72_3 119.9 . . ?
C68_3 C73_3 O3_3 118.7 . . ?
C72_3 C73_3 O3_3 119.5 . . ?
C72_3 C73_3 C68_3 121.5 . . ?
O3_3 C74_3 H74A_3 109.5 . . ?
O3_3 C74_3 H74B_3 109.5 . . ?
O3_3 C74_3 H74C_3 109.5 . . ?
H74A_3 C74_3 H74B_3 109.5 . . ?
H74A_3 C74_3 H74C_3 109.5 . . ?
H74B_3 C74_3 H74C_3 109.5 . . ?
O4_3 C75_3 H75A_3 109.5 . . ?
O4_3 C75_3 H75B_3 109.5 . . ?
O4_3 C75_3 H75C_3 109.5 . . ?
H75A_3 C75_3 H75B_3 109.5 . . ?
H75A_3 C75_3 H75C_3 109.5 . . ?
H75B_3 C75_3 H75C_3 109.5 . . ?
C71_3 C76_3 H76A_3 109.1 . . ?
C71_3 C76_3 H76B_3 109.1 . . ?
H76A_3 C76_3 H76B_3 107.9 . . ?
C77_3 C76_3 C71_3 112.3 . . ?
C77_3 C76_3 H76A_3 109.1 . . ?
C77_3 C76_3 H76B_3 109.1 . . ?
C78_3 C77_3 C76_3 119.6 . . ?
C82_3 C77_3 C76_3 121.9 . . ?
C82_3 C77_3 C78_3 118.2 . . ?
C77_3 C78_3 H78_3 120.6 . . ?
C79_3 C78_3 C77_3 118.7 . . ?
C79_3 C78_3 H78_3 120.6 . . ?
C78_3 C79_3 O6_3 122.3 . . ?
C78_3 C79_3 C80_3 122.4 . . ?
C80_3 C79_3 O6_3 114.4 . . ?
C79_3 C80_3 C81_3 118.1 . . ?
C79_3 C80_3 C85_3 123.3 . . ?
C81_3 C80_3 C85_3 118.2 . . ?
C80_3 C81_3 H81_3 120.4 . . ?
C82_3 C81_3 C80_3 119.2 . . ?
C82_3 C81_3 H81_3 120.4 . . ?
C77_3 C82_3 O5_3 115.5 . . ?
C77_3 C82_3 C81_3 122.4 . . ?
C81_3 C82_3 O5_3 122.0 . . ?
O6_3 C83_3 H83A_3 109.5 . . ?
O6_3 C83_3 H83B_3 109.5 . . ?
O6_3 C83_3 H83C_3 109.5 . . ?
H83A_3 C83_3 H83B_3 109.5 . . ?
H83A_3 C83_3 H83C_3 109.5 . . ?
H83B_3 C83_3 H83C_3 109.5 . . ?
O5_3 C84_3 H84A_3 109.5 . . ?
O5_3 C84_3 H84B_3 109.5 . . ?
O5_3 C84_3 H84C_3 109.5 . . ?
H84A_3 C84_3 H84B_3 109.5 . . ?
H84A_3 C84_3 H84C_3 109.5 . . ?
H84B_3 C84_3 H84C_3 109.5 . . ?
C2_3 C85_3 H85A_3 108.7 . . ?
C2_3 C85_3 H85B_3 108.7 . . ?
C80_3 C85_3 C2_3 114.1 . . ?
C80_3 C85_3 H85A_3 108.7 . . ?
C80_3 C85_3 H85B_3 108.7 . . ?
H85A_3 C85_3 H85B_3 107.6 . . ?
C2_4 C1_4 C18_4 126.2 . . ?
C6_4 C1_4 C2_4 120.1 . . ?
C6_4 C1_4 C18_4 113.7 . . ?
C1_4 C2_4 C3_4 117.9 . . ?
C1_4 C2_4 C85_4 123.1 . . ?
C3_4 C2_4 C85_4 118.9 . . ?
C2_4 C3_4 H3_4 119.2 . . ?
C4_4 C3_4 C2_4 121.6 . . ?
C4_4 C3_4 H3_4 119.2 . . ?
C3_4 C4_4 C5_4 118.8 . . ?
C3_4 C4_4 C7_4 115.7 . . ?
C5_4 C4_4 C7_4 125.1 . . ?
C4_4 C5_4 C29_4 121.0 . . ?
C6_4 C5_4 C4_4 118.8 . . ?
C6_4 C5_4 C29_4 120.3 . . ?
C1_4 C6_4 H6_4 119.2 . . ?
C5_4 C6_4 C1_4 121.6 . . ?
C5_4 C6_4 H6_4 119.2 . . ?
C8_4 C7_4 C4_4 120.4 . . ?
C8_4 C7_4 C12_4 119.7 . . ?
C12_4 C7_4 C4_4 119.6 . . ?
C7_4 C8_4 H8_4 119.6 . . ?
C7_4 C8_4 C9_4 120.8 . . ?
C9_4 C8_4 H8_4 119.6 . . ?
C8_4 C9_4 H9_4 121.1 . . ?
C10_4 C9_4 C8_4 117.8 . . ?
C10_4 C9_4 H9_4 121.1 . . ?
C9_4 C10_4 C15_4 117.8 . . ?
C11_4 C10_4 C9_4 121.0 . . ?
C11_4 C10_4 C15_4 121.3 . . ?
C10_4 C11_4 H11_4 120.0 . . ?
C12_4 C11_4 C10_4 120.0 . . ?
C12_4 C11_4 H11_4 120.0 . . ?
C7_4 C12_4 H12_4 120.4 . . ?
C11_4 C12_4 C7_4 119.2 . . ?
C11_4 C12_4 H12_4 120.4 . . ?
C14_4 C13_4 H13_4 120.3 . . ?
N1_4 C13_4 H13_4 120.3 . . ?
N1_4 C13_4 C14_4 119.4 . . ?
C13_4 C14_4 H14_4 120.0 . . ?
C15_4 C14_4 C13_4 120.0 . . ?
C15_4 C14_4 H14_4 120.0 . . ?
C14_4 C15_4 C10_4 121.5 . . ?
C14_4 C15_4 C16_4 118.3 . . ?
C16_4 C15_4 C10_4 120.1 . . ?
C15_4 C16_4 H16_4 124.8 . . ?
C15_4 C16_4 C17_4 118.8 . . ?
C17_4 C16_4 H16_4 107.6 . . ?
C16_4 C17_4 H17_4 121.1 . . ?
N1_4 C17_4 C16_4 117.7 . . ?
N1_4 C17_4 H17_4 121.1 . . ?
C13_4 N1_4 Co7 122.0 . . ?
C13_4 N1_4 C17_4 117.1 . . ?
C17_4 N1_4 Co7 119.3 . . ?
C19_4 C18_4 C1_4 124.0 . . ?
C19_4 C18_4 C23_4 119.3 . . ?
C23_4 C18_4 C1_4 116.2 . . ?
C18_4 C19_4 H19_4 120.1 . . ?
C18_4 C19_4 C20_4 119.9 . . ?
C20_4 C19_4 H19_4 120.1 . . ?
C19_4 C20_4 H20_4 119.5 . . ?
C21_4 C20_4 C19_4 121.0 . . ?
C21_4 C20_4 H20_4 119.5 . . ?
C20_4 C21_4 C22_4 119.1 . . ?
C20_4 C21_4 C26_4 121.1 . . ?
C22_4 C21_4 C26_4 119.8 . . ?
C21_4 C22_4 H22_4 120.2 . . ?
C23_4 C22_4 C21_4 119.6 . . ?
C23_4 C22_4 H22_4 120.2 . . ?
C18_4 C23_4 C22_4 120.9 . . ?
C18_4 C23_4 H23_4 119.6 . . ?
C22_4 C23_4 H23_4 119.6 . . ?
C25_4 C24_4 H24_4 119.3 . . ?
C25_4 C24_4 N2_4 121.4 . . ?
N2_4 C24_4 H24_4 119.3 . . ?
C24_4 C25_4 H25_4 120.1 . . ?
C24_4 C25_4 C26_4 119.8 . . ?
C26_4 C25_4 H25_4 120.1 . . ?
C25_4 C26_4 C21_4 120.2 . . ?
C27_4 C26_4 C21_4 121.1 . . ?
C27_4 C26_4 C25_4 118.6 . . ?
C26_4 C27_4 H27_4 119.6 . . ?
C26_4 C27_4 C28_4 120.7 . . ?
C28_4 C27_4 H27_4 119.6 . . ?
C27_4 C28_4 H28_4 120.0 . . ?
N2_4 C28_4 C27_4 120.0 . . ?
N2_4 C28_4 H28_4 120.0 . . ?
C24_4 N2_4 Co7 121.1 . 1_554 ?
C28_4 N2_4 Co7 119.7 . 1_554 ?
C28_4 N2_4 C24_4 118.9 . . ?
C31_4 O1_4 C36_4 120.0 . . ?
C34_4 O2_4 C37_4 122.0 . . ?
C73_4 O3_4 C74_4 117.6 . . ?
C70_4 O4_4 C75_4 116.4 . . ?
C82_4 O5_4 C84_4 113.5 . . ?
C79_4 O6_4 C83_4 112.7 . . ?
C5_4 C29_4 H29A_4 109.3 . . ?
C5_4 C29_4 H29B_4 109.3 . . ?
H29A_4 C29_4 H29B_4 108.0 . . ?
C30_4 C29_4 C5_4 111.5 . . ?
C30_4 C29_4 H29A_4 109.3 . . ?
C30_4 C29_4 H29B_4 109.3 . . ?
C31_4 C30_4 C29_4 120.3 . . ?
C31_4 C30_4 C35_4 119.5 . . ?
C35_4 C30_4 C29_4 119.9 . . ?
C30_4 C31_4 O1_4 113.8 . . ?
C30_4 C31_4 C32_4 121.5 . . ?
C32_4 C31_4 O1_4 124.7 . . ?
C31_4 C32_4 H32_4 120.6 . . ?
C33_4 C32_4 C31_4 118.7 . . ?
C33_4 C32_4 H32_4 120.6 . . ?
C32_4 C33_4 C34_4 119.3 . . ?
C32_4 C33_4 C38_4 123.3 . . ?
C34_4 C33_4 C38_4 116.7 . . ?
C33_4 C34_4 O2_4 117.7 . . ?
C35_4 C34_4 O2_4 120.4 . . ?
C35_4 C34_4 C33_4 121.9 . . ?
C30_4 C35_4 H35_4 120.8 . . ?
C34_4 C35_4 C30_4 118.5 . . ?
C34_4 C35_4 H35_4 120.8 . . ?
O1_4 C36_4 H36A_4 109.5 . . ?
O1_4 C36_4 H36B_4 109.5 . . ?
O1_4 C36_4 H36C_4 109.5 . . ?
H36A_4 C36_4 H36B_4 109.5 . . ?
H36A_4 C36_4 H36C_4 109.5 . . ?
H36B_4 C36_4 H36C_4 109.5 . . ?
O2_4 C37_4 H37A_4 109.5 . . ?
O2_4 C37_4 H37B_4 109.5 . . ?
O2_4 C37_4 H37C_4 109.5 . . ?
H37A_4 C37_4 H37B_4 109.5 . . ?
H37A_4 C37_4 H37C_4 109.5 . . ?
H37B_4 C37_4 H37C_4 109.5 . . ?
C33_4 C38_4 H38A_4 109.6 . . ?
C33_4 C38_4 H38B_4 109.6 . . ?
H38A_4 C38_4 H38B_4 108.1 . . ?
C39_4 C38_4 C33_4 110.2 . . ?
C39_4 C38_4 H38A_4 109.6 . . ?
C39_4 C38_4 H38B_4 109.6 . . ?
C40_4 C39_4 C38_4 117.0 . . ?
C40_4 C39_4 C44_4 118.1 . . ?
C44_4 C39_4 C38_4 124.8 . . ?
C39_4 C40_4 H40_4 118.8 . . ?
C41_4 C40_4 C39_4 122.3 . . ?
C41_4 C40_4 H40_4 118.8 . . ?
C40_4 C41_4 C42_4 118.8 . . ?
C40_4 C41_4 C45_4 122.0 . . ?
C42_4 C41_4 C45_4 119.2 . . ?
C41_4 C42_4 C67_4 122.0 . . ?
C43_4 C42_4 C41_4 119.6 . . ?
C43_4 C42_4 C67_4 118.1 . . ?
C42_4 C43_4 H43_4 119.3 . . ?
C42_4 C43_4 C44_4 121.3 . . ?
C44_4 C43_4 H43_4 119.3 . . ?
C39_4 C44_4 C43_4 119.7 . . ?
C39_4 C44_4 C56_4 120.7 . . ?
C43_4 C44_4 C56_4 119.6 . . ?
C46_4 C45_4 C41_4 120.2 . . ?
C50_4 C45_4 C41_4 122.0 . . ?
C50_4 C45_4 C46_4 117.5 . . ?
C45_4 C46_4 H46_4 118.8 . . ?
C45_4 C46_4 C47_4 121.4 . . ?
C47_4 C46_4 H46_4 113.8 . . ?
C46_4 C47_4 H47_4 119.0 . . ?
C48_4 C47_4 C46_4 122.0 . . ?
C48_4 C47_4 H47_4 119.0 . . ?
C47_4 C48_4 C49_4 116.0 . . ?
C47_4 C48_4 C53_4 124.0 . . ?
C49_4 C48_4 C53_4 119.9 . . ?
C48_4 C49_4 H49_4 118.9 . . ?
C48_4 C49_4 C50_4 122.1 . . ?
C50_4 C49_4 H49_4 118.9 . . ?
C45_4 C50_4 C49_4 120.9 . . ?
C45_4 C50_4 H50_4 119.6 . . ?
C49_4 C50_4 H50_4 119.6 . . ?
C52_4 C51_4 H51_4 120.0 . . ?
C52_4 C51_4 N3_4 120.0 . . ?
N3_4 C51_4 H51_4 120.0 . . ?
C51_4 C52_4 H52_4 120.0 . . ?
C51_4 C52_4 C53_4 120.0 . . ?
C53_4 C52_4 H52_4 120.0 . . ?
C52_4 C53_4 C48_4 117.6 . . ?
C54_4 C53_4 C48_4 122.4 . . ?
C54_4 C53_4 C52_4 120.0 . . ?
C53_4 C54_4 H54_4 120.0 . . ?
C53_4 C54_4 C55_4 120.0 . . ?
C55_4 C54_4 H54_4 120.0 . . ?
C54_4 C55_4 H55_4 120.0 . . ?
C54_4 C55_4 N3_4 120.0 . . ?
N3_4 C55_4 H55_4 120.0 . . ?
C51_4 N3_4 Co6 119.2 . 1_556 ?
C55_4 N3_4 Co6 120.7 . 1_556 ?
C55_4 N3_4 C51_4 120.0 . . ?
C57_4 C56_4 C44_4 118.2 . . ?
C61_4 C56_4 C44_4 120.8 . . ?
C61_4 C56_4 C57_4 120.4 . . ?
C56_4 C57_4 H57_4 120.2 . . ?
C58_4 C57_4 C56_4 119.6 . . ?
C58_4 C57_4 H57_4 120.2 . . ?
C57_4 C58_4 C59_4 119.4 . . ?
C58_4 C59_4 C60_4 122.0 . . ?
C58_4 C59_4 C64_4 119.6 . . ?
C60_4 C59_4 C64_4 118.4 . . ?
C59_4 C60_4 H60_4 121.3 . . ?
C61_4 C60_4 C59_4 117.3 . . ?
C61_4 C60_4 H60_4 121.3 . . ?
C56_4 C61_4 C60_4 120.8 . . ?
C56_4 C61_4 H61_4 119.6 . . ?
C60_4 C61_4 H61_4 119.6 . . ?
C63_4 C62_4 H62_4 120.1 . . ?
N4_4 C62_4 H62_4 120.1 . . ?
N4_4 C62_4 C63_4 119.9 . . ?
C62_4 C63_4 H63_4 119.2 . . ?
C62_4 C63_4 C64_4 121.5 . . ?
C64_4 C63_4 H63_4 119.2 . . ?
C63_4 C64_4 C59_4 121.6 . . ?
C63_4 C64_4 C65_4 118.0 . . ?
C65_4 C64_4 C59_4 120.2 . . ?
C64_4 C65_4 H65_4 120.0 . . ?
C64_4 C65_4 C66_4 120.0 . . ?
C66_4 C65_4 H65_4 120.0 . . ?
C65_4 C66_4 H66_4 119.3 . . ?
N4_4 C66_4 C65_4 121.4 . . ?
N4_4 C66_4 H66_4 119.3 . . ?
C62_4 N4_4 Co6 121.0 . . ?
C66_4 N4_4 Co6 120.0 . . ?
C66_4 N4_4 C62_4 119.1 . . ?
C42_4 C67_4 H67A_4 108.9 . . ?
C42_4 C67_4 H67B_4 108.9 . . ?
H67A_4 C67_4 H67B_4 107.7 . . ?
C68_4 C67_4 C42_4 113.5 . . ?
C68_4 C67_4 H67A_4 108.9 . . ?
C68_4 C67_4 H67B_4 108.9 . . ?
C69_4 C68_4 C67_4 121.6 . . ?
C69_4 C68_4 C73_4 117.9 . . ?
C73_4 C68_4 C67_4 120.2 . . ?
C68_4 C69_4 H69_4 119.5 . . ?
C68_4 C69_4 C70_4 121.0 . . ?
C70_4 C69_4 H69_4 119.5 . . ?
C69_4 C70_4 O4_4 118.5 . . ?
C69_4 C70_4 C71_4 121.8 . . ?
C71_4 C70_4 O4_4 118.6 . . ?
C70_4 C71_4 C76_4 124.0 . . ?
C72_4 C71_4 C70_4 116.1 . . ?
C72_4 C71_4 C76_4 119.9 . . ?
C71_4 C72_4 H72_4 119.1 . . ?
C73_4 C72_4 C71_4 121.7 . . ?
C73_4 C72_4 H72_4 119.1 . . ?
C68_4 C73_4 O3_4 117.8 . . ?
C72_4 C73_4 O3_4 118.6 . . ?
C72_4 C73_4 C68_4 120.2 . . ?
O3_4 C74_4 H74A_4 109.5 . . ?
O3_4 C74_4 H74B_4 109.5 . . ?
O3_4 C74_4 H74C_4 109.5 . . ?
H74A_4 C74_4 H74B_4 109.5 . . ?
H74A_4 C74_4 H74C_4 109.5 . . ?
H74B_4 C74_4 H74C_4 109.5 . . ?
O4_4 C75_4 H75A_4 109.5 . . ?
O4_4 C75_4 H75B_4 109.5 . . ?
O4_4 C75_4 H75C_4 109.5 . . ?
H75A_4 C75_4 H75B_4 109.5 . . ?
H75A_4 C75_4 H75C_4 109.5 . . ?
H75B_4 C75_4 H75C_4 109.5 . . ?
C71_4 C76_4 H76A_4 108.8 . . ?
C71_4 C76_4 H76B_4 108.8 . . ?
H76A_4 C76_4 H76B_4 107.7 . . ?
C77_4 C76_4 C71_4 113.8 . . ?
C77_4 C76_4 H76A_4 108.8 . . ?
C77_4 C76_4 H76B_4 108.8 . . ?
C78_4 C77_4 C76_4 118.2 . . ?
C82_4 C77_4 C76_4 121.6 . . ?
C82_4 C77_4 C78_4 117.7 . . ?
C77_4 C78_4 H78_4 121.2 . . ?
C79_4 C78_4 C77_4 117.6 . . ?
C79_4 C78_4 H78_4 121.2 . . ?
C78_4 C79_4 O6_4 124.2 . . ?
C78_4 C79_4 C80_4 123.3 . . ?
C80_4 C79_4 O6_4 112.0 . . ?
C79_4 C80_4 C81_4 117.3 . . ?
C79_4 C80_4 C85_4 121.9 . . ?
C81_4 C80_4 C85_4 120.8 . . ?
C80_4 C81_4 H81_4 120.5 . . ?
C82_4 C81_4 C80_4 119.0 . . ?
C82_4 C81_4 H81_4 120.5 . . ?
C77_4 C82_4 O5_4 115.6 . . ?
C81_4 C82_4 O5_4 120.8 . . ?
C81_4 C82_4 C77_4 123.1 . . ?
O6_4 C83_4 H83A_4 109.5 . . ?
O6_4 C83_4 H83B_4 109.5 . . ?
O6_4 C83_4 H83C_4 109.5 . . ?
H83A_4 C83_4 H83B_4 109.5 . . ?
H83A_4 C83_4 H83C_4 109.5 . . ?
H83B_4 C83_4 H83C_4 109.5 . . ?
O5_4 C84_4 H84A_4 109.5 . . ?
O5_4 C84_4 H84B_4 109.5 . . ?
O5_4 C84_4 H84C_4 109.5 . . ?
H84A_4 C84_4 H84B_4 109.5 . . ?
H84A_4 C84_4 H84C_4 109.5 . . ?
H84B_4 C84_4 H84C_4 109.5 . . ?
C2_4 C85_4 H85A_4 108.1 . . ?
C2_4 C85_4 H85B_4 108.1 . . ?
C80_4 C85_4 C2_4 116.6 . . ?
C80_4 C85_4 H85A_4 108.1 . . ?
C80_4 C85_4 H85B_4 108.1 . . ?
H85A_4 C85_4 H85B_4 107.3 . . ?
Co6 O1_5 Co5 125.8 . . ?
C1_5 O1_5 Co5 93.9 . . ?
C1_5 O1_5 Co6 139.4 . . ?
C1_5 O2_5 Co5 91.7 . . ?
O1_5 C1_5 O2_5 115.9 . . ?
O1_5 C1_5 C2_5 121.3 . . ?
O2_5 C1_5 C2_5 122.7 . . ?
C1_5 C2_5 H2A_5 109.5 . . ?
C1_5 C2_5 H2B_5 109.5 . . ?
C1_5 C2_5 H2C_5 109.5 . . ?
H2A_5 C2_5 H2B_5 109.5 . . ?
H2A_5 C2_5 H2C_5 109.5 . . ?
H2B_5 C2_5 H2C_5 109.5 . . ?
C1_6 O1_6 Co6 130.5 . . ?
C1_6 O2_6 Co5 149.5 . . ?
O1_6 C1_6 O2_6 122.2 . . ?
O1_6 C1_6 C2_6 116.4 . . ?
O2_6 C1_6 C2_6 121.4 . . ?
C1_6 C2_6 H2A_6 109.5 . . ?
C1_6 C2_6 H2B_6 109.5 . . ?
C1_6 C2_6 H2C_6 109.5 . . ?
H2A_6 C2_6 H2B_6 109.5 . . ?
H2A_6 C2_6 H2C_6 109.5 . . ?
H2B_6 C2_6 H2C_6 109.5 . . ?
C1_7 O1_7 Co6 92.3 . . ?
C1_7 O2_7 Co6 91.8 . . ?
O1_7 C1_7 C2_7 126.6 . . ?
O2_7 C1_7 O1_7 115.3 . . ?
O2_7 C1_7 C2_7 118.1 . . ?
C1_7 C2_7 H2A_7 109.5 . . ?
C1_7 C2_7 H2B_7 109.5 . . ?
C1_7 C2_7 H2C_7 109.5 . . ?
H2A_7 C2_7 H2B_7 109.5 . . ?
H2A_7 C2_7 H2C_7 109.5 . . ?
H2B_7 C2_7 H2C_7 109.5 . . ?
C1_8 O1_8 Co1 154.1 . . ?
C1_8 O2_8 Co4 106.4 . . ?
O1_8 C1_8 C2_8 119.7 . . ?
O2_8 C1_8 O1_8 114.4 . . ?
O2_8 C1_8 C2_8 125.9 . . ?
C1_8 C2_8 H2A_8 109.5 . . ?
C1_8 C2_8 H2B_8 109.5 . . ?
C1_8 C2_8 H2C_8 109.5 . . ?
H2A_8 C2_8 H2B_8 109.5 . . ?
H2A_8 C2_8 H2C_8 109.5 . . ?
H2B_8 C2_8 H2C_8 109.5 . . ?
C1_9 O1_9 Co1 85.1 . . ?
C1_9 O2_9 Co1 95.3 . . ?
O1_9 C1_9 C2_9 118.7 . . ?
O2_9 C1_9 O1_9 119.2 . . ?
O2_9 C1_9 C2_9 121.7 . . ?
C1_9 C2_9 H2A_9 109.5 . . ?
C1_9 C2_9 H2B_9 109.5 . . ?
C1_9 C2_9 H2C_9 109.5 . . ?
H2A_9 C2_9 H2B_9 109.5 . . ?
H2A_9 C2_9 H2C_9 109.5 . . ?
H2B_9 C2_9 H2C_9 109.5 . . ?
C1_10 O2_10 Co5 115.4 . . ?
O1_10 C1_10 O2_10 119.6 . . ?
O1_10 C1_10 C2_10 120.9 . . ?
O2_10 C1_10 C2_10 119.4 . . ?
C1_10 C2_10 H2A_10 109.5 . . ?
C1_10 C2_10 H2B_10 109.5 . . ?
C1_10 C2_10 H2C_10 109.5 . . ?
H2A_10 C2_10 H2B_10 109.5 . . ?
H2A_10 C2_10 H2C_10 109.5 . . ?
H2B_10 C2_10 H2C_10 109.5 . . ?
C1_11 O1_11 Co4 135.6 . . ?
C1_11 O2_11 Co1 128.2 . . ?
O1_11 C1_11 H1_11 109.7 . . ?
O2_11 C1_11 O1_11 140.6 . . ?
O2_11 C1_11 H1_11 109.7 . . ?
C1_12 O2_12 Co4 107.1 . . ?
O1_12 C1_12 C2_12 123.2 . . ?
O2_12 C1_12 O1_12 115.1 . . ?
O2_12 C1_12 C2_12 121.7 . . ?
C1_12 C2_12 H2A_12 109.5 . . ?
C1_12 C2_12 H2B_12 109.5 . . ?
C1_12 C2_12 H2C_12 109.5 . . ?
H2A_12 C2_12 H2B_12 109.5 . . ?
H2A_12 C2_12 H2C_12 109.5 . . ?
H2B_12 C2_12 H2C_12 109.5 . . ?
Co8 O1_13 Co7 127.6 . . ?
C1_13 O1_13 Co7 84.2 . . ?
C1_13 O1_13 Co8 148.1 . . ?
C1_13 O2_13 Co7 95.2 . . ?
O1_13 C1_13 Co7 65.4 . . ?
O1_13 C1_13 O2_13 119.6 . . ?
O1_13 C1_13 C2_13 115.4 . . ?
O2_13 C1_13 Co7 54.2 . . ?
O2_13 C1_13 C2_13 125.0 . . ?
C2_13 C1_13 Co7 177.8 . . ?
C1_13 C2_13 H2A_13 109.5 . . ?
C1_13 C2_13 H2B_13 109.5 . . ?
C1_13 C2_13 H2C_13 109.5 . . ?
H2A_13 C2_13 H2B_13 109.5 . . ?
H2A_13 C2_13 H2C_13 109.5 . . ?
H2B_13 C2_13 H2C_13 109.5 . . ?
C1_14 O1_14 Co8 83.6 . . ?
C1_14 O2_14 Co8 89.6 . . ?
O1_14 C1_14 Co8 64.3 . . ?
O1_14 C1_14 C2_14 120.5 . . ?
O2_14 C1_14 Co8 59.6 . . ?
O2_14 C1_14 O1_14 123.8 . . ?
O2_14 C1_14 C2_14 115.5 . . ?
C2_14 C1_14 Co8 174.3 . . ?
C1_14 C2_14 H2A_14 109.5 . . ?
C1_14 C2_14 H2B_14 109.5 . . ?
C1_14 C2_14 H2C_14 109.5 . . ?
H2A_14 C2_14 H2B_14 109.5 . . ?
H2A_14 C2_14 H2C_14 109.5 . . ?
H2B_14 C2_14 H2C_14 109.5 . . ?
C1_15 O1_15 Co7 170.8 . . ?
O1_15 C1_15 O2_15 113.2 . . ?
O1_15 C1_15 C2_15 117.2 . . ?
O2_15 C1_15 C2_15 129.6 . . ?
C1_15 C2_15 H2A_15 109.5 . . ?
C1_15 C2_15 H2B_15 109.5 . . ?
C1_15 C2_15 H2C_15 109.5 . . ?
H2A_15 C2_15 H2B_15 109.5 . . ?
H2A_15 C2_15 H2C_15 109.5 . . ?
H2B_15 C2_15 H2C_15 109.5 . . ?
C1_18 O1_18 Co8 134.9 . . ?
C1_18 O2_18 Co7 141.0 . . ?
O1_18 C1_18 O2_18 127.6 . . ?
O1_18 C1_18 C2_18 116.3 . . ?
O2_18 C1_18 C2_18 116.1 . . ?
C1_18 C2_18 H2A_18 109.5 . . ?
C1_18 C2_18 H2B_18 109.5 . . ?
C1_18 C2_18 H2C_18 109.5 . . ?
H2A_18 C2_18 H2B_18 109.5 . . ?
H2A_18 C2_18 H2C_18 109.5 . . ?
H2B_18 C2_18 H2C_18 109.5 . . ?
C1_19 O1_19 Co2 99.2 . . ?
C1_19 O2_19 Co2 81.4 . . ?
O1_19 C1_19 Co2 47.2 . . ?
O1_19 C1_19 C2_19 131.2 . . ?
O2_19 C1_19 Co2 65.6 . . ?
O2_19 C1_19 O1_19 111.5 . . ?
O2_19 C1_19 C2_19 117.3 . . ?
C2_19 C1_19 Co2 167.4 . . ?
C1_19 C2_19 H2A_19 109.5 . . ?
C1_19 C2_19 H2B_19 109.5 . . ?
C1_19 C2_19 H2C_19 109.5 . . ?
H2A_19 C2_19 H2B_19 109.5 . . ?
H2A_19 C2_19 H2C_19 109.5 . . ?
H2B_19 C2_19 H2C_19 109.5 . . ?
C1_20 O1_20 Co3 86.0 . . ?
C1_20 O2_20 Co3 99.4 . . ?
O1_20 C1_20 C2_20 121.8 . . ?
O2_20 C1_20 O1_20 115.3 . . ?
O2_20 C1_20 C2_20 122.9 . . ?
C1_20 C2_20 H2A_20 109.5 . . ?
C1_20 C2_20 H2B_20 109.5 . . ?
C1_20 C2_20 H2C_20 109.5 . . ?
H2A_20 C2_20 H2B_20 109.5 . . ?
H2A_20 C2_20 H2C_20 109.5 . . ?
H2B_20 C2_20 H2C_20 109.5 . . ?
O1_21 C1_21 O2_21 118.2 . . ?
O1_21 C1_21 C2_21 118.7 . . ?
O2_21 C1_21 C2_21 123.1 . . ?
C1_21 C2_21 H2A_21 109.5 . . ?
C1_21 C2_21 H2B_21 109.5 . . ?
C1_21 C2_21 H2C_21 109.5 . . ?
H2A_21 C2_21 H2B_21 109.5 . . ?
H2A_21 C2_21 H2C_21 109.5 . . ?
H2B_21 C2_21 H2C_21 109.5 . . ?
O1_22 C1_22 O2_22 126.3 . . ?
O1_22 C1_22 H1_22 116.9 . . ?
O2_22 C1_22 H1_22 116.9 . . ?

loop_
_geom_bond_atom_site_label_1
_geom_bond_atom_site_label_2
_geom_bond_distance
_geom_bond_site_symmetry_2
_geom_bond_publ_flag
Co1 N1_2 2.1527 . ?
Co1 N2_2 2.0757 1_554 ?
Co1 O1_8 2.0205 . ?
Co1 O1_9 2.3121 . ?
Co1 O2_9 2.0969 . ?
Co1 O2_11 1.9143 . ?
Co2 O3 2.7535 . ?
Co2 N1_1 2.1101 1_554 ?
Co2 N2_1 2.0882 . ?
Co2 O1_19 1.6924 . ?
Co2 O2_19 2.0956 . ?
Co2 C1_19 2.2753 . ?
Co3 O1 2.2157 . ?
Co3 O2 1.8696 . ?
Co3 N3_2 2.1226 1_556 ?
Co3 N4_2 2.1466 . ?
Co3 O1_20 2.3312 . ?
Co3 O2_20 2.0532 . ?
O1 H1A 0.9900 . ?
O1 H1B 0.9900 . ?
O2 H2A 0.9500 . ?
O2 H2B 0.9500 . ?
O3 H3A 0.9499 . ?
O3 H3B 0.9499 . ?
Co4 N3_1 2.1989 1_554 ?
Co4 N4_1 2.1721 . ?
Co4 O2_8 2.0138 . ?
Co4 O1_11 1.9934 . ?
Co4 O2_12 1.9462 . ?
Co5 N3_3 2.1617 1_554 ?
Co5 N4_3 2.1391 . ?
Co5 O1_5 2.2002 . ?
Co5 O2_5 2.2427 . ?
Co5 O2_6 2.0530 . ?
Co5 O2_10 1.8939 . ?
Co6 N3_4 2.1208 1_554 ?
Co6 N4_4 2.1225 . ?
Co6 O1_5 2.0725 . ?
Co6 O1_6 2.0651 . ?
Co6 O1_7 2.1302 . ?
Co6 O2_7 2.1581 . ?
Co7 N1_4 2.1354 . ?
Co7 N2_4 2.1460 1_556 ?
Co7 O1_13 2.2943 . ?
Co7 O2_13 2.0435 . ?
Co7 C1_13 2.5103 . ?
Co7 O1_15 2.0281 . ?
Co7 O2_18 2.0951 . ?
Co8 N1_3 2.1447 1_455 ?
Co8 N2_3 2.1022 1_456 ?
Co8 O1_13 2.0416 . ?
Co8 O1_14 2.2222 . ?
Co8 O2_14 2.1137 . ?
Co8 C1_14 2.4512 . ?
Co8 O1_18 2.0915 . ?
C1_1 C2_1 1.3900 . ?
C1_1 C6_1 1.3900 . ?
C1_1 C18_1 1.5282 . ?
C2_1 C3_1 1.3900 . ?
C2_1 C85_1 1.5164 . ?
C3_1 H3_1 0.9500 . ?
C3_1 C4_1 1.3900 . ?
C4_1 C5_1 1.3900 . ?
C4_1 C7_1 1.5311 . ?
C5_1 C6_1 1.3900 . ?
C5_1 C29_1 1.5192 . ?
C6_1 H6_1 0.9500 . ?
C7_1 C8_1 1.3900 . ?
C7_1 C12_1 1.3900 . ?
C8_1 H8_1 0.9500 . ?
C8_1 C9_1 1.3900 . ?
C9_1 H9_1 0.9500 . ?
C9_1 C10_1 1.3900 . ?
C10_1 C11_1 1.3900 . ?
C10_1 C15_1 1.5298 . ?
C11_1 H11_1 0.9500 . ?
C11_1 C12_1 1.3900 . ?
C12_1 H12_1 0.9500 . ?
C13_1 H13_1 0.9500 . ?
C13_1 C14_1 1.3900 . ?
C13_1 N1_1 1.3900 . ?
C14_1 H14_1 0.9500 . ?
C14_1 C15_1 1.3900 . ?
C15_1 C16_1 1.3900 . ?
C16_1 H16_1 0.9500 . ?
C16_1 C17_1 1.3900 . ?
C17_1 H17_1 0.9500 . ?
C17_1 N1_1 1.3900 . ?
C18_1 C19_1 1.3900 . ?
C18_1 C23_1 1.3900 . ?
C19_1 H19_1 0.9500 . ?
C19_1 C20_1 1.3900 . ?
C20_1 H20_1 0.9500 . ?
C20_1 C21_1 1.3900 . ?
C21_1 C22_1 1.3900 . ?
C21_1 C26_1 1.5292 . ?
C22_1 H22_1 0.9500 . ?
C22_1 C23_1 1.3900 . ?
C23_1 H23_1 0.9500 . ?
C24_1 H24_1 0.9500 . ?
C24_1 C25_1 1.3900 . ?
C24_1 N2_1 1.3900 . ?
C25_1 H25_1 0.9500 . ?
C25_1 C26_1 1.3900 . ?
C26_1 C27_1 1.3900 . ?
C27_1 H27_1 0.9500 . ?
C27_1 C28_1 1.3900 . ?
C28_1 H28_1 0.9500 . ?
C28_1 N2_1 1.3900 . ?
O1_1 C31_1 1.4048 . ?
O1_1 C36_1 1.4287 . ?
O2_1 C34_1 1.4142 . ?
O2_1 C37_1 1.4286 . ?
O3_1 C73_1 1.4036 . ?
O3_1 C74_1 1.4418 . ?
O4_1 C70_1 1.4031 . ?
O4_1 C75_1 1.4436 . ?
O5_1 C82_1 1.4093 . ?
O5_1 C84_1 1.4153 . ?
O6_1 C79_1 1.4141 . ?
O6_1 C83_1 1.4394 . ?
C29_1 H29A_1 0.9900 . ?
C29_1 H29B_1 0.9900 . ?
C29_1 C30_1 1.5294 . ?
C30_1 C31_1 1.3900 . ?
C30_1 C35_1 1.3900 . ?
C31_1 C32_1 1.3900 . ?
C32_1 H32_1 0.9500 . ?
C32_1 C33_1 1.3900 . ?
C33_1 C34_1 1.3900 . ?
C33_1 C38_1 1.5597 . ?
C34_1 C35_1 1.3900 . ?
C35_1 H35_1 0.9500 . ?
C36_1 H36A_1 0.9800 . ?
C36_1 H36B_1 0.9800 . ?
C36_1 H36C_1 0.9800 . ?
C37_1 H37A_1 0.9800 . ?
C37_1 H37B_1 0.9800 . ?
C37_1 H37C_1 0.9800 . ?
C38_1 H38A_1 0.9900 . ?
C38_1 H38B_1 0.9900 . ?
C38_1 C39_1 1.5130 . ?
C39_1 C40_1 1.3900 . ?
C39_1 C44_1 1.3900 . ?
C40_1 H40_1 0.9500 . ?
C40_1 C41_1 1.3900 . ?
C41_1 C42_1 1.3900 . ?
C41_1 C45_1 1.5271 . ?
C42_1 C43_1 1.3900 . ?
C42_1 C67_1 1.5302 . ?
C43_1 H43_1 0.9500 . ?
C43_1 C44_1 1.3900 . ?
C44_1 C56_1 1.5205 . ?
C45_1 C46_1 1.3900 . ?
C45_1 C50_1 1.3900 . ?
C46_1 H46_1 0.9500 . ?
C46_1 C47_1 1.3900 . ?
C47_1 H47_1 0.9500 . ?
C47_1 C48_1 1.3900 . ?
C48_1 C49_1 1.3900 . ?
C48_1 C53_1 1.4986 . ?
C49_1 H49_1 0.9500 . ?
C49_1 C50_1 1.3900 . ?
C50_1 H50_1 0.9500 . ?
C51_1 H51_1 0.9500 . ?
C51_1 C52_1 1.3900 . ?
C51_1 N3_1 1.3900 . ?
C52_1 H52_1 0.9500 . ?
C52_1 C53_1 1.3900 . ?
C53_1 C54_1 1.3900 . ?
C54_1 H54_1 0.9500 . ?
C54_1 C55_1 1.3900 . ?
C55_1 H55_1 0.9500 . ?
C55_1 N3_1 1.3900 . ?
C56_1 C57_1 1.3900 . ?
C56_1 C61_1 1.3900 . ?
C57_1 H57_1 0.9500 . ?
C57_1 C58_1 1.3900 . ?
C58_1 H58_1 0.9500 . ?
C58_1 C59_1 1.3900 . ?
C59_1 C60_1 1.3900 . ?
C59_1 C64_1 1.5189 . ?
C60_1 H60_1 0.9500 . ?
C60_1 C61_1 1.3900 . ?
C61_1 H61_1 0.9500 . ?
C62_1 H62_1 0.9500 . ?
C62_1 C63_1 1.3900 . ?
C62_1 N4_1 1.3900 . ?
C63_1 H63_1 0.9500 . ?
C63_1 C64_1 1.3900 . ?
C64_1 C65_1 1.3900 . ?
C65_1 H65_1 0.9500 . ?
C65_1 C66_1 1.3900 . ?
C66_1 H66_1 0.9500 . ?
C66_1 N4_1 1.3900 . ?
C67_1 H67A_1 0.9900 . ?
C67_1 H67B_1 0.9900 . ?
C67_1 C68_1 1.5034 . ?
C68_1 C69_1 1.3900 . ?
C68_1 C73_1 1.3900 . ?
C69_1 H69_1 0.9500 . ?
C69_1 C70_1 1.3900 . ?
C70_1 C71_1 1.3900 . ?
C71_1 C72_1 1.3900 . ?
C71_1 C76_1 1.5060 . ?
C72_1 H72_1 0.9500 . ?
C72_1 C73_1 1.3900 . ?
C74_1 H74A_1 0.9800 . ?
C74_1 H74B_1 0.9800 . ?
C74_1 H74C_1 0.9800 . ?
C75_1 H75A_1 0.9800 . ?
C75_1 H75B_1 0.9800 . ?
C75_1 H75C_1 0.9800 . ?
C76_1 H76A_1 0.9900 . ?
C76_1 H76B_1 0.9900 . ?
C76_1 C77_1 1.4692 . ?
C77_1 C78_1 1.3900 . ?
C77_1 C82_1 1.3900 . ?
C78_1 H78_1 0.9500 . ?
C78_1 C79_1 1.3900 . ?
C79_1 C80_1 1.3900 . ?
C80_1 C81_1 1.3900 . ?
C80_1 C85_1 1.5069 . ?
C81_1 H81_1 0.9500 . ?
C81_1 C82_1 1.3900 . ?
C83_1 H83A_1 0.9800 . ?
C83_1 H83B_1 0.9800 . ?
C83_1 H83C_1 0.9800 . ?
C84_1 H84A_1 0.9800 . ?
C84_1 H84B_1 0.9800 . ?
C84_1 H84C_1 0.9800 . ?
C85_1 H85A_1 0.9900 . ?
C85_1 H85B_1 0.9900 . ?
C1_2 C2_2 1.3841 . ?
C1_2 C6_2 1.3682 . ?
C1_2 C18_2 1.5234 . ?
C2_2 C3_2 1.4000 . ?
C2_2 C85_2 1.5091 . ?
C3_2 H3_2 0.9500 . ?
C3_2 C4_2 1.3824 . ?
C4_2 C5_2 1.4035 . ?
C4_2 C7_2 1.5316 . ?
C5_2 C6_2 1.3790 . ?
C5_2 C29_2 1.5241 . ?
C6_2 H6_2 0.9500 . ?
C7_2 C8_2 1.3822 . ?
C7_2 C12_2 1.3961 . ?
C8_2 H8_2 0.9500 . ?
C8_2 C9_2 1.3983 . ?
C9_2 H9_2 0.9500 . ?
C9_2 C10_2 1.3973 . ?
C10_2 C11_2 1.3961 . ?
C10_2 C15_2 1.5308 . ?
C11_2 H11_2 0.9500 . ?
C11_2 C12_2 1.3822 . ?
C12_2 H12_2 0.9500 . ?
C13_2 H13_2 0.9500 . ?
C13_2 C14_2 1.3900 . ?
C13_2 N1_2 1.3900 . ?
C14_2 H14_2 0.9500 . ?
C14_2 C15_2 1.3900 . ?
C15_2 C16_2 1.3900 . ?
C16_2 H16_2 0.9500 . ?
C16_2 C17_2 1.3900 . ?
C17_2 H17_2 0.9500 . ?
C17_2 N1_2 1.3900 . ?
C18_2 C19_2 1.3750 . ?
C18_2 C23_2 1.3899 . ?
C19_2 H19_2 0.9500 . ?
C19_2 C20_2 1.3777 . ?
C20_2 H20_2 0.9500 . ?
C20_2 C21_2 1.3799 . ?
C21_2 C22_2 1.3937 . ?
C21_2 C26_2 1.5263 . ?
C22_2 H22_2 0.9500 . ?
C22_2 C23_2 1.3874 . ?
C23_2 H23_2 0.9500 . ?
C24_2 H24_2 0.9500 . ?
C24_2 C25_2 1.3796 . ?
C24_2 N2_2 1.3825 . ?
C25_2 H25_2 0.9500 . ?
C25_2 C26_2 1.3911 . ?
C26_2 C27_2 1.3801 . ?
C27_2 H27_2 0.9500 . ?
C27_2 C28_2 1.3862 . ?
C28_2 H28_2 0.9500 . ?
C28_2 N2_2 1.3891 . ?
O1_2 C31_2 1.4059 . ?
O1_2 C36_2 1.4249 . ?
O2_2 C34_2 1.4053 . ?
O2_2 C37_2 1.4242 . ?
O3_2 C73_2 1.4129 . ?
O3_2 C74_2 1.4324 . ?
O4_2 C70_2 1.4132 . ?
O4_2 C75_2 1.4383 . ?
O5_2 C82_2 1.4184 . ?
O5_2 C84_2 1.4280 . ?
O6_2 C79_2 1.4207 . ?
O6_2 C83_2 1.4394 . ?
C29_2 H29A_2 0.9900 . ?
C29_2 H29B_2 0.9900 . ?
C29_2 C30_2 1.5301 . ?
C30_2 C31_2 1.3900 . ?
C30_2 C35_2 1.3900 . ?
C31_2 C32_2 1.3900 . ?
C32_2 H32_2 0.9500 . ?
C32_2 C33_2 1.3900 . ?
C33_2 C34_2 1.3900 . ?
C33_2 C38_2 1.5637 . ?
C34_2 C35_2 1.3900 . ?
C35_2 H35_2 0.9500 . ?
C36_2 H36A_2 0.9800 . ?
C36_2 H36B_2 0.9800 . ?
C36_2 H36C_2 0.9800 . ?
C37_2 H37A_2 0.9800 . ?
C37_2 H37B_2 0.9800 . ?
C37_2 H37C_2 0.9800 . ?
C38_2 H38A_2 0.9900 . ?
C38_2 H38B_2 0.9900 . ?
C38_2 C39_2 1.5131 . ?
C39_2 C40_2 1.3842 . ?
C39_2 C44_2 1.3980 . ?
C40_2 H40_2 0.9500 . ?
C40_2 C41_2 1.3899 . ?
C41_2 C42_2 1.3842 . ?
C41_2 C45_2 1.5161 . ?
C42_2 C43_2 1.3678 . ?
C42_2 C67_2 1.5343 . ?
C43_2 H43_2 0.9500 . ?
C43_2 C44_2 1.3999 . ?
C44_2 C56_2 1.4987 . ?
C45_2 C46_2 1.3883 . ?
C45_2 C50_2 1.3861 . ?
C46_2 H46_2 0.9500 . ?
C46_2 C47_2 1.3983 . ?
C47_2 H47_2 0.9500 . ?
C47_2 C48_2 1.3808 . ?
C48_2 C49_2 1.3961 . ?
C48_2 C53_2 1.4779 . ?
C49_2 H49_2 0.9500 . ?
C49_2 C50_2 1.3964 . ?
C50_2 H50_2 0.9500 . ?
C51_2 H51_2 0.9500 . ?
C51_2 C52_2 1.3859 . ?
C51_2 N3_2 1.3839 . ?
C52_2 H52_2 0.9500 . ?
C52_2 C53_2 1.3860 . ?
C53_2 C54_2 1.3925 . ?
C54_2 H54_2 0.9500 . ?
C54_2 C55_2 1.3886 . ?
C55_2 H55_2 0.9500 . ?
C55_2 N3_2 1.3787 . ?
C56_2 C57_2 1.4110 . ?
C56_2 C61_2 1.3910 . ?
C57_2 H57_2 0.9500 . ?
C57_2 C58_2 1.3672 . ?
C58_2 H58_2 0.9500 . ?
C58_2 C59_2 1.4015 . ?
C59_2 C60_2 1.4053 . ?
C59_2 C64_2 1.5001 . ?
C60_2 H60_2 0.9500 . ?
C60_2 C61_2 1.3914 . ?
C61_2 H61_2 0.9500 . ?
C62_2 H62_2 0.9500 . ?
C62_2 C63_2 1.3782 . ?
C62_2 N4_2 1.3828 . ?
C63_2 H63_2 0.9500 . ?
C63_2 C64_2 1.3857 . ?
C64_2 C65_2 1.3859 . ?
C65_2 H65_2 0.9500 . ?
C65_2 C66_2 1.3944 . ?
C66_2 H66_2 0.9500 . ?
C66_2 N4_2 1.3686 . ?
C67_2 H67A_2 0.9900 . ?
C67_2 H67B_2 0.9900 . ?
C67_2 C68_2 1.5034 . ?
C68_2 C69_2 1.3689 . ?
C68_2 C73_2 1.3945 . ?
C69_2 H69_2 0.9500 . ?
C69_2 C70_2 1.3848 . ?
C70_2 C71_2 1.3956 . ?
C71_2 C72_2 1.3882 . ?
C71_2 C76_2 1.5008 . ?
C72_2 H72_2 0.9500 . ?
C72_2 C73_2 1.3888 . ?
C74_2 H74A_2 0.9800 . ?
C74_2 H74B_2 0.9800 . ?
C74_2 H74C_2 0.9800 . ?
C75_2 H75A_2 0.9800 . ?
C75_2 H75B_2 0.9800 . ?
C75_2 H75C_2 0.9800 . ?
C76_2 H76A_2 0.9900 . ?
C76_2 H76B_2 0.9900 . ?
C76_2 C77_2 1.4571 . ?
C77_2 C78_2 1.3987 . ?
C77_2 C82_2 1.3835 . ?
C78_2 H78_2 0.9500 . ?
C78_2 C79_2 1.3804 . ?
C79_2 C80_2 1.3891 . ?
C80_2 C81_2 1.3923 . ?
C80_2 C85_2 1.4988 . ?
C81_2 H81_2 0.9500 . ?
C81_2 C82_2 1.3874 . ?
C83_2 H83A_2 0.9800 . ?
C83_2 H83B_2 0.9800 . ?
C83_2 H83C_2 0.9800 . ?
C84_2 H84A_2 0.9800 . ?
C84_2 H84B_2 0.9800 . ?
C84_2 H84C_2 0.9800 . ?
C85_2 H85A_2 0.9900 . ?
C85_2 H85B_2 0.9900 . ?
C1_3 C2_3 1.3843 . ?
C1_3 C6_3 1.3786 . ?
C1_3 C18_3 1.5214 . ?
C2_3 C3_3 1.4017 . ?
C2_3 C85_3 1.5075 . ?
C3_3 H3_3 0.9500 . ?
C3_3 C4_3 1.3780 . ?
C4_3 C5_3 1.3994 . ?
C4_3 C7_3 1.5312 . ?
C5_3 C6_3 1.3762 . ?
C5_3 C29_3 1.5232 . ?
C6_3 H6_3 0.9500 . ?
C7_3 C8_3 1.3751 . ?
C7_3 C12_3 1.3972 . ?
C8_3 H8_3 0.9500 . ?
C8_3 C9_3 1.3969 . ?
C9_3 H9_3 0.9500 . ?
C9_3 C10_3 1.3968 . ?
C10_3 C11_3 1.3998 . ?
C10_3 C15_3 1.5297 . ?
C11_3 H11_3 0.9500 . ?
C11_3 C12_3 1.3918 . ?
C12_3 H12_3 0.9500 . ?
C13_3 H13_3 0.9500 . ?
C13_3 C14_3 1.3900 . ?
C13_3 N1_3 1.3900 . ?
C14_3 H14_3 0.9500 . ?
C14_3 C15_3 1.3900 . ?
C15_3 C16_3 1.3900 . ?
C16_3 H16_3 0.9500 . ?
C16_3 C17_3 1.3900 . ?
C17_3 H17_3 0.9500 . ?
C17_3 N1_3 1.3900 . ?
C18_3 C19_3 1.3799 . ?
C18_3 C23_3 1.3833 . ?
C19_3 H19_3 0.9500 . ?
C19_3 C20_3 1.3870 . ?
C20_3 H20_3 0.9500 . ?
C20_3 C21_3 1.3825 . ?
C21_3 C22_3 1.3917 . ?
C21_3 C26_3 1.5302 . ?
C22_3 H22_3 0.9500 . ?
C22_3 C23_3 1.3768 . ?
C23_3 H23_3 0.9500 . ?
C24_3 H24_3 0.9500 . ?
C24_3 C25_3 1.3900 . ?
C24_3 N2_3 1.3900 . ?
C25_3 H25_3 0.9500 . ?
C25_3 C26_3 1.3900 . ?
C26_3 C27_3 1.3900 . ?
C27_3 H27_3 0.9500 . ?
C27_3 C28_3 1.3900 . ?
C28_3 H28_3 0.9500 . ?
C28_3 N2_3 1.3900 . ?
O1_3 C31_3 1.4096 . ?
O1_3 C36_3 1.4292 . ?
O2_3 C34_3 1.4148 . ?
O2_3 C37_3 1.4262 . ?
O3_3 C73_3 1.4119 . ?
O3_3 C74_3 1.4365 . ?
O4_3 C70_3 1.4111 . ?
O4_3 C75_3 1.4389 . ?
O5_3 C82_3 1.4150 . ?
O5_3 C84_3 1.4227 . ?
O6_3 C79_3 1.4216 . ?
O6_3 C83_3 1.4395 . ?
C29_3 H29A_3 0.9900 . ?
C29_3 H29B_3 0.9900 . ?
C29_3 C30_3 1.5207 . ?
C30_3 C31_3 1.3891 . ?
C30_3 C35_3 1.3964 . ?
C31_3 C32_3 1.3894 . ?
C32_3 H32_3 0.9500 . ?
C32_3 C33_3 1.3916 . ?
C33_3 C34_3 1.3916 . ?
C33_3 C38_3 1.5661 . ?
C34_3 C35_3 1.3930 . ?
C35_3 H35_3 0.9500 . ?
C36_3 H36A_3 0.9800 . ?
C36_3 H36B_3 0.9800 . ?
C36_3 H36C_3 0.9800 . ?
C37_3 H37A_3 0.9800 . ?
C37_3 H37B_3 0.9800 . ?
C37_3 H37C_3 0.9800 . ?
C38_3 H38A_3 0.9900 . ?
C38_3 H38B_3 0.9900 . ?
C38_3 C39_3 1.5131 . ?
C39_3 C40_3 1.3930 . ?
C39_3 C44_3 1.3945 . ?
C40_3 H40_3 0.9500 . ?
C40_3 C41_3 1.3843 . ?
C41_3 C42_3 1.3809 . ?
C41_3 C45_3 1.5157 . ?
C42_3 C43_3 1.3680 . ?
C42_3 C67_3 1.5313 . ?
C43_3 H43_3 0.9500 . ?
C43_3 C44_3 1.3930 . ?
C44_3 C56_3 1.5008 . ?
C45_3 C46_3 1.3873 . ?
C45_3 C50_3 1.3789 . ?
C46_3 H46_3 0.9500 . ?
C46_3 C47_3 1.3921 . ?
C47_3 H47_3 0.9500 . ?
C47_3 C48_3 1.3868 . ?
C48_3 C49_3 1.3925 . ?
C48_3 C53_3 1.4775 . ?
C49_3 H49_3 0.9500 . ?
C49_3 C50_3 1.3935 . ?
C50_3 H50_3 0.9500 . ?
C51_3 H51_3 0.9500 . ?
C51_3 C52_3 1.3891 . ?
C51_3 N3_3 1.3791 . ?
C52_3 H52_3 0.9500 . ?
C52_3 C53_3 1.3961 . ?
C53_3 C54_3 1.3964 . ?
C54_3 H54_3 0.9500 . ?
C54_3 C55_3 1.3797 . ?
C55_3 H55_3 0.9500 . ?
C55_3 N3_3 1.3860 . ?
C56_3 C57_3 1.4095 . ?
C56_3 C61_3 1.3875 . ?
C57_3 H57_3 0.9500 . ?
C57_3 C58_3 1.3769 . ?
C58_3 H58_3 0.9500 . ?
C58_3 C59_3 1.4027 . ?
C59_3 C60_3 1.4043 . ?
C59_3 C64_3 1.4965 . ?
C60_3 H60_3 0.9500 . ?
C60_3 C61_3 1.3838 . ?
C61_3 H61_3 0.9500 . ?
C62_3 H62_3 0.9500 . ?
C62_3 C63_3 1.3691 . ?
C62_3 N4_3 1.3798 . ?
C63_3 H63_3 0.9500 . ?
C63_3 C64_3 1.3900 . ?
C64_3 C65_3 1.3862 . ?
C65_3 H65_3 0.9500 . ?
C65_3 C66_3 1.3895 . ?
C66_3 H66_3 0.9500 . ?
C66_3 N4_3 1.3728 . ?
C67_3 H67A_3 0.9900 . ?
C67_3 H67B_3 0.9900 . ?
C67_3 C68_3 1.4999 . ?
C68_3 C69_3 1.3725 . ?
C68_3 C73_3 1.3890 . ?
C69_3 H69_3 0.9500 . ?
C69_3 C70_3 1.3833 . ?
C70_3 C71_3 1.3942 . ?
C71_3 C72_3 1.3908 . ?
C71_3 C76_3 1.4995 . ?
C72_3 H72_3 0.9500 . ?
C72_3 C73_3 1.3848 . ?
C74_3 H74A_3 0.9800 . ?
C74_3 H74B_3 0.9800 . ?
C74_3 H74C_3 0.9800 . ?
C75_3 H75A_3 0.9800 . ?
C75_3 H75B_3 0.9800 . ?
C75_3 H75C_3 0.9800 . ?
C76_3 H76A_3 0.9900 . ?
C76_3 H76B_3 0.9900 . ?
C76_3 C77_3 1.4585 . ?
C77_3 C78_3 1.3969 . ?
C77_3 C82_3 1.3799 . ?
C78_3 H78_3 0.9500 . ?
C78_3 C79_3 1.3874 . ?
C79_3 C80_3 1.3908 . ?
C80_3 C81_3 1.3959 . ?
C80_3 C85_3 1.5016 . ?
C81_3 H81_3 0.9500 . ?
C81_3 C82_3 1.3800 . ?
C83_3 H83A_3 0.9800 . ?
C83_3 H83B_3 0.9800 . ?
C83_3 H83C_3 0.9800 . ?
C84_3 H84A_3 0.9800 . ?
C84_3 H84B_3 0.9800 . ?
C84_3 H84C_3 0.9800 . ?
C85_3 H85A_3 0.9900 . ?
C85_3 H85B_3 0.9900 . ?
C1_4 C2_4 1.3902 . ?
C1_4 C6_4 1.3839 . ?
C1_4 C18_4 1.5264 . ?
C2_4 C3_4 1.4008 . ?
C2_4 C85_4 1.5071 . ?
C3_4 H3_4 0.9500 . ?
C3_4 C4_4 1.3822 . ?
C4_4 C5_4 1.4013 . ?
C4_4 C7_4 1.5308 . ?
C5_4 C6_4 1.3803 . ?
C5_4 C29_4 1.5240 . ?
C6_4 H6_4 0.9500 . ?
C7_4 C8_4 1.3833 . ?
C7_4 C12_4 1.4058 . ?
C8_4 H8_4 0.9500 . ?
C8_4 C9_4 1.3966 . ?
C9_4 H9_4 0.9500 . ?
C9_4 C10_4 1.3958 . ?
C10_4 C11_4 1.3931 . ?
C10_4 C15_4 1.5325 . ?
C11_4 H11_4 0.9500 . ?
C11_4 C12_4 1.3838 . ?
C12_4 H12_4 0.9500 . ?
C13_4 H13_4 0.9500 . ?
C13_4 C14_4 1.3944 . ?
C13_4 N1_4 1.3879 . ?
C14_4 H14_4 0.9500 . ?
C14_4 C15_4 1.3865 . ?
C15_4 C16_4 1.3879 . ?
C16_4 H16_4 0.9499 . ?
C16_4 C17_4 1.3976 . ?
C17_4 H17_4 0.9500 . ?
C17_4 N1_4 1.3929 . ?
C18_4 C19_4 1.3793 . ?
C18_4 C23_4 1.3819 . ?
C19_4 H19_4 0.9500 . ?
C19_4 C20_4 1.3866 . ?
C20_4 H20_4 0.9500 . ?
C20_4 C21_4 1.3788 . ?
C21_4 C22_4 1.3938 . ?
C21_4 C26_4 1.5287 . ?
C22_4 H22_4 0.9500 . ?
C22_4 C23_4 1.3832 . ?
C23_4 H23_4 0.9500 . ?
C24_4 H24_4 0.9500 . ?
C24_4 C25_4 1.3737 . ?
C24_4 N2_4 1.3766 . ?
C25_4 H25_4 0.9500 . ?
C25_4 C26_4 1.3921 . ?
C26_4 C27_4 1.3820 . ?
C27_4 H27_4 0.9500 . ?
C27_4 C28_4 1.3896 . ?
C28_4 H28_4 0.9500 . ?
C28_4 N2_4 1.3764 . ?
O1_4 C31_4 1.4051 . ?
O1_4 C36_4 1.4191 . ?
O2_4 C34_4 1.4096 . ?
O2_4 C37_4 1.4258 . ?
O3_4 C73_4 1.4177 . ?
O3_4 C74_4 1.4340 . ?
O4_4 C70_4 1.4122 . ?
O4_4 C75_4 1.4406 . ?
O5_4 C82_4 1.4171 . ?
O5_4 C84_4 1.4349 . ?
O6_4 C79_4 1.4197 . ?
O6_4 C83_4 1.4368 . ?
C29_4 H29A_4 0.9900 . ?
C29_4 H29B_4 0.9900 . ?
C29_4 C30_4 1.5228 . ?
C30_4 C31_4 1.3884 . ?
C30_4 C35_4 1.3907 . ?
C31_4 C32_4 1.3886 . ?
C32_4 H32_4 0.9500 . ?
C32_4 C33_4 1.3839 . ?
C33_4 C34_4 1.3905 . ?
C33_4 C38_4 1.5658 . ?
C34_4 C35_4 1.3811 . ?
C35_4 H35_4 0.9500 . ?
C36_4 H36A_4 0.9800 . ?
C36_4 H36B_4 0.9800 . ?
C36_4 H36C_4 0.9800 . ?
C37_4 H37A_4 0.9800 . ?
C37_4 H37B_4 0.9800 . ?
C37_4 H37C_4 0.9800 . ?
C38_4 H38A_4 0.9900 . ?
C38_4 H38B_4 0.9900 . ?
C38_4 C39_4 1.5062 . ?
C39_4 C40_4 1.3849 . ?
C39_4 C44_4 1.3884 . ?
C40_4 H40_4 0.9500 . ?
C40_4 C41_4 1.3810 . ?
C41_4 C42_4 1.3899 . ?
C41_4 C45_4 1.5145 . ?
C42_4 C43_4 1.3675 . ?
C42_4 C67_4 1.5292 . ?
C43_4 H43_4 0.9500 . ?
C43_4 C44_4 1.3922 . ?
C44_4 C56_4 1.5100 . ?
C45_4 C46_4 1.3828 . ?
C45_4 C50_4 1.3760 . ?
C46_4 H46_4 0.9500 . ?
C46_4 C47_4 1.3892 . ?
C47_4 H47_4 0.9500 . ?
C47_4 C48_4 1.3838 . ?
C48_4 C49_4 1.3899 . ?
C48_4 C53_4 1.4861 . ?
C49_4 H49_4 0.9500 . ?
C49_4 C50_4 1.3989 . ?
C50_4 H50_4 0.9500 . ?
C51_4 H51_4 0.9500 . ?
C51_4 C52_4 1.3900 . ?
C51_4 N3_4 1.3900 . ?
C52_4 H52_4 0.9500 . ?
C52_4 C53_4 1.3900 . ?
C53_4 C54_4 1.3900 . ?
C54_4 H54_4 0.9500 . ?
C54_4 C55_4 1.3900 . ?
C55_4 H55_4 0.9500 . ?
C55_4 N3_4 1.3900 . ?
C56_4 C57_4 1.4124 . ?
C56_4 C61_4 1.3869 . ?
C57_4 H57_4 0.9500 . ?
C57_4 C58_4 1.3622 . ?
C58_4 C59_4 1.4022 . ?
C59_4 C60_4 1.4125 . ?
C59_4 C64_4 1.5063 . ?
C60_4 H60_4 0.9500 . ?
C60_4 C61_4 1.3875 . ?
C61_4 H61_4 0.9500 . ?
C62_4 H62_4 0.9500 . ?
C62_4 C63_4 1.3819 . ?
C62_4 N4_4 1.3793 . ?
C63_4 H63_4 0.9500 . ?
C63_4 C64_4 1.3842 . ?
C64_4 C65_4 1.3873 . ?
C65_4 H65_4 0.9500 . ?
C65_4 C66_4 1.3875 . ?
C66_4 H66_4 0.9500 . ?
C66_4 N4_4 1.3672 . ?
C67_4 H67A_4 0.9900 . ?
C67_4 H67B_4 0.9900 . ?
C67_4 C68_4 1.5008 . ?
C68_4 C69_4 1.3677 . ?
C68_4 C73_4 1.3931 . ?
C69_4 H69_4 0.9500 . ?
C69_4 C70_4 1.3853 . ?
C70_4 C71_4 1.3931 . ?
C71_4 C72_4 1.3910 . ?
C71_4 C76_4 1.4990 . ?
C72_4 H72_4 0.9500 . ?
C72_4 C73_4 1.3854 . ?
C74_4 H74A_4 0.9800 . ?
C74_4 H74B_4 0.9800 . ?
C74_4 H74C_4 0.9800 . ?
C75_4 H75A_4 0.9800 . ?
C75_4 H75B_4 0.9800 . ?
C75_4 H75C_4 0.9800 . ?
C76_4 H76A_4 0.9900 . ?
C76_4 H76B_4 0.9900 . ?
C76_4 C77_4 1.4608 . ?
C77_4 C78_4 1.4003 . ?
C77_4 C82_4 1.3873 . ?
C78_4 H78_4 0.9500 . ?
C78_4 C79_4 1.3780 . ?
C79_4 C80_4 1.3942 . ?
C80_4 C81_4 1.3951 . ?
C80_4 C85_4 1.4993 . ?
C81_4 H81_4 0.9500 . ?
C81_4 C82_4 1.3764 . ?
C83_4 H83A_4 0.9800 . ?
C83_4 H83B_4 0.9800 . ?
C83_4 H83C_4 0.9800 . ?
C84_4 H84A_4 0.9800 . ?
C84_4 H84B_4 0.9800 . ?
C84_4 H84C_4 0.9800 . ?
C85_4 H85A_4 0.9900 . ?
C85_4 H85B_4 0.9900 . ?
O1_5 C1_5 1.2723 . ?
O2_5 C1_5 1.2806 . ?
C1_5 C2_5 1.4163 . ?
C2_5 H2A_5 0.9800 . ?
C2_5 H2B_5 0.9800 . ?
C2_5 H2C_5 0.9800 . ?
O1_6 C1_6 1.2760 . ?
O2_6 C1_6 1.2894 . ?
C1_6 C2_6 1.4441 . ?
C2_6 H2A_6 0.9800 . ?
C2_6 H2B_6 0.9800 . ?
C2_6 H2C_6 0.9800 . ?
O1_7 C1_7 1.2932 . ?
O2_7 C1_7 1.2662 . ?
C1_7 C2_7 1.4433 . ?
C2_7 H2A_7 0.9800 . ?
C2_7 H2B_7 0.9800 . ?
C2_7 H2C_7 0.9800 . ?
O1_8 C1_8 1.2768 . ?
O2_8 C1_8 1.2608 . ?
C1_8 C2_8 1.4395 . ?
C2_8 H2A_8 0.9800 . ?
C2_8 H2B_8 0.9800 . ?
C2_8 H2C_8 0.9800 . ?
O1_9 C1_9 1.2976 . ?
O2_9 C1_9 1.2766 . ?
C1_9 C2_9 1.4333 . ?
C2_9 H2A_9 0.9800 . ?
C2_9 H2B_9 0.9800 . ?
C2_9 H2C_9 0.9800 . ?
O1_10 C1_10 1.2522 . ?
O2_10 C1_10 1.2553 . ?
C1_10 C2_10 1.4362 . ?
C2_10 H2A_10 0.9800 . ?
C2_10 H2B_10 0.9800 . ?
C2_10 H2C_10 0.9800 . ?
O1_11 C1_11 1.2725 . ?
O2_11 C1_11 1.2526 . ?
C1_11 H1_11 0.9500 . ?
O1_12 C1_12 1.2866 . ?
O2_12 C1_12 1.2597 . ?
C1_12 C2_12 1.4381 . ?
C2_12 H2A_12 0.9800 . ?
C2_12 H2B_12 0.9800 . ?
C2_12 H2C_12 0.9800 . ?
O1_13 C1_13 1.2784 . ?
O2_13 C1_13 1.2859 . ?
C1_13 C2_13 1.4152 . ?
C2_13 H2A_13 0.9800 . ?
C2_13 H2B_13 0.9800 . ?
C2_13 H2C_13 0.9800 . ?
O1_14 C1_14 1.3106 . ?
O2_14 C1_14 1.2568 . ?
C1_14 C2_14 1.4350 . ?
C2_14 H2A_14 0.9800 . ?
C2_14 H2B_14 0.9800 . ?
C2_14 H2C_14 0.9800 . ?
O1_15 C1_15 1.2835 . ?
O2_15 C1_15 1.2883 . ?
C1_15 C2_15 1.4417 . ?
C2_15 H2A_15 0.9800 . ?
C2_15 H2B_15 0.9800 . ?
C2_15 H2C_15 0.9800 . ?
O1_18 C1_18 1.2575 . ?
O2_18 C1_18 1.2948 . ?
C1_18 C2_18 1.4443 . ?
C2_18 H2A_18 0.9800 . ?
C2_18 H2B_18 0.9800 . ?
C2_18 H2C_18 0.9800 . ?
O1_19 C1_19 1.2748 . ?
O2_19 C1_19 1.2523 . ?
C1_19 C2_19 1.4438 . ?
C2_19 H2A_19 0.9800 . ?
C2_19 H2B_19 0.9800 . ?
C2_19 H2C_19 0.9800 . ?
O1_20 C1_20 1.2831 . ?
O2_20 C1_20 1.2649 . ?
C1_20 C2_20 1.4415 . ?
C2_20 H2A_20 0.9800 . ?
C2_20 H2B_20 0.9800 . ?
C2_20 H2C_20 0.9800 . ?
O1_21 C1_21 1.2797 . ?
O2_21 C1_21 1.2881 . ?
C1_21 C2_21 1.4281 . ?
C2_21 H2A_21 0.9800 . ?
C2_21 H2B_21 0.9800 . ?
C2_21 H2C_21 0.9800 . ?
O1_22 C1_22 1.2744 . ?
O2_22 C1_22 1.2878 . ?
C1_22 H1_22 0.9500 . ?

loop_
_geom_torsion_atom_site_label_1
_geom_torsion_atom_site_label_2
_geom_torsion_atom_site_label_3
_geom_torsion_atom_site_label_4
_geom_torsion
_geom_torsion_site_symmetry_1
_geom_torsion_site_symmetry_2
_geom_torsion_site_symmetry_3
_geom_torsion_site_symmetry_4
_geom_torsion_publ_flag
Co1 O1_8 C1_8 O2_8 162.0 . . . . ?
Co1 O1_8 C1_8 C2_8 -19.8 . . . . ?
Co1 O1_9 C1_9 O2_9 -3.5 . . . . ?
Co1 O1_9 C1_9 C2_9 168.8 . . . . ?
Co1 O2_9 C1_9 O1_9 3.9 . . . . ?
Co1 O2_9 C1_9 C2_9 -168.2 . . . . ?
Co1 O2_11 C1_11 O1_11 -10.0 . . . . ?
Co2 O1_19 C1_19 O2_19 -14.6 . . . . ?
Co2 O1_19 C1_19 C2_19 163.1 . . . . ?
Co2 O2_19 C1_19 O1_19 11.7 . . . . ?
Co2 O2_19 C1_19 C2_19 -166.4 . . . . ?
Co3 O1_20 C1_20 O2_20 8.8 . . . . ?
Co3 O1_20 C1_20 C2_20 -171.0 . . . . ?
Co3 O2_20 C1_20 O1_20 -10.2 . . . . ?
Co3 O2_20 C1_20 C2_20 169.7 . . . . ?
O3 Co2 O1_19 C1_19 -171.1 . . . . ?
Co4 O2_8 C1_8 O1_8 1.4 . . . . ?
Co4 O2_8 C1_8 C2_8 -176.7 . . . . ?
Co4 O1_11 C1_11 O2_11 -14.1 . . . . ?
Co4 O2_12 C1_12 O1_12 17.4 . . . . ?
Co4 O2_12 C1_12 C2_12 -163.2 . . . . ?
Co5 O1_5 C1_5 O2_5 -3.1 . . . . ?
Co5 O1_5 C1_5 C2_5 -179.9 . . . . ?
Co5 O2_5 C1_5 O1_5 3.0 . . . . ?
Co5 O2_5 C1_5 C2_5 179.8 . . . . ?
Co5 O2_6 C1_6 O1_6 -13.9 . . . . ?
Co5 O2_6 C1_6 C2_6 164.8 . . . . ?
Co5 O2_10 C1_10 O1_10 4.9 . . . . ?
Co5 O2_10 C1_10 C2_10 -179.9 . . . . ?
Co6 O1_5 C1_5 O2_5 -171.6 . . . . ?
Co6 O1_5 C1_5 C2_5 11.5 . . . . ?
Co6 O1_6 C1_6 O2_6 23.1 . . . . ?
Co6 O1_6 C1_6 C2_6 -155.7 . . . . ?
Co6 O1_7 C1_7 O2_7 0.0 . . . . ?
Co6 O1_7 C1_7 C2_7 179.8 . . . . ?
Co6 O2_7 C1_7 O1_7 0.0 . . . . ?
Co6 O2_7 C1_7 C2_7 -179.8 . . . . ?
Co7 O1_13 C1_13 O2_13 -0.1 . . . . ?
Co7 O1_13 C1_13 C2_13 177.8 . . . . ?
Co7 O2_13 C1_13 O1_13 0.2 . . . . ?
Co7 O2_13 C1_13 C2_13 -177.5 . . . . ?
Co7 O2_18 C1_18 O1_18 8.3 . . . . ?
Co7 O2_18 C1_18 C2_18 -171.9 . . . . ?
Co8 O1_13 C1_13 Co7 174.6 . . . . ?
Co8 O1_13 C1_13 O2_13 174.4 . . . . ?
Co8 O1_13 C1_13 C2_13 -7.7 . . . . ?
Co8 O1_14 C1_14 O2_14 1.1 . . . . ?
Co8 O1_14 C1_14 C2_14 176.5 . . . . ?
Co8 O2_14 C1_14 O1_14 -1.1 . . . . ?
Co8 O2_14 C1_14 C2_14 -176.8 . . . . ?
Co8 O1_18 C1_18 O2_18 -19.1 . . . . ?
Co8 O1_18 C1_18 C2_18 161.2 . . . . ?
C1_1 C2_1 C3_1 C4_1 0.0 . . . . ?
C1_1 C2_1 C85_1 C80_1 -153.4 . . . . ?
C1_1 C18_1 C19_1 C20_1 -179.9 . . . . ?
C1_1 C18_1 C23_1 C22_1 179.9 . . . . ?
C2_1 C1_1 C6_1 C5_1 0.0 . . . . ?
C2_1 C1_1 C18_1 C19_1 63.0 . . . . ?
C2_1 C1_1 C18_1 C23_1 -117.0 . . . . ?
C2_1 C3_1 C4_1 C5_1 0.0 . . . . ?
C2_1 C3_1 C4_1 C7_1 -178.9 . . . . ?
C3_1 C2_1 C85_1 C80_1 26.6 . . . . ?
C3_1 C4_1 C5_1 C6_1 0.0 . . . . ?
C3_1 C4_1 C5_1 C29_1 -178.3 . . . . ?
C3_1 C4_1 C7_1 C8_1 115.7 . . . . ?
C3_1 C4_1 C7_1 C12_1 -64.7 . . . . ?
C4_1 C5_1 C6_1 C1_1 0.0 . . . . ?
C4_1 C5_1 C29_1 C30_1 -68.2 . . . . ?
C4_1 C7_1 C8_1 C9_1 179.6 . . . . ?
C4_1 C7_1 C12_1 C11_1 -179.6 . . . . ?
C5_1 C4_1 C7_1 C8_1 -63.1 . . . . ?
C5_1 C4_1 C7_1 C12_1 116.5 . . . . ?
C5_1 C29_1 C30_1 C31_1 -63.4 . . . . ?
C5_1 C29_1 C30_1 C35_1 104.3 . . . . ?
C6_1 C1_1 C2_1 C3_1 0.0 . . . . ?
C6_1 C1_1 C2_1 C85_1 -180.0 . . . . ?
C6_1 C1_1 C18_1 C19_1 -116.0 . . . . ?
C6_1 C1_1 C18_1 C23_1 64.0 . . . . ?
C6_1 C5_1 C29_1 C30_1 113.5 . . . . ?
C7_1 C4_1 C5_1 C6_1 178.7 . . . . ?
C7_1 C4_1 C5_1 C29_1 0.5 . . . . ?
C7_1 C8_1 C9_1 C10_1 0.0 . . . . ?
C8_1 C7_1 C12_1 C11_1 0.0 . . . . ?
C8_1 C9_1 C10_1 C11_1 0.0 . . . . ?
C8_1 C9_1 C10_1 C15_1 -177.6 . . . . ?
C9_1 C10_1 C11_1 C12_1 0.0 . . . . ?
C9_1 C10_1 C15_1 C14_1 -44.5 . . . . ?
C9_1 C10_1 C15_1 C16_1 139.3 . . . . ?
C10_1 C11_1 C12_1 C7_1 0.0 . . . . ?
C10_1 C15_1 C16_1 C17_1 176.3 . . . . ?
C11_1 C10_1 C15_1 C14_1 138.1 . . . . ?
C11_1 C10_1 C15_1 C16_1 -38.2 . . . . ?
C12_1 C7_1 C8_1 C9_1 0.0 . . . . ?
C13_1 C14_1 C15_1 C10_1 -176.3 . . . . ?
C13_1 C14_1 C15_1 C16_1 0.0 . . . . ?
C14_1 C13_1 N1_1 Co2 174.0 . . . 1_556 ?
C14_1 C13_1 N1_1 C17_1 0.0 . . . . ?
C14_1 C15_1 C16_1 C17_1 0.0 . . . . ?
C15_1 C10_1 C11_1 C12_1 177.4 . . . . ?
C15_1 C16_1 C17_1 N1_1 0.0 . . . . ?
C16_1 C17_1 N1_1 Co2 -174.1 . . . 1_556 ?
C16_1 C17_1 N1_1 C13_1 0.0 . . . . ?
N1_1 Co2 O1_19 C1_19 -79.9 1_554 . . . ?
N1_1 C13_1 C14_1 C15_1 0.0 . . . . ?
C18_1 C1_1 C2_1 C3_1 -178.9 . . . . ?
C18_1 C1_1 C2_1 C85_1 1.1 . . . . ?
C18_1 C1_1 C6_1 C5_1 179.0 . . . . ?
C18_1 C19_1 C20_1 C21_1 0.0 . . . . ?
C19_1 C18_1 C23_1 C22_1 0.0 . . . . ?
C19_1 C20_1 C21_1 C22_1 0.0 . . . . ?
C19_1 C20_1 C21_1 C26_1 177.8 . . . . ?
C20_1 C21_1 C22_1 C23_1 0.0 . . . . ?
C20_1 C21_1 C26_1 C25_1 36.8 . . . . ?
C20_1 C21_1 C26_1 C27_1 -147.2 . . . . ?
C21_1 C22_1 C23_1 C18_1 0.0 . . . . ?
C21_1 C26_1 C27_1 C28_1 -175.9 . . . . ?
C22_1 C21_1 C26_1 C25_1 -145.3 . . . . ?
C22_1 C21_1 C26_1 C27_1 30.6 . . . . ?
C23_1 C18_1 C19_1 C20_1 0.0 . . . . ?
C24_1 C25_1 C26_1 C21_1 175.9 . . . . ?
C24_1 C25_1 C26_1 C27_1 0.0 . . . . ?
C25_1 C24_1 N2_1 Co2 -177.0 . . . . ?
C25_1 C24_1 N2_1 C28_1 0.0 . . . . ?
C25_1 C26_1 C27_1 C28_1 0.0 . . . . ?
C26_1 C21_1 C22_1 C23_1 -177.8 . . . . ?
C26_1 C27_1 C28_1 N2_1 0.0 . . . . ?
C27_1 C28_1 N2_1 Co2 177.0 . . . . ?
C27_1 C28_1 N2_1 C24_1 0.0 . . . . ?
N2_1 Co2 O1_19 C1_19 96.8 . . . . ?
N2_1 C24_1 C25_1 C26_1 0.0 . . . . ?
O1_1 C31_1 C32_1 C33_1 -174.9 . . . . ?
O2_1 C34_1 C35_1 C30_1 -176.5 . . . . ?
O4_1 C70_1 C71_1 C72_1 -175.9 . . . . ?
O4_1 C70_1 C71_1 C76_1 10.0 . . . . ?
O6_1 C79_1 C80_1 C81_1 -177.4 . . . . ?
O6_1 C79_1 C80_1 C85_1 8.9 . . . . ?
C29_1 C5_1 C6_1 C1_1 178.3 . . . . ?
C29_1 C30_1 C31_1 O1_1 -17.1 . . . . ?
C29_1 C30_1 C31_1 C32_1 167.7 . . . . ?
C29_1 C30_1 C35_1 C34_1 -167.6 . . . . ?
C30_1 C31_1 C32_1 C33_1 0.0 . . . . ?
C31_1 C30_1 C35_1 C34_1 0.0 . . . . ?
C31_1 C32_1 C33_1 C34_1 0.0 . . . . ?
C31_1 C32_1 C33_1 C38_1 -164.1 . . . . ?
C32_1 C33_1 C34_1 O2_1 176.5 . . . . ?
C32_1 C33_1 C34_1 C35_1 0.0 . . . . ?
C32_1 C33_1 C38_1 C39_1 98.5 . . . . ?
C33_1 C34_1 C35_1 C30_1 0.0 . . . . ?
C33_1 C38_1 C39_1 C40_1 119.1 . . . . ?
C33_1 C38_1 C39_1 C44_1 -55.6 . . . . ?
C34_1 C33_1 C38_1 C39_1 -65.9 . . . . ?
C35_1 C30_1 C31_1 O1_1 175.2 . . . . ?
C35_1 C30_1 C31_1 C32_1 0.0 . . . . ?
C36_1 O1_1 C31_1 C30_1 -155.8 . . . . ?
C36_1 O1_1 C31_1 C32_1 19.3 . . . . ?
C37_1 O2_1 C34_1 C33_1 -166.7 . . . . ?
C37_1 O2_1 C34_1 C35_1 9.8 . . . . ?
C38_1 C33_1 C34_1 O2_1 -19.0 . . . . ?
C38_1 C33_1 C34_1 C35_1 164.5 . . . . ?
C38_1 C39_1 C40_1 C41_1 -174.9 . . . . ?
C38_1 C39_1 C44_1 C43_1 174.5 . . . . ?
C38_1 C39_1 C44_1 C56_1 -13.7 . . . . ?
C39_1 C40_1 C41_1 C42_1 0.0 . . . . ?
C39_1 C40_1 C41_1 C45_1 -175.8 . . . . ?
C39_1 C44_1 C56_1 C57_1 129.3 . . . . ?
C39_1 C44_1 C56_1 C61_1 -55.4 . . . . ?
C40_1 C39_1 C44_1 C43_1 0.0 . . . . ?
C40_1 C39_1 C44_1 C56_1 171.8 . . . . ?
C40_1 C41_1 C42_1 C43_1 0.0 . . . . ?
C40_1 C41_1 C42_1 C67_1 -166.5 . . . . ?
C40_1 C41_1 C45_1 C46_1 -119.3 . . . . ?
C40_1 C41_1 C45_1 C50_1 53.8 . . . . ?
C41_1 C42_1 C43_1 C44_1 0.0 . . . . ?
C41_1 C42_1 C67_1 C68_1 -153.4 . . . . ?
C41_1 C45_1 C46_1 C47_1 173.0 . . . . ?
C41_1 C45_1 C50_1 C49_1 -173.1 . . . . ?
C42_1 C41_1 C45_1 C46_1 65.0 . . . . ?
C42_1 C41_1 C45_1 C50_1 -121.9 . . . . ?
C42_1 C43_1 C44_1 C39_1 0.0 . . . . ?
C42_1 C43_1 C44_1 C56_1 -171.9 . . . . ?
C42_1 C67_1 C68_1 C69_1 -98.4 . . . . ?
C42_1 C67_1 C68_1 C73_1 74.4 . . . . ?
C43_1 C42_1 C67_1 C68_1 39.5 . . . . ?
C43_1 C44_1 C56_1 C57_1 -58.8 . . . . ?
C43_1 C44_1 C56_1 C61_1 116.4 . . . . ?
C44_1 C39_1 C40_1 C41_1 0.0 . . . . ?
C44_1 C56_1 C57_1 C58_1 175.3 . . . . ?
C44_1 C56_1 C61_1 C60_1 -175.2 . . . . ?
C45_1 C41_1 C42_1 C43_1 175.6 . . . . ?
C45_1 C41_1 C42_1 C67_1 9.2 . . . . ?
C45_1 C46_1 C47_1 C48_1 0.0 . . . . ?
C46_1 C45_1 C50_1 C49_1 0.0 . . . . ?
C46_1 C47_1 C48_1 C49_1 0.0 . . . . ?
C46_1 C47_1 C48_1 C53_1 179.8 . . . . ?
C47_1 C48_1 C49_1 C50_1 0.0 . . . . ?
C47_1 C48_1 C53_1 C52_1 3.1 . . . . ?
C47_1 C48_1 C53_1 C54_1 -176.9 . . . . ?
C48_1 C49_1 C50_1 C45_1 0.0 . . . . ?
C48_1 C53_1 C54_1 C55_1 180.0 . . . . ?
C49_1 C48_1 C53_1 C52_1 -177.1 . . . . ?
C49_1 C48_1 C53_1 C54_1 2.9 . . . . ?
C50_1 C45_1 C46_1 C47_1 0.0 . . . . ?
C51_1 C52_1 C53_1 C48_1 180.0 . . . . ?
C51_1 C52_1 C53_1 C54_1 0.0 . . . . ?
C52_1 C51_1 N3_1 Co4 -168.7 . . . 1_556 ?
C52_1 C51_1 N3_1 C55_1 0.0 . . . . ?
C52_1 C53_1 C54_1 C55_1 0.0 . . . . ?
C53_1 C48_1 C49_1 C50_1 -179.8 . . . . ?
C53_1 C54_1 C55_1 N3_1 0.0 . . . . ?
C54_1 C55_1 N3_1 Co4 168.6 . . . 1_556 ?
C54_1 C55_1 N3_1 C51_1 0.0 . . . . ?
N3_1 C51_1 C52_1 C53_1 0.0 . . . . ?
C56_1 C57_1 C58_1 C59_1 0.0 . . . . ?
C57_1 C56_1 C61_1 C60_1 0.0 . . . . ?
C57_1 C58_1 C59_1 C60_1 0.0 . . . . ?
C57_1 C58_1 C59_1 C64_1 179.6 . . . . ?
C58_1 C59_1 C60_1 C61_1 0.0 . . . . ?
C58_1 C59_1 C64_1 C63_1 -30.6 . . . . ?
C58_1 C59_1 C64_1 C65_1 143.1 . . . . ?
C59_1 C60_1 C61_1 C56_1 0.0 . . . . ?
C59_1 C64_1 C65_1 C66_1 -173.7 . . . . ?
C60_1 C59_1 C64_1 C63_1 149.0 . . . . ?
C60_1 C59_1 C64_1 C65_1 -37.3 . . . . ?
C61_1 C56_1 C57_1 C58_1 0.0 . . . . ?
C62_1 C63_1 C64_1 C59_1 173.7 . . . . ?
C62_1 C63_1 C64_1 C65_1 0.0 . . . . ?
C63_1 C62_1 N4_1 Co4 -174.2 . . . . ?
C63_1 C62_1 N4_1 C66_1 0.0 . . . . ?
C63_1 C64_1 C65_1 C66_1 0.0 . . . . ?
C64_1 C59_1 C60_1 C61_1 -179.6 . . . . ?
C64_1 C65_1 C66_1 N4_1 0.0 . . . . ?
C65_1 C66_1 N4_1 Co4 174.2 . . . . ?
C65_1 C66_1 N4_1 C62_1 0.0 . . . . ?
N4_1 C62_1 C63_1 C64_1 0.0 . . . . ?
C67_1 C42_1 C43_1 C44_1 167.8 . . . . ?
C67_1 C68_1 C69_1 C70_1 172.8 . . . . ?
C67_1 C68_1 C73_1 O3_1 5.9 . . . . ?
C67_1 C68_1 C73_1 C72_1 -172.8 . . . . ?
C68_1 C69_1 C70_1 O4_1 175.9 . . . . ?
C68_1 C69_1 C70_1 C71_1 0.0 . . . . ?
C69_1 C68_1 C73_1 O3_1 178.7 . . . . ?
C69_1 C68_1 C73_1 C72_1 0.0 . . . . ?
C69_1 C70_1 C71_1 C72_1 0.0 . . . . ?
C69_1 C70_1 C71_1 C76_1 -174.0 . . . . ?
C70_1 C71_1 C72_1 C73_1 0.0 . . . . ?
C70_1 C71_1 C76_1 C77_1 91.3 . . . . ?
C71_1 C72_1 C73_1 O3_1 -178.7 . . . . ?
C71_1 C72_1 C73_1 C68_1 0.0 . . . . ?
C71_1 C76_1 C77_1 C78_1 -56.6 . . . . ?
C71_1 C76_1 C77_1 C82_1 117.7 . . . . ?
C72_1 C71_1 C76_1 C77_1 -82.9 . . . . ?
C73_1 C68_1 C69_1 C70_1 0.0 . . . . ?
C74_1 O3_1 C73_1 C68_1 178.0 . . . . ?
C74_1 O3_1 C73_1 C72_1 -3.3 . . . . ?
C75_1 O4_1 C70_1 C69_1 26.1 . . . . ?
C75_1 O4_1 C70_1 C71_1 -158.0 . . . . ?
C76_1 C71_1 C72_1 C73_1 174.3 . . . . ?
C76_1 C77_1 C78_1 C79_1 174.3 . . . . ?
C76_1 C77_1 C82_1 O5_1 7.5 . . . . ?
C76_1 C77_1 C82_1 C81_1 -174.3 . . . . ?
C77_1 C78_1 C79_1 O6_1 177.1 . . . . ?
C77_1 C78_1 C79_1 C80_1 0.0 . . . . ?
C78_1 C77_1 C82_1 O5_1 -178.2 . . . . ?
C78_1 C77_1 C82_1 C81_1 0.0 . . . . ?
C78_1 C79_1 C80_1 C81_1 0.0 . . . . ?
C78_1 C79_1 C80_1 C85_1 -173.7 . . . . ?
C79_1 C80_1 C81_1 C82_1 0.0 . . . . ?
C79_1 C80_1 C85_1 C2_1 77.7 . . . . ?
C80_1 C81_1 C82_1 O5_1 178.0 . . . . ?
C80_1 C81_1 C82_1 C77_1 0.0 . . . . ?
C81_1 C80_1 C85_1 C2_1 -95.9 . . . . ?
C82_1 C77_1 C78_1 C79_1 0.0 . . . . ?
C83_1 O6_1 C79_1 C78_1 1.0 . . . . ?
C83_1 O6_1 C79_1 C80_1 178.2 . . . . ?
C84_1 O5_1 C82_1 C77_1 -135.7 . . . . ?
C84_1 O5_1 C82_1 C81_1 46.2 . . . . ?
C85_1 C2_1 C3_1 C4_1 180.0 . . . . ?
C85_1 C80_1 C81_1 C82_1 173.6 . . . . ?
C1_2 C2_2 C3_2 C4_2 -12.1 . . . . ?
C1_2 C2_2 C85_2 C80_2 164.3 . . . . ?
C1_2 C18_2 C19_2 C20_2 -172.3 . . . . ?
C1_2 C18_2 C23_2 C22_2 161.2 . . . . ?
C2_2 C1_2 C6_2 C5_2 0.3 . . . . ?
C2_2 C1_2 C18_2 C19_2 -132.7 . . . . ?
C2_2 C1_2 C18_2 C23_2 54.1 . . . . ?
C2_2 C3_2 C4_2 C5_2 11.4 . . . . ?
C2_2 C3_2 C4_2 C7_2 -178.3 . . . . ?
C3_2 C2_2 C85_2 C80_2 -25.5 . . . . ?
C3_2 C4_2 C5_2 C6_2 -4.5 . . . . ?
C3_2 C4_2 C5_2 C29_2 177.3 . . . . ?
C3_2 C4_2 C7_2 C8_2 -112.2 . . . . ?
C3_2 C4_2 C7_2 C12_2 68.5 . . . . ?
C4_2 C5_2 C6_2 C1_2 -1.3 . . . . ?
C4_2 C5_2 C29_2 C30_2 62.6 . . . . ?
C4_2 C7_2 C8_2 C9_2 178.6 . . . . ?
C4_2 C7_2 C12_2 C11_2 173.3 . . . . ?
C5_2 C4_2 C7_2 C8_2 57.4 . . . . ?
C5_2 C4_2 C7_2 C12_2 -121.9 . . . . ?
C5_2 C29_2 C30_2 C31_2 64.3 . . . . ?
C5_2 C29_2 C30_2 C35_2 -103.4 . . . . ?
C6_2 C1_2 C2_2 C3_2 6.2 . . . . ?
C6_2 C1_2 C2_2 C85_2 176.6 . . . . ?
C6_2 C1_2 C18_2 C19_2 41.5 . . . . ?
C6_2 C1_2 C18_2 C23_2 -131.7 . . . . ?
C6_2 C5_2 C29_2 C30_2 -115.6 . . . . ?
C7_2 C4_2 C5_2 C6_2 -173.7 . . . . ?
C7_2 C4_2 C5_2 C29_2 8.1 . . . . ?
C7_2 C8_2 C9_2 C10_2 9.7 . . . . ?
C8_2 C7_2 C12_2 C11_2 -6.0 . . . . ?
C8_2 C9_2 C10_2 C11_2 -9.5 . . . . ?
C8_2 C9_2 C10_2 C15_2 -176.1 . . . . ?
C9_2 C10_2 C11_2 C12_2 1.6 . . . . ?
C9_2 C10_2 C15_2 C14_2 19.3 . . . . ?
C9_2 C10_2 C15_2 C16_2 -150.8 . . . . ?
C10_2 C11_2 C12_2 C7_2 6.2 . . . . ?
C10_2 C15_2 C16_2 C17_2 170.1 . . . . ?
C11_2 C10_2 C15_2 C14_2 -147.4 . . . . ?
C11_2 C10_2 C15_2 C16_2 42.4 . . . . ?
C12_2 C7_2 C8_2 C9_2 -2.1 . . . . ?
C13_2 C14_2 C15_2 C10_2 -170.1 . . . . ?
C13_2 C14_2 C15_2 C16_2 0.0 . . . . ?
C14_2 C13_2 N1_2 Co1 -170.5 . . . . ?
C14_2 C13_2 N1_2 C17_2 0.0 . . . . ?
C14_2 C15_2 C16_2 C17_2 0.0 . . . . ?
C15_2 C10_2 C11_2 C12_2 168.0 . . . . ?
C15_2 C16_2 C17_2 N1_2 0.0 . . . . ?
C16_2 C17_2 N1_2 Co1 171.3 . . . . ?
C16_2 C17_2 N1_2 C13_2 0.0 . . . . ?
N1_2 C13_2 C14_2 C15_2 0.0 . . . . ?
C18_2 C1_2 C2_2 C3_2 -179.9 . . . . ?
C18_2 C1_2 C2_2 C85_2 -9.5 . . . . ?
C18_2 C1_2 C6_2 C5_2 -174.0 . . . . ?
C18_2 C19_2 C20_2 C21_2 4.6 . . . . ?
C19_2 C18_2 C23_2 C22_2 -12.2 . . . . ?
C19_2 C20_2 C21_2 C22_2 1.6 . . . . ?
C19_2 C20_2 C21_2 C26_2 179.8 . . . . ?
C20_2 C21_2 C22_2 C23_2 -12.9 . . . . ?
C20_2 C21_2 C26_2 C25_2 28.7 . . . . ?
C20_2 C21_2 C26_2 C27_2 -158.7 . . . . ?
C21_2 C22_2 C23_2 C18_2 18.2 . . . . ?
C21_2 C26_2 C27_2 C28_2 -173.1 . . . . ?
C22_2 C21_2 C26_2 C25_2 -153.0 . . . . ?
C22_2 C21_2 C26_2 C27_2 19.6 . . . . ?
C23_2 C18_2 C19_2 C20_2 0.8 . . . . ?
C24_2 C25_2 C26_2 C21_2 -175.5 . . . . ?
C24_2 C25_2 C26_2 C27_2 11.7 . . . . ?
C25_2 C24_2 N2_2 Co1 -175.1 . . . 1_556 ?
C25_2 C24_2 N2_2 C28_2 0.9 . . . . ?
C25_2 C26_2 C27_2 C28_2 -0.3 . . . . ?
C26_2 C21_2 C22_2 C23_2 168.8 . . . . ?
C26_2 C27_2 C28_2 N2_2 -11.3 . . . . ?
C27_2 C28_2 N2_2 Co1 -173.4 . . . 1_556 ?
C27_2 C28_2 N2_2 C24_2 10.8 . . . . ?
N2_2 C24_2 C25_2 C26_2 -12.2 . . . . ?
O1_2 C31_2 C32_2 C33_2 175.0 . . . . ?
O2_2 C34_2 C35_2 C30_2 167.4 . . . . ?
O4_2 C70_2 C71_2 C72_2 -179.5 . . . . ?
O4_2 C70_2 C71_2 C76_2 2.3 . . . . ?
O6_2 C79_2 C80_2 C81_2 169.1 . . . . ?
O6_2 C79_2 C80_2 C85_2 -12.8 . . . . ?
C29_2 C5_2 C6_2 C1_2 176.9 . . . . ?
C29_2 C30_2 C31_2 O1_2 17.2 . . . . ?
C29_2 C30_2 C31_2 C32_2 -167.5 . . . . ?
C29_2 C30_2 C35_2 C34_2 167.6 . . . . ?
C30_2 C31_2 C32_2 C33_2 0.0 . . . . ?
C31_2 C30_2 C35_2 C34_2 0.0 . . . . ?
C31_2 C32_2 C33_2 C34_2 0.0 . . . . ?
C31_2 C32_2 C33_2 C38_2 169.9 . . . . ?
C32_2 C33_2 C34_2 O2_2 -167.7 . . . . ?
C32_2 C33_2 C34_2 C35_2 0.0 . . . . ?
C32_2 C33_2 C38_2 C39_2 -102.1 . . . . ?
C33_2 C34_2 C35_2 C30_2 0.0 . . . . ?
C33_2 C38_2 C39_2 C40_2 -112.2 . . . . ?
C33_2 C38_2 C39_2 C44_2 54.0 . . . . ?
C34_2 C33_2 C38_2 C39_2 68.0 . . . . ?
C35_2 C30_2 C31_2 O1_2 -175.3 . . . . ?
C35_2 C30_2 C31_2 C32_2 0.0 . . . . ?
C36_2 O1_2 C31_2 C30_2 169.6 . . . . ?
C36_2 O1_2 C31_2 C32_2 -5.5 . . . . ?
C37_2 O2_2 C34_2 C33_2 155.8 . . . . ?
C37_2 O2_2 C34_2 C35_2 -11.9 . . . . ?
C38_2 C33_2 C34_2 O2_2 21.9 . . . . ?
C38_2 C33_2 C34_2 C35_2 -170.4 . . . . ?
C38_2 C39_2 C40_2 C41_2 175.3 . . . . ?
C38_2 C39_2 C44_2 C43_2 -177.0 . . . . ?
C38_2 C39_2 C44_2 C56_2 14.1 . . . . ?
C39_2 C40_2 C41_2 C42_2 -3.8 . . . . ?
C39_2 C40_2 C41_2 C45_2 169.9 . . . . ?
C39_2 C44_2 C56_2 C57_2 -133.8 . . . . ?
C39_2 C44_2 C56_2 C61_2 47.3 . . . . ?
C40_2 C39_2 C44_2 C43_2 -11.0 . . . . ?
C40_2 C39_2 C44_2 C56_2 -180.0 . . . . ?
C40_2 C41_2 C42_2 C43_2 2.7 . . . . ?
C40_2 C41_2 C42_2 C67_2 174.1 . . . . ?
C40_2 C41_2 C45_2 C46_2 128.2 . . . . ?
C40_2 C41_2 C45_2 C50_2 -49.1 . . . . ?
C41_2 C42_2 C43_2 C44_2 -6.4 . . . . ?
C41_2 C42_2 C67_2 C68_2 145.5 . . . . ?
C41_2 C45_2 C46_2 C47_2 -177.6 . . . . ?
C41_2 C45_2 C50_2 C49_2 178.1 . . . . ?
C42_2 C41_2 C45_2 C46_2 -58.4 . . . . ?
C42_2 C41_2 C45_2 C50_2 124.3 . . . . ?
C42_2 C43_2 C44_2 C39_2 10.7 . . . . ?
C42_2 C43_2 C44_2 C56_2 179.7 . . . . ?
C42_2 C67_2 C68_2 C69_2 95.9 . . . . ?
C42_2 C67_2 C68_2 C73_2 -76.7 . . . . ?
C43_2 C42_2 C67_2 C68_2 -42.9 . . . . ?
C43_2 C44_2 C56_2 C57_2 57.5 . . . . ?
C43_2 C44_2 C56_2 C61_2 -121.4 . . . . ?
C44_2 C39_2 C40_2 C41_2 8.1 . . . . ?
C44_2 C56_2 C57_2 C58_2 -177.9 . . . . ?
C44_2 C56_2 C61_2 C60_2 171.6 . . . . ?
C45_2 C41_2 C42_2 C43_2 -170.6 . . . . ?
C45_2 C41_2 C42_2 C67_2 0.8 . . . . ?
C45_2 C46_2 C47_2 C48_2 0.1 . . . . ?
C46_2 C45_2 C50_2 C49_2 0.7 . . . . ?
C46_2 C47_2 C48_2 C49_2 -0.4 . . . . ?
C46_2 C47_2 C48_2 C53_2 -179.9 . . . . ?
C47_2 C48_2 C49_2 C50_2 0.9 . . . . ?
C47_2 C48_2 C53_2 C52_2 -23.1 . . . . ?
C47_2 C48_2 C53_2 C54_2 157.4 . . . . ?
C48_2 C49_2 C50_2 C45_2 -1.0 . . . . ?
C48_2 C53_2 C54_2 C55_2 -179.7 . . . . ?
C49_2 C48_2 C53_2 C52_2 157.3 . . . . ?
C49_2 C48_2 C53_2 C54_2 -22.1 . . . . ?
C50_2 C45_2 C46_2 C47_2 -0.2 . . . . ?
C51_2 C52_2 C53_2 C48_2 -179.9 . . . . ?
C51_2 C52_2 C53_2 C54_2 -0.4 . . . . ?
C52_2 C51_2 N3_2 Co3 177.0 . . . 1_554 ?
C52_2 C51_2 N3_2 C55_2 0.3 . . . . ?
C52_2 C53_2 C54_2 C55_2 0.8 . . . . ?
C53_2 C48_2 C49_2 C50_2 -179.6 . . . . ?
C53_2 C54_2 C55_2 N3_2 -0.6 . . . . ?
C54_2 C55_2 N3_2 Co3 -176.4 . . . 1_554 ?
C54_2 C55_2 N3_2 C51_2 0.1 . . . . ?
N3_2 C51_2 C52_2 C53_2 -0.1 . . . . ?
C56_2 C57_2 C58_2 C59_2 3.0 . . . . ?
C57_2 C56_2 C61_2 C60_2 -7.4 . . . . ?
C57_2 C58_2 C59_2 C60_2 -0.9 . . . . ?
C57_2 C58_2 C59_2 C64_2 177.5 . . . . ?
C58_2 C59_2 C60_2 C61_2 -5.2 . . . . ?
C58_2 C59_2 C64_2 C63_2 30.4 . . . . ?
C58_2 C59_2 C64_2 C65_2 -149.1 . . . . ?
C59_2 C60_2 C61_2 C56_2 9.4 . . . . ?
C59_2 C64_2 C65_2 C66_2 -175.6 . . . . ?
C60_2 C59_2 C64_2 C63_2 -151.2 . . . . ?
C60_2 C59_2 C64_2 C65_2 29.4 . . . . ?
C61_2 C56_2 C57_2 C58_2 1.1 . . . . ?
C62_2 C63_2 C64_2 C59_2 167.6 . . . . ?
C62_2 C63_2 C64_2 C65_2 -12.9 . . . . ?
C63_2 C62_2 N4_2 Co3 161.6 . . . . ?
C63_2 C62_2 N4_2 C66_2 -16.7 . . . . ?
C63_2 C64_2 C65_2 C66_2 5.0 . . . . ?
C64_2 C59_2 C60_2 C61_2 176.3 . . . . ?
C64_2 C65_2 C66_2 N4_2 -3.2 . . . . ?
C65_2 C66_2 N4_2 Co3 -169.4 . . . . ?
C65_2 C66_2 N4_2 C62_2 8.8 . . . . ?
N4_2 C62_2 C63_2 C64_2 19.1 . . . . ?
C67_2 C42_2 C43_2 C44_2 -178.7 . . . . ?
C67_2 C68_2 C69_2 C70_2 178.1 . . . . ?
C67_2 C68_2 C73_2 O3_2 -12.4 . . . . ?
C67_2 C68_2 C73_2 C72_2 -176.9 . . . . ?
C68_2 C69_2 C70_2 O4_2 178.2 . . . . ?
C68_2 C69_2 C70_2 C71_2 10.2 . . . . ?
C69_2 C68_2 C73_2 O3_2 174.7 . . . . ?
C69_2 C68_2 C73_2 C72_2 10.2 . . . . ?
C69_2 C70_2 C71_2 C72_2 -11.4 . . . . ?
C69_2 C70_2 C71_2 C76_2 170.5 . . . . ?
C70_2 C71_2 C72_2 C73_2 12.1 . . . . ?
C70_2 C71_2 C76_2 C77_2 -91.0 . . . . ?
C71_2 C72_2 C73_2 O3_2 -176.3 . . . . ?
C71_2 C72_2 C73_2 C68_2 -12.1 . . . . ?
C71_2 C76_2 C77_2 C78_2 56.1 . . . . ?
C71_2 C76_2 C77_2 C82_2 -114.3 . . . . ?
C72_2 C71_2 C76_2 C77_2 90.9 . . . . ?
C73_2 C68_2 C69_2 C70_2 -9.1 . . . . ?
C74_2 O3_2 C73_2 C68_2 -168.7 . . . . ?
C74_2 O3_2 C73_2 C72_2 -3.7 . . . . ?
C75_2 O4_2 C70_2 C69_2 -23.3 . . . . ?
C75_2 O4_2 C70_2 C71_2 145.2 . . . . ?
C76_2 C71_2 C72_2 C73_2 -169.7 . . . . ?
C76_2 C77_2 C78_2 C79_2 -168.2 . . . . ?
C76_2 C77_2 C82_2 O5_2 -14.2 . . . . ?
C76_2 C77_2 C82_2 C81_2 174.2 . . . . ?
C77_2 C78_2 C79_2 O6_2 -173.5 . . . . ?
C77_2 C78_2 C79_2 C80_2 -3.0 . . . . ?
C78_2 C77_2 C82_2 O5_2 175.2 . . . . ?
C78_2 C77_2 C82_2 C81_2 3.5 . . . . ?
C78_2 C79_2 C80_2 C81_2 -2.3 . . . . ?
C78_2 C79_2 C80_2 C85_2 175.9 . . . . ?
C79_2 C80_2 C81_2 C82_2 8.0 . . . . ?
C79_2 C80_2 C85_2 C2_2 -82.6 . . . . ?
C80_2 C81_2 C82_2 O5_2 -179.8 . . . . ?
C80_2 C81_2 C82_2 C77_2 -8.9 . . . . ?
C81_2 C80_2 C85_2 C2_2 95.5 . . . . ?
C82_2 C77_2 C78_2 C79_2 2.4 . . . . ?
C83_2 O6_2 C79_2 C78_2 -0.7 . . . . ?
C83_2 O6_2 C79_2 C80_2 -172.0 . . . . ?
C84_2 O5_2 C82_2 C77_2 -164.3 . . . . ?
C84_2 O5_2 C82_2 C81_2 7.3 . . . . ?
C85_2 C2_2 C3_2 C4_2 177.2 . . . . ?
C85_2 C80_2 C81_2 C82_2 -170.2 . . . . ?
C1_3 C2_3 C3_3 C4_3 9.6 . . . . ?
C1_3 C2_3 C85_3 C80_3 155.5 . . . . ?
C1_3 C18_3 C19_3 C20_3 178.9 . . . . ?
C1_3 C18_3 C23_3 C22_3 -178.1 . . . . ?
C2_3 C1_3 C6_3 C5_3 5.6 . . . . ?
C2_3 C1_3 C18_3 C19_3 -56.3 . . . . ?
C2_3 C1_3 C18_3 C23_3 121.4 . . . . ?
C2_3 C3_3 C4_3 C5_3 -8.9 . . . . ?
C2_3 C3_3 C4_3 C7_3 175.2 . . . . ?
C3_3 C2_3 C85_3 C80_3 -29.5 . . . . ?
C3_3 C4_3 C5_3 C6_3 6.1 . . . . ?
C3_3 C4_3 C5_3 C29_3 -176.2 . . . . ?
C3_3 C4_3 C7_3 C8_3 -114.4 . . . . ?
C3_3 C4_3 C7_3 C12_3 60.8 . . . . ?
C4_3 C5_3 C6_3 C1_3 -4.5 . . . . ?
C4_3 C5_3 C29_3 C30_3 70.8 . . . . ?
C4_3 C7_3 C8_3 C9_3 177.8 . . . . ?
C4_3 C7_3 C12_3 C11_3 -167.9 . . . . ?
C5_3 C4_3 C7_3 C8_3 69.9 . . . . ?
C5_3 C4_3 C7_3 C12_3 -114.9 . . . . ?
C5_3 C29_3 C30_3 C31_3 59.0 . . . . ?
C5_3 C29_3 C30_3 C35_3 -109.2 . . . . ?
C6_3 C1_3 C2_3 C3_3 -7.9 . . . . ?
C6_3 C1_3 C2_3 C85_3 167.1 . . . . ?
C6_3 C1_3 C18_3 C19_3 124.1 . . . . ?
C6_3 C1_3 C18_3 C23_3 -58.1 . . . . ?
C6_3 C5_3 C29_3 C30_3 -111.5 . . . . ?
C7_3 C4_3 C5_3 C6_3 -178.4 . . . . ?
C7_3 C4_3 C5_3 C29_3 -0.7 . . . . ?
C7_3 C8_3 C9_3 C10_3 -3.4 . . . . ?
C8_3 C7_3 C12_3 C11_3 7.2 . . . . ?
C8_3 C9_3 C10_3 C11_3 -6.0 . . . . ?
C8_3 C9_3 C10_3 C15_3 176.5 . . . . ?
C9_3 C10_3 C11_3 C12_3 15.7 . . . . ?
C9_3 C10_3 C15_3 C14_3 35.9 . . . . ?
C9_3 C10_3 C15_3 C16_3 -149.9 . . . . ?
C10_3 C11_3 C12_3 C7_3 -16.2 . . . . ?
C10_3 C15_3 C16_3 C17_3 -174.2 . . . . ?
C11_3 C10_3 C15_3 C14_3 -141.6 . . . . ?
C11_3 C10_3 C15_3 C16_3 32.6 . . . . ?
C12_3 C7_3 C8_3 C9_3 2.7 . . . . ?
C13_3 C14_3 C15_3 C10_3 174.2 . . . . ?
C13_3 C14_3 C15_3 C16_3 0.0 . . . . ?
C14_3 C13_3 N1_3 Co8 174.2 . . . 1_655 ?
C14_3 C13_3 N1_3 C17_3 0.0 . . . . ?
C14_3 C15_3 C16_3 C17_3 0.0 . . . . ?
C15_3 C10_3 C11_3 C12_3 -167.0 . . . . ?
C15_3 C16_3 C17_3 N1_3 0.0 . . . . ?
C16_3 C17_3 N1_3 Co8 -174.0 . . . 1_655 ?
C16_3 C17_3 N1_3 C13_3 0.0 . . . . ?
N1_3 C13_3 C14_3 C15_3 0.0 . . . . ?
C18_3 C1_3 C2_3 C3_3 172.6 . . . . ?
C18_3 C1_3 C2_3 C85_3 -12.4 . . . . ?
C18_3 C1_3 C6_3 C5_3 -174.8 . . . . ?
C18_3 C19_3 C20_3 C21_3 -6.2 . . . . ?
C19_3 C18_3 C23_3 C22_3 -0.2 . . . . ?
C19_3 C20_3 C21_3 C22_3 10.2 . . . . ?
C19_3 C20_3 C21_3 C26_3 -176.2 . . . . ?
C20_3 C21_3 C22_3 C23_3 -9.3 . . . . ?
C20_3 C21_3 C26_3 C25_3 -43.2 . . . . ?
C20_3 C21_3 C26_3 C27_3 141.2 . . . . ?
C21_3 C22_3 C23_3 C18_3 4.3 . . . . ?
C21_3 C26_3 C27_3 C28_3 175.6 . . . . ?
C22_3 C21_3 C26_3 C25_3 130.5 . . . . ?
C22_3 C21_3 C26_3 C27_3 -45.1 . . . . ?
C23_3 C18_3 C19_3 C20_3 1.2 . . . . ?
C24_3 C25_3 C26_3 C21_3 -175.6 . . . . ?
C24_3 C25_3 C26_3 C27_3 0.0 . . . . ?
C25_3 C24_3 N2_3 Co8 -177.8 . . . 1_654 ?
C25_3 C24_3 N2_3 C28_3 0.0 . . . . ?
C25_3 C26_3 C27_3 C28_3 0.0 . . . . ?
C26_3 C21_3 C22_3 C23_3 176.9 . . . . ?
C26_3 C27_3 C28_3 N2_3 0.0 . . . . ?
C27_3 C28_3 N2_3 Co8 177.8 . . . 1_654 ?
C27_3 C28_3 N2_3 C24_3 0.0 . . . . ?
N2_3 C24_3 C25_3 C26_3 0.0 . . . . ?
O1_3 C31_3 C32_3 C33_3 173.2 . . . . ?
O2_3 C34_3 C35_3 C30_3 -171.5 . . . . ?
O4_3 C70_3 C71_3 C72_3 -178.2 . . . . ?
O4_3 C70_3 C71_3 C76_3 -6.5 . . . . ?
O6_3 C79_3 C80_3 C81_3 -171.7 . . . . ?
O6_3 C79_3 C80_3 C85_3 1.0 . . . . ?
C29_3 C5_3 C6_3 C1_3 177.8 . . . . ?
C29_3 C30_3 C31_3 O1_3 22.7 . . . . ?
C29_3 C30_3 C31_3 C32_3 -169.3 . . . . ?
C29_3 C30_3 C35_3 C34_3 169.4 . . . . ?
C30_3 C31_3 C32_3 C33_3 6.0 . . . . ?
C31_3 C30_3 C35_3 C34_3 1.0 . . . . ?
C31_3 C32_3 C33_3 C34_3 -11.1 . . . . ?
C31_3 C32_3 C33_3 C38_3 163.7 . . . . ?
C32_3 C33_3 C34_3 O2_3 176.9 . . . . ?
C32_3 C33_3 C34_3 C35_3 11.4 . . . . ?
C32_3 C33_3 C38_3 C39_3 -103.8 . . . . ?
C33_3 C34_3 C35_3 C30_3 -6.2 . . . . ?
C33_3 C38_3 C39_3 C40_3 -110.7 . . . . ?
C33_3 C38_3 C39_3 C44_3 61.8 . . . . ?
C34_3 C33_3 C38_3 C39_3 71.1 . . . . ?
C35_3 C30_3 C31_3 O1_3 -169.0 . . . . ?
C35_3 C30_3 C31_3 C32_3 -1.0 . . . . ?
C36_3 O1_3 C31_3 C30_3 -178.9 . . . . ?
C36_3 O1_3 C31_3 C32_3 13.0 . . . . ?
C37_3 O2_3 C34_3 C33_3 173.0 . . . . ?
C37_3 O2_3 C34_3 C35_3 -21.4 . . . . ?
C38_3 C33_3 C34_3 O2_3 1.9 . . . . ?
C38_3 C33_3 C34_3 C35_3 -163.5 . . . . ?
C38_3 C39_3 C40_3 C41_3 178.4 . . . . ?
C38_3 C39_3 C44_3 C43_3 -170.4 . . . . ?
C38_3 C39_3 C44_3 C56_3 10.5 . . . . ?
C39_3 C40_3 C41_3 C42_3 -3.2 . . . . ?
C39_3 C40_3 C41_3 C45_3 169.0 . . . . ?
C39_3 C44_3 C56_3 C57_3 -130.9 . . . . ?
C39_3 C44_3 C56_3 C61_3 55.4 . . . . ?
C40_3 C39_3 C44_3 C43_3 1.9 . . . . ?
C40_3 C39_3 C44_3 C56_3 -177.2 . . . . ?
C40_3 C41_3 C42_3 C43_3 -6.2 . . . . ?
C40_3 C41_3 C42_3 C67_3 176.7 . . . . ?
C40_3 C41_3 C45_3 C46_3 119.8 . . . . ?
C40_3 C41_3 C45_3 C50_3 -52.3 . . . . ?
C41_3 C42_3 C43_3 C44_3 13.9 . . . . ?
C41_3 C42_3 C67_3 C68_3 146.5 . . . . ?
C41_3 C45_3 C46_3 C47_3 -172.0 . . . . ?
C41_3 C45_3 C50_3 C49_3 172.1 . . . . ?
C42_3 C41_3 C45_3 C46_3 -68.1 . . . . ?
C42_3 C41_3 C45_3 C50_3 119.9 . . . . ?
C42_3 C43_3 C44_3 C39_3 -11.8 . . . . ?
C42_3 C43_3 C44_3 C56_3 167.3 . . . . ?
C42_3 C67_3 C68_3 C69_3 98.7 . . . . ?
C42_3 C67_3 C68_3 C73_3 -81.7 . . . . ?
C43_3 C42_3 C67_3 C68_3 -30.7 . . . . ?
C43_3 C44_3 C56_3 C57_3 50.0 . . . . ?
C43_3 C44_3 C56_3 C61_3 -123.7 . . . . ?
C44_3 C39_3 C40_3 C41_3 5.3 . . . . ?
C44_3 C56_3 C57_3 C58_3 175.8 . . . . ?
C44_3 C56_3 C61_3 C60_3 174.7 . . . . ?
C45_3 C41_3 C42_3 C43_3 -178.4 . . . . ?
C45_3 C41_3 C42_3 C67_3 4.5 . . . . ?
C45_3 C46_3 C47_3 C48_3 -0.3 . . . . ?
C46_3 C45_3 C50_3 C49_3 -0.3 . . . . ?
C46_3 C47_3 C48_3 C49_3 0.5 . . . . ?
C46_3 C47_3 C48_3 C53_3 179.6 . . . . ?
C47_3 C48_3 C49_3 C50_3 -0.6 . . . . ?
C47_3 C48_3 C53_3 C52_3 -18.2 . . . . ?
C47_3 C48_3 C53_3 C54_3 161.8 . . . . ?
C48_3 C49_3 C50_3 C45_3 0.5 . . . . ?
C48_3 C53_3 C54_3 C55_3 179.9 . . . . ?
C49_3 C48_3 C53_3 C52_3 160.8 . . . . ?
C49_3 C48_3 C53_3 C54_3 -19.2 . . . . ?
C50_3 C45_3 C46_3 C47_3 0.1 . . . . ?
C51_3 C52_3 C53_3 C48_3 -180.0 . . . . ?
C51_3 C52_3 C53_3 C54_3 0.0 . . . . ?
C52_3 C51_3 N3_3 Co5 170.9 . . . 1_556 ?
C52_3 C51_3 N3_3 C55_3 -0.3 . . . . ?
C52_3 C53_3 C54_3 C55_3 -0.1 . . . . ?
C53_3 C48_3 C49_3 C50_3 -179.8 . . . . ?
C53_3 C54_3 C55_3 N3_3 -0.1 . . . . ?
C54_3 C55_3 N3_3 Co5 -171.1 . . . 1_556 ?
C54_3 C55_3 N3_3 C51_3 0.3 . . . . ?
N3_3 Co5 O2_10 C1_10 76.2 1_554 . . . ?
N3_3 C51_3 C52_3 C53_3 0.2 . . . . ?
C56_3 C57_3 C58_3 C59_3 16.3 . . . . ?
C57_3 C56_3 C61_3 C60_3 0.9 . . . . ?
C57_3 C58_3 C59_3 C60_3 -12.6 . . . . ?
C57_3 C58_3 C59_3 C64_3 167.9 . . . . ?
C58_3 C59_3 C60_3 C61_3 3.3 . . . . ?
C58_3 C59_3 C64_3 C63_3 32.7 . . . . ?
C58_3 C59_3 C64_3 C65_3 -149.4 . . . . ?
C59_3 C60_3 C61_3 C56_3 2.5 . . . . ?
C59_3 C64_3 C65_3 C66_3 175.6 . . . . ?
C60_3 C59_3 C64_3 C63_3 -146.8 . . . . ?
C60_3 C59_3 C64_3 C65_3 31.2 . . . . ?
C61_3 C56_3 C57_3 C58_3 -10.4 . . . . ?
C62_3 C63_3 C64_3 C59_3 -175.2 . . . . ?
C62_3 C63_3 C64_3 C65_3 6.8 . . . . ?
C63_3 C62_3 N4_3 Co5 179.1 . . . . ?
C63_3 C62_3 N4_3 C66_3 3.6 . . . . ?
C63_3 C64_3 C65_3 C66_3 -6.5 . . . . ?
C64_3 C59_3 C60_3 C61_3 -177.3 . . . . ?
C64_3 C65_3 C66_3 N4_3 5.1 . . . . ?
C65_3 C66_3 N4_3 Co5 -178.7 . . . . ?
C65_3 C66_3 N4_3 C62_3 -3.5 . . . . ?
N4_3 Co5 O2_10 C1_10 -95.6 . . . . ?
N4_3 C62_3 C63_3 C64_3 -5.6 . . . . ?
C67_3 C42_3 C43_3 C44_3 -168.7 . . . . ?
C67_3 C68_3 C69_3 C70_3 180.0 . . . . ?
C67_3 C68_3 C73_3 O3_3 -4.6 . . . . ?
C67_3 C68_3 C73_3 C72_3 -178.9 . . . . ?
C68_3 C69_3 C70_3 O4_3 176.4 . . . . ?
C68_3 C69_3 C70_3 C71_3 0.4 . . . . ?
C69_3 C68_3 C73_3 O3_3 175.0 . . . . ?
C69_3 C68_3 C73_3 C72_3 0.7 . . . . ?
C69_3 C70_3 C71_3 C72_3 -2.1 . . . . ?
C69_3 C70_3 C71_3 C76_3 169.6 . . . . ?
C70_3 C71_3 C72_3 C73_3 3.1 . . . . ?
C70_3 C71_3 C76_3 C77_3 -91.9 . . . . ?
C71_3 C72_3 C73_3 O3_3 -176.8 . . . . ?
C71_3 C72_3 C73_3 C68_3 -2.5 . . . . ?
C71_3 C76_3 C77_3 C78_3 67.0 . . . . ?
C71_3 C76_3 C77_3 C82_3 -118.9 . . . . ?
C72_3 C71_3 C76_3 C77_3 79.8 . . . . ?
C73_3 C68_3 C69_3 C70_3 0.4 . . . . ?
C74_3 O3_3 C73_3 C68_3 -161.2 . . . . ?
C74_3 O3_3 C73_3 C72_3 13.2 . . . . ?
C75_3 O4_3 C70_3 C69_3 0.1 . . . . ?
C75_3 O4_3 C70_3 C71_3 176.3 . . . . ?
C76_3 C71_3 C72_3 C73_3 -169.1 . . . . ?
C76_3 C77_3 C78_3 C79_3 -176.2 . . . . ?
C76_3 C77_3 C82_3 O5_3 -3.2 . . . . ?
C76_3 C77_3 C82_3 C81_3 174.3 . . . . ?
C77_3 C78_3 C79_3 O6_3 165.5 . . . . ?
C77_3 C78_3 C79_3 C80_3 -2.6 . . . . ?
C78_3 C77_3 C82_3 O5_3 171.1 . . . . ?
C78_3 C77_3 C82_3 C81_3 -11.4 . . . . ?
C78_3 C79_3 C80_3 C81_3 -2.8 . . . . ?
C78_3 C79_3 C80_3 C85_3 170.0 . . . . ?
C79_3 C80_3 C81_3 C82_3 1.2 . . . . ?
C79_3 C80_3 C85_3 C2_3 -77.3 . . . . ?
C80_3 C81_3 C82_3 O5_3 -176.6 . . . . ?
C80_3 C81_3 C82_3 C77_3 6.1 . . . . ?
C81_3 C80_3 C85_3 C2_3 95.5 . . . . ?
C82_3 C77_3 C78_3 C79_3 9.4 . . . . ?
C83_3 O6_3 C79_3 C78_3 8.9 . . . . ?
C83_3 O6_3 C79_3 C80_3 177.8 . . . . ?
C84_3 O5_3 C82_3 C77_3 155.5 . . . . ?
C84_3 O5_3 C82_3 C81_3 -22.0 . . . . ?
C85_3 C2_3 C3_3 C4_3 -165.7 . . . . ?
C85_3 C80_3 C81_3 C82_3 -172.0 . . . . ?
C1_4 C2_4 C3_4 C4_4 -9.0 . . . . ?
C1_4 C2_4 C85_4 C80_4 -147.7 . . . . ?
C1_4 C18_4 C19_4 C20_4 -174.6 . . . . ?
C1_4 C18_4 C23_4 C22_4 178.7 . . . . ?
C2_4 C1_4 C6_4 C5_4 -1.7 . . . . ?
C2_4 C1_4 C18_4 C19_4 46.8 . . . . ?
C2_4 C1_4 C18_4 C23_4 -124.6 . . . . ?
C2_4 C3_4 C4_4 C5_4 13.2 . . . . ?
C2_4 C3_4 C4_4 C7_4 -173.4 . . . . ?
C3_4 C2_4 C85_4 C80_4 33.7 . . . . ?
C3_4 C4_4 C5_4 C6_4 -11.4 . . . . ?
C3_4 C4_4 C5_4 C29_4 169.1 . . . . ?
C3_4 C4_4 C7_4 C8_4 129.7 . . . . ?
C3_4 C4_4 C7_4 C12_4 -44.0 . . . . ?
C4_4 C5_4 C6_4 C1_4 5.8 . . . . ?
C4_4 C5_4 C29_4 C30_4 -69.7 . . . . ?
C4_4 C7_4 C8_4 C9_4 176.4 . . . . ?
C4_4 C7_4 C12_4 C11_4 172.6 . . . . ?
C5_4 C4_4 C7_4 C8_4 -57.4 . . . . ?
C5_4 C4_4 C7_4 C12_4 128.8 . . . . ?
C5_4 C29_4 C30_4 C31_4 -63.4 . . . . ?
C5_4 C29_4 C30_4 C35_4 111.1 . . . . ?
C6_4 C1_4 C2_4 C3_4 3.1 . . . . ?
C6_4 C1_4 C2_4 C85_4 -175.5 . . . . ?
C6_4 C1_4 C18_4 C19_4 -134.8 . . . . ?
C6_4 C1_4 C18_4 C23_4 53.8 . . . . ?
C6_4 C5_4 C29_4 C30_4 110.7 . . . . ?
C7_4 C4_4 C5_4 C6_4 176.0 . . . . ?
C7_4 C4_4 C5_4 C29_4 -3.5 . . . . ?
C7_4 C8_4 C9_4 C10_4 13.0 . . . . ?
C8_4 C7_4 C12_4 C11_4 -1.2 . . . . ?
C8_4 C9_4 C10_4 C11_4 -5.4 . . . . ?
C8_4 C9_4 C10_4 C15_4 174.0 . . . . ?
C9_4 C10_4 C11_4 C12_4 -5.3 . . . . ?
C9_4 C10_4 C15_4 C14_4 -41.4 . . . . ?
C9_4 C10_4 C15_4 C16_4 140.6 . . . . ?
C10_4 C11_4 C12_4 C7_4 8.6 . . . . ?
C10_4 C15_4 C16_4 C17_4 157.5 . . . . ?
C11_4 C10_4 C15_4 C14_4 138.0 . . . . ?
C11_4 C10_4 C15_4 C16_4 -40.0 . . . . ?
C12_4 C7_4 C8_4 C9_4 -9.8 . . . . ?
C13_4 C14_4 C15_4 C10_4 -165.2 . . . . ?
C13_4 C14_4 C15_4 C16_4 12.8 . . . . ?
C14_4 C13_4 N1_4 Co7 -171.1 . . . . ?
C14_4 C13_4 N1_4 C17_4 23.2 . . . . ?
C14_4 C15_4 C16_4 C17_4 -20.5 . . . . ?
C15_4 C10_4 C11_4 C12_4 175.3 . . . . ?
C15_4 C16_4 C17_4 N1_4 29.8 . . . . ?
C16_4 C17_4 N1_4 Co7 163.2 . . . . ?
C16_4 C17_4 N1_4 C13_4 -30.8 . . . . ?
N1_4 C13_4 C14_4 C15_4 -14.4 . . . . ?
C18_4 C1_4 C2_4 C3_4 -178.7 . . . . ?
C18_4 C1_4 C2_4 C85_4 2.8 . . . . ?
C18_4 C1_4 C6_4 C5_4 179.9 . . . . ?
C18_4 C19_4 C20_4 C21_4 -0.2 . . . . ?
C19_4 C18_4 C23_4 C22_4 6.9 . . . . ?
C19_4 C20_4 C21_4 C22_4 0.5 . . . . ?
C19_4 C20_4 C21_4 C26_4 179.4 . . . . ?
C20_4 C21_4 C22_4 C23_4 2.9 . . . . ?
C20_4 C21_4 C26_4 C25_4 -154.9 . . . . ?
C20_4 C21_4 C26_4 C27_4 25.2 . . . . ?
C21_4 C22_4 C23_4 C18_4 -6.6 . . . . ?
C21_4 C26_4 C27_4 C28_4 -176.6 . . . . ?
C22_4 C21_4 C26_4 C25_4 24.0 . . . . ?
C22_4 C21_4 C26_4 C27_4 -155.9 . . . . ?
C23_4 C18_4 C19_4 C20_4 -3.4 . . . . ?
C24_4 C25_4 C26_4 C21_4 -176.5 . . . . ?
C24_4 C25_4 C26_4 C27_4 3.3 . . . . ?
C25_4 C24_4 N2_4 Co7 179.1 . . . 1_554 ?
C25_4 C24_4 N2_4 C28_4 4.7 . . . . ?
C25_4 C26_4 C27_4 C28_4 3.5 . . . . ?
C26_4 C21_4 C22_4 C23_4 -176.1 . . . . ?
C26_4 C27_4 C28_4 N2_4 -6.3 . . . . ?
C27_4 C28_4 N2_4 Co7 -172.3 . . . 1_554 ?
C27_4 C28_4 N2_4 C24_4 2.2 . . . . ?
N2_4 C24_4 C25_4 C26_4 -7.5 . . . . ?
O1_4 C31_4 C32_4 C33_4 179.5 . . . . ?
O2_4 C34_4 C35_4 C30_4 -179.2 . . . . ?
O4_4 C70_4 C71_4 C72_4 173.9 . . . . ?
O4_4 C70_4 C71_4 C76_4 -2.8 . . . . ?
O6_4 C79_4 C80_4 C81_4 -178.1 . . . . ?
O6_4 C79_4 C80_4 C85_4 4.9 . . . . ?
C29_4 C5_4 C6_4 C1_4 -174.7 . . . . ?
C29_4 C30_4 C31_4 O1_4 -11.8 . . . . ?
C29_4 C30_4 C31_4 C32_4 170.6 . . . . ?
C29_4 C30_4 C35_4 C34_4 -168.1 . . . . ?
C30_4 C31_4 C32_4 C33_4 -3.2 . . . . ?
C31_4 C30_4 C35_4 C34_4 6.5 . . . . ?
C31_4 C32_4 C33_4 C34_4 7.6 . . . . ?
C31_4 C32_4 C33_4 C38_4 -163.1 . . . . ?
C32_4 C33_4 C34_4 O2_4 172.1 . . . . ?
C32_4 C33_4 C34_4 C35_4 -5.1 . . . . ?
C32_4 C33_4 C38_4 C39_4 104.2 . . . . ?
C33_4 C34_4 C35_4 C30_4 -2.0 . . . . ?
C33_4 C38_4 C39_4 C40_4 114.3 . . . . ?
C33_4 C38_4 C39_4 C44_4 -63.1 . . . . ?
C34_4 C33_4 C38_4 C39_4 -66.7 . . . . ?
C35_4 C30_4 C31_4 O1_4 173.7 . . . . ?
C35_4 C30_4 C31_4 C32_4 -3.9 . . . . ?
C36_4 O1_4 C31_4 C30_4 -142.6 . . . . ?
C36_4 O1_4 C31_4 C32_4 34.9 . . . . ?
C37_4 O2_4 C34_4 C33_4 141.0 . . . . ?
C37_4 O2_4 C34_4 C35_4 -41.7 . . . . ?
C38_4 C33_4 C34_4 O2_4 -16.6 . . . . ?
C38_4 C33_4 C34_4 C35_4 166.2 . . . . ?
C38_4 C39_4 C40_4 C41_4 178.4 . . . . ?
C38_4 C39_4 C44_4 C43_4 178.8 . . . . ?
C38_4 C39_4 C44_4 C56_4 -2.4 . . . . ?
C39_4 C40_4 C41_4 C42_4 3.7 . . . . ?
C39_4 C40_4 C41_4 C45_4 -175.6 . . . . ?
C39_4 C44_4 C56_4 C57_4 120.9 . . . . ?
C39_4 C44_4 C56_4 C61_4 -68.2 . . . . ?
C40_4 C39_4 C44_4 C43_4 1.4 . . . . ?
C40_4 C39_4 C44_4 C56_4 -179.8 . . . . ?
C40_4 C41_4 C42_4 C43_4 -0.8 . . . . ?
C40_4 C41_4 C42_4 C67_4 -174.2 . . . . ?
C40_4 C41_4 C45_4 C46_4 -73.5 . . . . ?
C40_4 C41_4 C45_4 C50_4 99.7 . . . . ?
C41_4 C42_4 C43_4 C44_4 -1.7 . . . . ?
C41_4 C42_4 C67_4 C68_4 -164.7 . . . . ?
C41_4 C45_4 C46_4 C47_4 173.5 . . . . ?
C41_4 C45_4 C50_4 C49_4 -173.4 . . . . ?
C42_4 C41_4 C45_4 C46_4 107.2 . . . . ?
C42_4 C41_4 C45_4 C50_4 -79.6 . . . . ?
C42_4 C43_4 C44_4 C39_4 1.4 . . . . ?
C42_4 C43_4 C44_4 C56_4 -177.5 . . . . ?
C42_4 C67_4 C68_4 C69_4 -89.5 . . . . ?
C42_4 C67_4 C68_4 C73_4 85.1 . . . . ?
C43_4 C42_4 C67_4 C68_4 21.8 . . . . ?
C43_4 C44_4 C56_4 C57_4 -60.3 . . . . ?
C43_4 C44_4 C56_4 C61_4 110.6 . . . . ?
C44_4 C39_4 C40_4 C41_4 -3.9 . . . . ?
C44_4 C56_4 C57_4 C58_4 179.9 . . . . ?
C44_4 C56_4 C61_4 C60_4 179.6 . . . . ?
C45_4 C41_4 C42_4 C43_4 178.5 . . . . ?
C45_4 C41_4 C42_4 C67_4 5.1 . . . . ?
C45_4 C46_4 C47_4 C48_4 0.8 . . . . ?
C46_4 C45_4 C50_4 C49_4 -0.1 . . . . ?
C46_4 C47_4 C48_4 C49_4 -1.3 . . . . ?
C46_4 C47_4 C48_4 C53_4 -178.7 . . . . ?
C47_4 C48_4 C49_4 C50_4 1.2 . . . . ?
C47_4 C48_4 C53_4 C52_4 -3.4 . . . . ?
C47_4 C48_4 C53_4 C54_4 176.5 . . . . ?
C48_4 C49_4 C50_4 C45_4 -0.5 . . . . ?
C48_4 C53_4 C54_4 C55_4 -180.0 . . . . ?
C49_4 C48_4 C53_4 C52_4 179.2 . . . . ?
C49_4 C48_4 C53_4 C54_4 -0.8 . . . . ?
C50_4 C45_4 C46_4 C47_4 0.0 . . . . ?
C51_4 C52_4 C53_4 C48_4 180.0 . . . . ?
C51_4 C52_4 C53_4 C54_4 0.0 . . . . ?
C52_4 C51_4 N3_4 Co6 -177.2 . . . 1_556 ?
C52_4 C51_4 N3_4 C55_4 0.0 . . . . ?
C52_4 C53_4 C54_4 C55_4 0.0 . . . . ?
C53_4 C48_4 C49_4 C50_4 178.7 . . . . ?
C53_4 C54_4 C55_4 N3_4 0.0 . . . . ?
C54_4 C55_4 N3_4 Co6 177.2 . . . 1_556 ?
C54_4 C55_4 N3_4 C51_4 0.0 . . . . ?
N3_4 C51_4 C52_4 C53_4 0.0 . . . . ?
C56_4 C57_4 C58_4 C59_4 -4.5 . . . . ?
C57_4 C56_4 C61_4 C60_4 -9.7 . . . . ?
C57_4 C58_4 C59_4 C60_4 0.8 . . . . ?
C57_4 C58_4 C59_4 C64_4 -177.8 . . . . ?
C58_4 C59_4 C60_4 C61_4 -1.3 . . . . ?
C58_4 C59_4 C64_4 C63_4 -42.0 . . . . ?
C58_4 C59_4 C64_4 C65_4 142.0 . . . . ?
C59_4 C60_4 C61_4 C56_4 5.8 . . . . ?
C59_4 C64_4 C65_4 C66_4 179.6 . . . . ?
C60_4 C59_4 C64_4 C63_4 139.4 . . . . ?
C60_4 C59_4 C64_4 C65_4 -36.6 . . . . ?
C61_4 C56_4 C57_4 C58_4 9.0 . . . . ?
C62_4 C63_4 C64_4 C59_4 -179.6 . . . . ?
C62_4 C63_4 C64_4 C65_4 -3.5 . . . . ?
C63_4 C62_4 N4_4 Co6 179.2 . . . . ?
C63_4 C62_4 N4_4 C66_4 0.9 . . . . ?
C63_4 C64_4 C65_4 C66_4 3.4 . . . . ?
C64_4 C59_4 C60_4 C61_4 177.3 . . . . ?
C64_4 C65_4 C66_4 N4_4 -1.3 . . . . ?
C65_4 C66_4 N4_4 Co6 -179.3 . . . . ?
C65_4 C66_4 N4_4 C62_4 -1.0 . . . . ?
N4_4 C62_4 C63_4 C64_4 1.4 . . . . ?
C67_4 C42_4 C43_4 C44_4 172.0 . . . . ?
C67_4 C68_4 C69_4 C70_4 173.9 . . . . ?
C67_4 C68_4 C73_4 O3_4 -5.6 . . . . ?
C67_4 C68_4 C73_4 C72_4 -164.6 . . . . ?
C68_4 C69_4 C70_4 O4_4 -175.5 . . . . ?
C68_4 C69_4 C70_4 C71_4 -7.5 . . . . ?
C69_4 C68_4 C73_4 O3_4 169.2 . . . . ?
C69_4 C68_4 C73_4 C72_4 10.2 . . . . ?
C69_4 C70_4 C71_4 C72_4 6.0 . . . . ?
C69_4 C70_4 C71_4 C76_4 -170.8 . . . . ?
C70_4 C71_4 C72_4 C73_4 3.6 . . . . ?
C70_4 C71_4 C76_4 C77_4 116.2 . . . . ?
C71_4 C72_4 C73_4 O3_4 -170.7 . . . . ?
C71_4 C72_4 C73_4 C68_4 -11.8 . . . . ?
C71_4 C76_4 C77_4 C78_4 -75.9 . . . . ?
C71_4 C76_4 C77_4 C82_4 86.0 . . . . ?
C72_4 C71_4 C76_4 C77_4 -60.4 . . . . ?
C73_4 C68_4 C69_4 C70_4 -0.7 . . . . ?
C74_4 O3_4 C73_4 C68_4 154.6 . . . . ?
C74_4 O3_4 C73_4 C72_4 -46.1 . . . . ?
C75_4 O4_4 C70_4 C69_4 -38.9 . . . . ?
C75_4 O4_4 C70_4 C71_4 152.7 . . . . ?
C76_4 C71_4 C72_4 C73_4 -179.5 . . . . ?
C76_4 C77_4 C78_4 C79_4 177.8 . . . . ?
C76_4 C77_4 C82_4 O5_4 15.9 . . . . ?
C76_4 C77_4 C82_4 C81_4 -172.5 . . . . ?
C77_4 C78_4 C79_4 O6_4 173.3 . . . . ?
C77_4 C78_4 C79_4 C80_4 -15.5 . . . . ?
C78_4 C77_4 C82_4 O5_4 177.9 . . . . ?
C78_4 C77_4 C82_4 C81_4 -10.5 . . . . ?
C78_4 C79_4 C80_4 C81_4 9.8 . . . . ?
C78_4 C79_4 C80_4 C85_4 -167.3 . . . . ?
C79_4 C80_4 C81_4 C82_4 -4.1 . . . . ?
C79_4 C80_4 C85_4 C2_4 85.4 . . . . ?
C80_4 C81_4 C82_4 O5_4 176.1 . . . . ?
C80_4 C81_4 C82_4 C77_4 4.9 . . . . ?
C81_4 C80_4 C85_4 C2_4 -91.6 . . . . ?
C82_4 C77_4 C78_4 C79_4 15.2 . . . . ?
C83_4 O6_4 C79_4 C78_4 3.6 . . . . ?
C83_4 O6_4 C79_4 C80_4 -168.4 . . . . ?
C84_4 O5_4 C82_4 C77_4 -157.8 . . . . ?
C84_4 O5_4 C82_4 C81_4 30.4 . . . . ?
C85_4 C2_4 C3_4 C4_4 169.6 . . . . ?
C85_4 C80_4 C81_4 C82_4 173.0 . . . . ?
O2_5 Co5 O2_10 C1_10 -9.9 . . . . ?
O2_6 Co5 O2_10 C1_10 169.9 . . . . ?
O2_19 Co2 O1_19 C1_19 8.8 . . . . ?

loop_
_platon_squeeze_void_nr
_platon_squeeze_void_average_x
_platon_squeeze_void_average_y
_platon_squeeze_void_average_z
_platon_squeeze_void_volume
_platon_squeeze_void_count_electrons
_platon_squeeze_void_content
1 -0.013 0.094 0.061 404 112 '2 DMF,4 H2O'
2 -0.028 0.348 1.009 1216 386 '10 DMF'
3 0.012 0.594 0.939 406 112 '2 DMF,4 H2O'
4 0.014 0.848 -0.009 1214 380 '10 DMF'
5 0.033 0.799 0.662 8 2 ' '
6 0.095 0.642 0.189 17 4 ' '
7 0.136 0.257 0.653 12 2 ' '
8 0.408 0.591 0.320 177 49 '1 DMF,1 H2O'
9 0.592 0.091 0.680 177 48 '1 DMF,1 H2O'
10 0.407 0.141 0.934 11 1 ' '
11 0.593 0.641 0.066 11 2 ' '
12 0.864 0.757 0.347 12 2 ' '
13 0.905 0.142 0.811 18 5 ' '
14 0.967 0.299 0.337 8 1 ' '

loop_
_twin_individual_id
_twin_individual_mass_fraction_refined
1 0.27(2)
2 0.368(12)
3 0.094(12)
4 0.273(12)
